data_7046048
loop_
_publ_author_name
'Leng, Ji-Dong'
'Kostopoulos, Andreas K.'
'Isherwood, Liam H.'
'Ariciu, Ana-Maria'
'Tuna, Floriana'
'Vit\'orica-Yrez\'abal, I\~nigo J'
'Pritchard, Robin G.'
'Whitehead, George F. S.'
'Timco, Grigore A.'
'Mills, David P.'
'Winpenny, Richard E. P.'

_publ_section_title
;
 Chromium chains as polydentate fluoride ligands for actinides and group
 IV metals.
;
_journal_issue 18
_journal_name_full 'Dalton transactions (Cambridge, England : 2003)'
_journal_page_first 6361
_journal_page_last 6369
_journal_paper_doi 10.1039/c8dt00803e
_journal_volume 47
_journal_year 2018
_chemical_formula_moiety 'C77 H141 Cr6 F7 O31 S Th, C4 H8 O, C5 H10 O2, 2(C2 H3 N)'
_chemical_formula_sum 'C90 H165 Cr6 F7 N2 O34 S Th'
_chemical_formula_weight 2528.33
_space_group_crystal_system monoclinic
_space_group_IT_number 14
_space_group_name_Hall '-P 2ybc'
_space_group_name_H-M_alt 'P 1 21/c 1'
_symmetry_space_group_name_Hall '-P 2ybc'
_symmetry_space_group_name_H-M 'P 1 21/c 1'
_atom_sites_solution_hydrogens mixed
_atom_sites_solution_primary dual
_audit_creation_date 2018-02-15
_audit_creation_method
;
Olex2 1.2
(compiled 2017.08.10 svn.r3458 for OlexSys, GUI svn.r5381)
;
_audit_update_record
;
2018-02-15 deposited with the CCDC.
2018-03-29 downloaded from the CCDC.
;
_cell_angle_alpha 90
_cell_angle_beta 105.4775(14)
_cell_angle_gamma 90
_cell_formula_units_Z 8
_cell_length_a 35.4782(4)
_cell_length_b 29.7042(3)
_cell_length_c 24.7842(4)
_cell_measurement_reflns_used 20709
_cell_measurement_temperature 150.02(10)
_cell_measurement_theta_max 25.9320
_cell_measurement_theta_min 2.6000
_cell_volume 25171.7(6)
_computing_cell_refinement 'CrysAlisPro 1.171.39.30c (Rigaku OD, 2017)'
_computing_data_collection 'CrysAlisPro 1.171.39.30c (Rigaku OD, 2017)'
_computing_data_reduction 'CrysAlisPro 1.171.39.30c (Rigaku OD, 2017)'
_computing_molecular_graphics 'Olex2 (Dolomanov et al., 2009)'
_computing_publication_material 'Olex2 (Dolomanov et al., 2009)'
_computing_structure_refinement 'ShelXL (Sheldrick, 2015)'
_computing_structure_solution 'ShelXT (Sheldrick, 2015)'
_diffrn_ambient_environment N~2~
_diffrn_ambient_temperature 150.02(10)
_diffrn_detector 'CCD plate'
_diffrn_detector_area_resol_mean 16.1428
_diffrn_detector_type Eos
_diffrn_measured_fraction_theta_full 0.995
_diffrn_measured_fraction_theta_max 0.992
_diffrn_measurement_details
;
List of Runs (angles in degrees, time in seconds):

  # Type    Start    End  Width  t~exp~   \w     \q     \k     \f   Frames
#--------------------------------------------------------------------------
  1  \w    -19.00  25.00   0.50   15.00    --  -20.24 -99.00   0.00   88
  2  \w    -46.00  49.00   0.50   15.00    --   21.65 -77.00 120.00  190
  3  \w    -18.00  45.00   0.50   15.00    --   21.65 -77.00-120.00  126
;
_diffrn_measurement_device 'four-circle diffractometer'
_diffrn_measurement_device_type 'SuperNova, Single source at offset/far, Eos'
_diffrn_measurement_method '\w scans'
_diffrn_orient_matrix_type 'CrysAlisPro convention (1999,Acta A55,543-557)'
_diffrn_orient_matrix_UB_11 -0.0140650000
_diffrn_orient_matrix_UB_12 0.0137496000
_diffrn_orient_matrix_UB_13 0.0076800000
_diffrn_orient_matrix_UB_21 0.0152590000
_diffrn_orient_matrix_UB_22 0.0127733000
_diffrn_orient_matrix_UB_23 0.0177666000
_diffrn_orient_matrix_UB_31 -0.0001010000
_diffrn_orient_matrix_UB_32 0.0147655000
_diffrn_orient_matrix_UB_33 -0.0225222000
_diffrn_radiation_monochromator mirror
_diffrn_radiation_probe x-ray
_diffrn_radiation_type MoK\a
_diffrn_radiation_wavelength 0.71073
_diffrn_reflns_av_R_equivalents 0.0387
_diffrn_reflns_av_unetI/netI 0.0846
_diffrn_reflns_Laue_measured_fraction_full 0.995
_diffrn_reflns_Laue_measured_fraction_max 0.992
_diffrn_reflns_limit_h_max 44
_diffrn_reflns_limit_h_min -29
_diffrn_reflns_limit_k_max 34
_diffrn_reflns_limit_k_min -37
_diffrn_reflns_limit_l_max 28
_diffrn_reflns_limit_l_min -30
_diffrn_reflns_number 88604
_diffrn_reflns_point_group_measured_fraction_full 0.995
_diffrn_reflns_point_group_measured_fraction_max 0.992
_diffrn_reflns_theta_full 25.242
_diffrn_reflns_theta_max 26.372
_diffrn_reflns_theta_min 2.406
_diffrn_source 'micro-focus sealed X-ray tube'
_diffrn_source_type 'SuperNova (Mo) X-ray Source'
_exptl_absorpt_coefficient_mu 1.769
_exptl_absorpt_correction_T_max 1.00000
_exptl_absorpt_correction_T_min 0.81287
_exptl_absorpt_correction_type multi-scan
_exptl_absorpt_process_details
;
CrysAlisPro 1.171.39.30c (Rigaku Oxford Diffraction, 2017)
Empirical absorption correction using spherical harmonics,
 implemented in SCALE3 ABSPACK scaling algorithm.
;
_exptl_crystal_colour 'clear green'
_exptl_crystal_colour_lustre clear
_exptl_crystal_colour_primary green
_exptl_crystal_density_diffrn 1.334
_exptl_crystal_description block
_exptl_crystal_F_000 10432
_exptl_crystal_size_max 0.303
_exptl_crystal_size_mid 0.245
_exptl_crystal_size_min 0.109
_refine_diff_density_max 1.166
_refine_diff_density_min -1.058
_refine_diff_density_rms 0.099
_refine_ls_extinction_method none
_refine_ls_goodness_of_fit_ref 1.014
_refine_ls_hydrogen_treatment constr
_refine_ls_matrix_type full
_refine_ls_number_parameters 3186
_refine_ls_number_reflns 51081
_refine_ls_number_restraints 8175
_refine_ls_restrained_S_all 1.071
_refine_ls_R_factor_all 0.1093
_refine_ls_R_factor_gt 0.0578
_refine_ls_shift/su_max 0.004
_refine_ls_shift/su_mean 0.000
_refine_ls_structure_factor_coef Fsqd
_refine_ls_weighting_details 'w=1/[\s^2^(Fo^2^)+(0.0421P)^2^+57.3690P] where P=(Fo^2^+2Fc^2^)/3'
_refine_ls_weighting_scheme calc
_refine_ls_wR_factor_gt 0.1122
_refine_ls_wR_factor_ref 0.1343
_reflns_Friedel_coverage 0.000
_reflns_number_gt 32762
_reflns_number_total 51081
_reflns_threshold_expression 'I > 2\s(I)'
_cod_data_source_file c8dt00803e2.cif
_cod_data_source_block adpm291
_cod_depositor_comments 'Adding full bibliography for 7046044--7046048.cif.'
_cod_original_cell_volume 25171.6(6)
_cod_database_code 7046048
_shelx_shelxl_version_number 2018/1
_chemical_oxdiff_formula C90H165Cr6F7N2O34STh
_shelx_space_group_comment
;
The symmetry employed for this shelxl refinement is uniquely defined
by the following loop, which should always be used as a source of
symmetry information in preference to the above space-group names.
They are only intended as comments.
;
_olex2_refinement_description
;
1. Fixed Uiso
 At 1.2 times of:
  All C(H,H) groups
 At 1.5 times of:
  All C(H,H,H) groups, All O(H) groups
2. Shared sites
{C2, C2A}
{C7, C7A}
{C12, C12A}
{C17, C17A}
{C32, C32A}
{C37, C37A}
{C42, C42A}
{C47, C47A}
{C57, C57A}
{C67, C67A}
{C7B, C7C}
{C12B, C12C}
{C17B, C17C}
{C22B, C22C}
{C32B, C32C}
{C37B, C37C}
{C42B, C42C}
{C47B, C47C}
{C52B, C52C}
3. Restrained distances
 C60C-C56B
 2.4 with sigma of 0.02
 C5E-C2E = C3E-C2E = C4E-C2E = C2E-C1E
 1.54 with sigma of 0.02
 C5B-C2B \\sim C3B-C2B \\sim C4B-C2B
 with sigma of 0.02
 O1B-C2B \\sim C2B-O2B
 with sigma of 0.02
 S1A-C77A \\sim S1-C77 \\sim S1A-C76A \\sim S1-C76
 with sigma of 0.02
 S1A-O29 \\sim S1-O29
 with sigma of 0.02
 O29-C77A \\sim O29-C77 \\sim O29-C76A \\sim O29-C76
 with sigma of 0.02
 C4D-C3D \\sim C3D-C2D \\sim C2D-C1D
 with sigma of 0.02
4. Uiso/Uaniso restraints and constraints
C5F \\sim N3F \\sim C6F \\sim C3F \\sim N2F \\sim C4F \\sim C1F \\sim N1F \\sim
C2F \\sim N4F \\sim C7F \\sim C8F: within 2A with sigma of 0.04 and sigma for
terminal atoms of 0.08
C77A \\sim C77 \\sim S1A \\sim S1 \\sim C76A \\sim C76: within 2A with sigma of
0.04 and sigma for terminal atoms of 0.08
C2A \\sim C3A \\sim C4A \\sim C5A \\sim C7A \\sim C8A \\sim C9A \\sim C10A
\\sim C12A \\sim C13A \\sim C14A \\sim C15A \\sim C17A \\sim C18A \\sim C19A
\\sim C20A \\sim C32A \\sim C33A \\sim C34A \\sim C35A \\sim C37A \\sim C38A
\\sim C39A \\sim C40A \\sim C42A \\sim C43A \\sim C44A \\sim C45A \\sim C47A
\\sim C48A \\sim C49A \\sim C50A \\sim C57A \\sim C58A \\sim C59A \\sim C60A
\\sim C67A \\sim C68A \\sim C69A \\sim C70A \\sim C7C \\sim C8C \\sim C9C \\sim
C10C \\sim C12C \\sim C13C \\sim C14C \\sim C15C \\sim C17C \\sim C18C \\sim
C19C \\sim C20C \\sim C22C \\sim C23C \\sim C24C \\sim C25C \\sim C32C \\sim
C33C \\sim C34C \\sim C35C \\sim C37C \\sim C38C \\sim C39C \\sim C40C \\sim
C42C \\sim C43C \\sim C44C \\sim C45C \\sim C47C \\sim C48C \\sim C49C \\sim
C50C \\sim C52C \\sim C53C \\sim C54C \\sim C55C \\sim C57C \\sim C58C \\sim
C59C \\sim C60C \\sim C2 \\sim C3 \\sim C4 \\sim C5 \\sim C7 \\sim C8 \\sim C9
\\sim C10 \\sim C12 \\sim C13 \\sim C14 \\sim C15 \\sim C17 \\sim C18 \\sim C19
\\sim C20 \\sim C32 \\sim C33 \\sim C34 \\sim C35 \\sim C37 \\sim C38 \\sim C39
\\sim C40 \\sim C42 \\sim C43 \\sim C44 \\sim C45 \\sim C47 \\sim C48 \\sim C49
\\sim C50 \\sim C57 \\sim C58 \\sim C59 \\sim C60 \\sim C67 \\sim C68 \\sim C69
\\sim C70 \\sim C7B \\sim C8B \\sim C9B \\sim C10B \\sim C12B \\sim C13B \\sim
C14B \\sim C15B \\sim C17B \\sim C18B \\sim C19B \\sim C20B \\sim C22B \\sim
C23B \\sim C24B \\sim C25B \\sim C32B \\sim C33B \\sim C34B \\sim C35B \\sim
C37B \\sim C38B \\sim C39B \\sim C40B \\sim C42B \\sim C43B \\sim C44B \\sim
C45B \\sim C47B \\sim C48B \\sim C49B \\sim C50B \\sim C52B \\sim C53B \\sim
C54B \\sim C55B \\sim C57B \\sim C58B \\sim C59B \\sim C60B: within 2A with
sigma of 0.02 and sigma for terminal atoms of 0.01
C8D \\sim O2D \\sim C5D \\sim C6D \\sim C7D \\sim O3D \\sim C9D \\sim C12D
\\sim C10D \\sim C11D \\sim C4D \\sim O1D \\sim C1D \\sim C2D \\sim C3D \\sim
C1E \\sim O1E \\sim O2E \\sim C2E \\sim C3E \\sim C4E \\sim C5E: within 2A with
sigma of 0.04 and sigma for terminal atoms of 0.08
Uanis(C2) = Uanis(C2A)
Uanis(C7) = Uanis(C7A)
Uanis(C12) = Uanis(C12A)
Uanis(C17) = Uanis(C17A)
Uanis(C32) = Uanis(C32A)
Uanis(C37) = Uanis(C37A)
Uanis(C42) = Uanis(C42A)
Uanis(C47) = Uanis(C47A)
Uanis(C57) = Uanis(C57A)
Uanis(C67) = Uanis(C67A)
Uanis(C7B) = Uanis(C7C)
Uanis(C12B) = Uanis(C12C)
Uanis(C17B) = Uanis(C17C)
Uanis(C22B) = Uanis(C22C)
Uanis(C32B) = Uanis(C32C)
Uanis(C37B) = Uanis(C37C)
Uanis(C42B) = Uanis(C42C)
Uanis(C47B) = Uanis(C47C)
Uanis(C52B) = Uanis(C52C)
5. Rigid body (RIGU) restrains
 C5F, N3F, C6F, C3F, N2F, C4F, C1F, N1F, C2F, N4F, C7F, C8F
 with sigma for 1-2 distances of 0.004 and sigma for 1-3 distances of 0.004
 C77, C77A, S1A, S1, C76A, C76
 with sigma for 1-2 distances of 0.004 and sigma for 1-3 distances of 0.004
 C2, C3, C4, C5, C7, C8, C9, C10, C12, C13, C14, C15, C17, C18, C19, C20, C32,
 C33, C34, C35, C37, C38, C39, C40, C42, C43, C44, C45, C47, C48, C49, C50, C57,
  C58, C59, C60, C67, C68, C69, C70, C7B, C8B, C9B, C10B, C12B, C13B, C14B,
 C15B, C17B, C18B, C19B, C20B, C22B, C23B, C24B, C25B, C32B, C33B, C34B, C35B,
 C37B, C38B, C39B, C40B, C42B, C43B, C44B, C45B, C47B, C48B, C49B, C50B, C52B,
 C53B, C54B, C55B, C57B, C58B, C59B, C60B, C2A, C3A, C4A, C5A, C7A, C8A, C9A,
 C10A, C12A, C13A, C14A, C15A, C17A, C18A, C19A, C20A, C32A, C33A, C34A, C35A,
 C37A, C38A, C39A, C40A, C42A, C43A, C44A, C45A, C47A, C48A, C49A, C50A, C57A,
 C58A, C59A, C60A, C67A, C68A, C69A, C70A, C7C, C8C, C9C, C10C, C12C, C13C,
 C14C, C15C, C17C, C18C, C19C, C20C, C22C, C23C, C24C, C25C, C32C, C33C, C34C,
 C35C, C37C, C38C, C39C, C40C, C42C, C43C, C44C, C45C, C47C, C48C, C49C, C50C,
 C52C, C53C, C54C, C55C, C57C, C58C, C59C, C60C
 with sigma for 1-2 distances of 0.002 and sigma for 1-3 distances of 0.002
 C8D, O2D, C5D, C6D, C7D, O3D, C9D, C12D, C10D, C11D, C4D, O1D, C1D, C2D, C3D,
 C1E, O1E, O2E, C2E, C3E, C4E, C5E
 with sigma for 1-2 distances of 0.004 and sigma for 1-3 distances of 0.004
6. Same fragment restrains
{C2, C3, C4, C5} sigma for 1-2: 0.02, 1-3: 0.04
as
{C2, C3, C4, C5}
{C2, C3, C4, C5} sigma for 1-2: 0.02, 1-3: 0.04
as
{C7, C8, C9, C10}
{C2, C3, C4, C5} sigma for 1-2: 0.02, 1-3: 0.04
as
{C12, C13, C14, C15}
{C2, C3, C4, C5} sigma for 1-2: 0.02, 1-3: 0.04
as
{C17, C18, C19, C20}
{C2, C3, C4, C5} sigma for 1-2: 0.02, 1-3: 0.04
as
{C32, C33, C34, C35}
{C2, C3, C4, C5} sigma for 1-2: 0.02, 1-3: 0.04
as
{C37, C38, C39, C40}
{C2, C3, C4, C5} sigma for 1-2: 0.02, 1-3: 0.04
as
{C42, C43, C44, C45}
{C2, C3, C4, C5} sigma for 1-2: 0.02, 1-3: 0.04
as
{C47, C48, C49, C50}
{C2, C3, C4, C5} sigma for 1-2: 0.02, 1-3: 0.04
as
{C57, C58, C59, C60}
{C2, C3, C4, C5} sigma for 1-2: 0.02, 1-3: 0.04
as
{C67, C68, C69, C70}
{C2, C3, C4, C5} sigma for 1-2: 0.02, 1-3: 0.04
as
{C7B, C8B, C9B, C10B}
{C2, C3, C4, C5} sigma for 1-2: 0.02, 1-3: 0.04
as
{C12B, C13B, C14B, C15B}
{C2, C3, C4, C5} sigma for 1-2: 0.02, 1-3: 0.04
as
{C17B, C18B, C19B, C20B}
{C2, C3, C4, C5} sigma for 1-2: 0.02, 1-3: 0.04
as
{C22B, C23B, C24B, C25B}
{C2, C3, C4, C5} sigma for 1-2: 0.02, 1-3: 0.04
as
{C32B, C33B, C34B, C35B}
{C2, C3, C4, C5} sigma for 1-2: 0.02, 1-3: 0.04
as
{C37B, C38B, C39B, C40B}
{C2, C3, C4, C5} sigma for 1-2: 0.02, 1-3: 0.04
as
{C42B, C43B, C44B, C45B}
{C2, C3, C4, C5} sigma for 1-2: 0.02, 1-3: 0.04
as
{C47B, C48B, C49B, C50B}
{C2, C3, C4, C5} sigma for 1-2: 0.02, 1-3: 0.04
as
{C52B, C53B, C54B, C55B}
{C2, C3, C4, C5} sigma for 1-2: 0.02, 1-3: 0.04
as
{C57B, C58B, C59B, C60B}
{O1D, C1D, C2D, C3D, C4D} sigma for 1-2: 0.02, 1-3: 0.04
as
{O2D, C5D, C6D, C7D, C8D}
{O1D, C1D, C2D, C3D, C4D} sigma for 1-2: 0.02, 1-3: 0.04
as
{O3D, C9D, C10D, C11D, C12D}
{O1E, O2E, C1E, C2E, C3E, C4E, C5E} sigma for 1-2: 0.02, 1-3: 0.04
as
{O3E, O4E, C6E, C7E, C8E, C9E, C10E}
{N1F, C1F, C2F} sigma for 1-2: 0.02, 1-3: 0.04
as
{N2F, C3F, C4F}
{N1F, C1F, C2F} sigma for 1-2: 0.02, 1-3: 0.04
as
{N3F, C5F, C6F}
{N1F, C1F, C2F} sigma for 1-2: 0.02, 1-3: 0.04
as
{N4F, C7F, C8F}
{C2, C3, C4, C5} sigma for 1-2: 0.02, 1-3: 0.04
as
{C2A, C3A, C4A, C5A}
{C2, C3, C4, C5} sigma for 1-2: 0.02, 1-3: 0.04
as
{C7A, C8A, C9A, C10A}
{C2, C3, C4, C5} sigma for 1-2: 0.02, 1-3: 0.04
as
{C12A, C13A, C14A, C15A}
{C2, C3, C4, C5} sigma for 1-2: 0.02, 1-3: 0.04
as
{C17A, C18A, C19A, C20A}
{C2, C3, C4, C5} sigma for 1-2: 0.02, 1-3: 0.04
as
{C32A, C33A, C34A, C35A}
{C2, C3, C4, C5} sigma for 1-2: 0.02, 1-3: 0.04
as
{C37A, C38A, C39A, C40A}
{C2, C3, C4, C5} sigma for 1-2: 0.02, 1-3: 0.04
as
{C42A, C43A, C44A, C45A}
{C2, C3, C4, C5} sigma for 1-2: 0.02, 1-3: 0.04
as
{C47A, C48A, C49A, C50A}
{C2, C3, C4, C5} sigma for 1-2: 0.02, 1-3: 0.04
as
{C57A, C58A, C59A, C60A}
{C2, C3, C4, C5} sigma for 1-2: 0.02, 1-3: 0.04
as
{C67A, C68A, C69A, C70A}
{C2, C3, C4, C5} sigma for 1-2: 0.02, 1-3: 0.04
as
{C7C, C8C, C9C, C10C}
{C2, C3, C4, C5} sigma for 1-2: 0.02, 1-3: 0.04
as
{C12C, C13C, C14C, C15C}
{C2, C3, C4, C5} sigma for 1-2: 0.02, 1-3: 0.04
as
{C17C, C18C, C19C, C20C}
{C2, C3, C4, C5} sigma for 1-2: 0.02, 1-3: 0.04
as
{C22C, C23C, C24C, C25C}
{C2, C3, C4, C5} sigma for 1-2: 0.02, 1-3: 0.04
as
{C32C, C33C, C34C, C35C}
{C2, C3, C4, C5} sigma for 1-2: 0.02, 1-3: 0.04
as
{C37C, C38C, C39C, C40C}
{C2, C3, C4, C5} sigma for 1-2: 0.02, 1-3: 0.04
as
{C42C, C43C, C44C, C45C}
{C2, C3, C4, C5} sigma for 1-2: 0.02, 1-3: 0.04
as
{C47C, C48C, C49C, C50C}
{C2, C3, C4, C5} sigma for 1-2: 0.02, 1-3: 0.04
as
{C52C, C53C, C54C, C55C}
{C2, C3, C4, C5} sigma for 1-2: 0.02, 1-3: 0.04
as
{C57C, C58C, C59C, C60C}
7. Others
 Sof(O3D)=Sof(C9D)=Sof(H9DA)=Sof(H9DB)=Sof(C10D)=Sof(H10P)=Sof(H10Q)=Sof(C11D)=
 Sof(H11A)=Sof(H11B)=Sof(C12D)=Sof(H12A)=Sof(H12B)=1-FVAR(1)
 Sof(O2D)=Sof(C5D)=Sof(H5DA)=Sof(H5DB)=Sof(C6D)=Sof(H6DA)=Sof(H6DB)=Sof(C7D)=
 Sof(H7DA)=Sof(H7DB)=Sof(C8D)=Sof(H8DA)=Sof(H8DB)=FVAR(1)
 Sof(S1A)=Sof(C76A)=Sof(H76D)=Sof(H76E)=Sof(H76F)=Sof(C77A)=Sof(H77D)=
 Sof(H77E)=Sof(H77F)=1-FVAR(2)
 Sof(S1)=Sof(C76)=Sof(H76A)=Sof(H76B)=Sof(H76C)=Sof(C77)=Sof(H77A)=Sof(H77B)=
 Sof(H77C)=FVAR(2)
 Sof(C12C)=Sof(C13C)=Sof(H13J)=Sof(H13K)=Sof(H13L)=Sof(C14C)=Sof(H14J)=
 Sof(H14K)=Sof(H14L)=Sof(C15C)=Sof(H15J)=Sof(H15K)=Sof(H15L)=1-FVAR(3)
 Sof(C12B)=Sof(C13B)=Sof(H13G)=Sof(H13H)=Sof(H13I)=Sof(C14B)=Sof(H14G)=
 Sof(H14H)=Sof(H14I)=Sof(C15B)=Sof(H15G)=Sof(H15H)=Sof(H15I)=FVAR(3)
 Sof(C17C)=Sof(C18C)=Sof(H18J)=Sof(H18K)=Sof(H18L)=Sof(C19C)=Sof(H19J)=
 Sof(H19K)=Sof(H19L)=Sof(C20C)=Sof(H20J)=Sof(H20K)=Sof(H20L)=1-FVAR(4)
 Sof(C17B)=Sof(C18B)=Sof(H18G)=Sof(H18H)=Sof(H18I)=Sof(C19B)=Sof(H19G)=
 Sof(H19H)=Sof(H19I)=Sof(C20B)=Sof(H20G)=Sof(H20H)=Sof(H20I)=FVAR(4)
 Sof(C22C)=Sof(C23C)=Sof(H23G)=Sof(H23H)=Sof(H23I)=Sof(C24C)=Sof(H24G)=
 Sof(H24H)=Sof(H24I)=Sof(C25C)=Sof(H25G)=Sof(H25H)=Sof(H25I)=1-FVAR(5)
 Sof(C22B)=Sof(C23B)=Sof(H23D)=Sof(H23E)=Sof(H23F)=Sof(C24B)=Sof(H24D)=
 Sof(H24E)=Sof(H24F)=Sof(C25B)=Sof(H25D)=Sof(H25E)=Sof(H25F)=FVAR(5)
 Sof(C37C)=Sof(C38C)=Sof(H38J)=Sof(H38K)=Sof(H38L)=Sof(C39C)=Sof(H39J)=
 Sof(H39K)=Sof(H39L)=Sof(C40C)=Sof(H40J)=Sof(H40K)=Sof(H40L)=1-FVAR(6)
 Sof(C37B)=Sof(C38B)=Sof(H38G)=Sof(H38H)=Sof(H38I)=Sof(C39B)=Sof(H39G)=
 Sof(H39H)=Sof(H39I)=Sof(C40B)=Sof(H40G)=Sof(H40H)=Sof(H40I)=FVAR(6)
 Sof(C32C)=Sof(C33C)=Sof(H33J)=Sof(H33K)=Sof(H33L)=Sof(C34C)=Sof(H34J)=
 Sof(H34K)=Sof(H34L)=Sof(C35C)=Sof(H35J)=Sof(H35K)=Sof(H35L)=1-FVAR(7)
 Sof(C32B)=Sof(C33B)=Sof(H33G)=Sof(H33H)=Sof(H33I)=Sof(C34B)=Sof(H34G)=
 Sof(H34H)=Sof(H34I)=Sof(C35B)=Sof(H35G)=Sof(H35H)=Sof(H35I)=FVAR(7)
 Sof(C47C)=Sof(C48C)=Sof(H48J)=Sof(H48K)=Sof(H48L)=Sof(C49C)=Sof(H49J)=
 Sof(H49K)=Sof(H49L)=Sof(C50C)=Sof(H50J)=Sof(H50K)=Sof(H50L)=1-FVAR(8)
 Sof(C47B)=Sof(C48B)=Sof(H48G)=Sof(H48H)=Sof(H48I)=Sof(C49B)=Sof(H49G)=
 Sof(H49H)=Sof(H49I)=Sof(C50B)=Sof(H50G)=Sof(H50H)=Sof(H50I)=FVAR(8)
 Sof(C52C)=Sof(C53C)=Sof(H53G)=Sof(H53H)=Sof(H53I)=Sof(C54C)=Sof(H54G)=
 Sof(H54H)=Sof(H54I)=Sof(C55C)=Sof(H55G)=Sof(H55H)=Sof(H55I)=1-FVAR(9)
 Sof(C52B)=Sof(C53B)=Sof(H53D)=Sof(H53E)=Sof(H53F)=Sof(C54B)=Sof(H54D)=
 Sof(H54E)=Sof(H54F)=Sof(C55B)=Sof(H55D)=Sof(H55E)=Sof(H55F)=FVAR(9)
 Sof(C57C)=Sof(C58C)=Sof(H58J)=Sof(H58K)=Sof(H58L)=Sof(C59C)=Sof(H59J)=
 Sof(H59K)=Sof(H59L)=Sof(C60C)=Sof(H60J)=Sof(H60K)=Sof(H60L)=1-FVAR(10)
 Sof(C57B)=Sof(C58B)=Sof(H58G)=Sof(H58H)=Sof(H58I)=Sof(C59B)=Sof(H59G)=
 Sof(H59H)=Sof(H59I)=Sof(C60B)=Sof(H60G)=Sof(H60H)=Sof(H60I)=FVAR(10)
 Sof(C42C)=Sof(C43C)=Sof(H43J)=Sof(H43K)=Sof(H43L)=Sof(C44C)=Sof(H44J)=
 Sof(H44K)=Sof(H44L)=Sof(C45C)=Sof(H45J)=Sof(H45K)=Sof(H45L)=1-FVAR(11)
 Sof(C42B)=Sof(C43B)=Sof(H43G)=Sof(H43H)=Sof(H43I)=Sof(C44B)=Sof(H44G)=
 Sof(H44H)=Sof(H44I)=Sof(C45B)=Sof(H45G)=Sof(H45H)=Sof(H45I)=FVAR(11)
 Sof(C7C)=Sof(C8C)=Sof(H8CA)=Sof(H8CB)=Sof(H8CC)=Sof(C9C)=Sof(H9CA)=Sof(H9CB)=
 Sof(H9CC)=Sof(C10C)=Sof(H10J)=Sof(H10K)=Sof(H10L)=1-FVAR(12)
 Sof(C7B)=Sof(C8B)=Sof(H8BA)=Sof(H8BB)=Sof(H8BC)=Sof(C9B)=Sof(H9BA)=Sof(H9BB)=
 Sof(H9BC)=Sof(C10B)=Sof(H10G)=Sof(H10H)=Sof(H10I)=FVAR(12)
 Sof(C7A)=Sof(C8A)=Sof(H8AA)=Sof(H8AB)=Sof(H8AC)=Sof(C9A)=Sof(H9AA)=Sof(H9AB)=
 Sof(H9AC)=Sof(C10A)=Sof(H10D)=Sof(H10E)=Sof(H10F)=1-FVAR(13)
 Sof(C7)=Sof(C8)=Sof(H8A)=Sof(H8B)=Sof(H8C)=Sof(C9)=Sof(H9A)=Sof(H9B)=Sof(H9C)=
 Sof(C10)=Sof(H10A)=Sof(H10B)=Sof(H10C)=FVAR(13)
 Sof(C12A)=Sof(C13A)=Sof(H13D)=Sof(H13E)=Sof(H13F)=Sof(C14A)=Sof(H14D)=
 Sof(H14E)=Sof(H14F)=Sof(C15A)=Sof(H15D)=Sof(H15E)=Sof(H15F)=1-FVAR(14)
 Sof(C12)=Sof(C13)=Sof(H13A)=Sof(H13B)=Sof(H13C)=Sof(C14)=Sof(H14A)=Sof(H14B)=
 Sof(H14C)=Sof(C15)=Sof(H15A)=Sof(H15B)=Sof(H15C)=FVAR(14)
 Sof(C17A)=Sof(C18A)=Sof(H18D)=Sof(H18E)=Sof(H18F)=Sof(C19A)=Sof(H19D)=
 Sof(H19E)=Sof(H19F)=Sof(C20A)=Sof(H20D)=Sof(H20E)=Sof(H20F)=1-FVAR(15)
 Sof(C17)=Sof(C18)=Sof(H18A)=Sof(H18B)=Sof(H18C)=Sof(C19)=Sof(H19A)=Sof(H19B)=
 Sof(H19C)=Sof(C20)=Sof(H20A)=Sof(H20B)=Sof(H20C)=FVAR(15)
 Sof(C37A)=Sof(C38A)=Sof(H38D)=Sof(H38E)=Sof(H38F)=Sof(C39A)=Sof(H39D)=
 Sof(H39E)=Sof(H39F)=Sof(C40A)=Sof(H40D)=Sof(H40E)=Sof(H40F)=1-FVAR(16)
 Sof(C37)=Sof(C38)=Sof(H38A)=Sof(H38B)=Sof(H38C)=Sof(C39)=Sof(H39A)=Sof(H39B)=
 Sof(H39C)=Sof(C40)=Sof(H40A)=Sof(H40B)=Sof(H40C)=FVAR(16)
 Sof(C42A)=Sof(C43A)=Sof(H43D)=Sof(H43E)=Sof(H43F)=Sof(C44A)=Sof(H44D)=
 Sof(H44E)=Sof(H44F)=Sof(C45A)=Sof(H45D)=Sof(H45E)=Sof(H45F)=1-FVAR(17)
 Sof(C42)=Sof(C43)=Sof(H43A)=Sof(H43B)=Sof(H43C)=Sof(C44)=Sof(H44A)=Sof(H44B)=
 Sof(H44C)=Sof(C45)=Sof(H45A)=Sof(H45B)=Sof(H45C)=FVAR(17)
 Sof(C57A)=Sof(C58A)=Sof(H58D)=Sof(H58E)=Sof(H58F)=Sof(C59A)=Sof(H59D)=
 Sof(H59E)=Sof(H59F)=Sof(C60A)=Sof(H60D)=Sof(H60E)=Sof(H60F)=1-FVAR(18)
 Sof(C57)=Sof(C58)=Sof(H58A)=Sof(H58B)=Sof(H58C)=Sof(C59)=Sof(H59A)=Sof(H59B)=
 Sof(H59C)=Sof(C60)=Sof(H60A)=Sof(H60B)=Sof(H60C)=FVAR(18)
 Sof(C67A)=Sof(C68A)=Sof(H68D)=Sof(H68E)=Sof(H68F)=Sof(C69A)=Sof(H69D)=
 Sof(H69E)=Sof(H69F)=Sof(C70A)=Sof(H70D)=Sof(H70E)=Sof(H70F)=1-FVAR(19)
 Sof(C67)=Sof(C68)=Sof(H68A)=Sof(H68B)=Sof(H68C)=Sof(C69)=Sof(H69A)=Sof(H69B)=
 Sof(H69C)=Sof(C70)=Sof(H70A)=Sof(H70B)=Sof(H70C)=FVAR(19)
 Sof(C32A)=Sof(C33A)=Sof(H33D)=Sof(H33E)=Sof(H33F)=Sof(C34A)=Sof(H34D)=
 Sof(H34E)=Sof(H34F)=Sof(C35A)=Sof(H35D)=Sof(H35E)=Sof(H35F)=1-FVAR(20)
 Sof(C32)=Sof(C33)=Sof(H33A)=Sof(H33B)=Sof(H33C)=Sof(C34)=Sof(H34A)=Sof(H34B)=
 Sof(H34C)=Sof(C35)=Sof(H35A)=Sof(H35B)=Sof(H35C)=FVAR(20)
 Sof(C2A)=Sof(C3A)=Sof(H3AA)=Sof(H3AB)=Sof(H3AC)=Sof(C4A)=Sof(H4AA)=Sof(H4AB)=
 Sof(H4AC)=Sof(C5A)=Sof(H5AA)=Sof(H5AB)=Sof(H5AC)=1-FVAR(21)
 Sof(C2)=Sof(C3)=Sof(H3A)=Sof(H3B)=Sof(H3C)=Sof(C4)=Sof(H4A)=Sof(H4B)=Sof(H4C)=
 Sof(C5)=Sof(H5A)=Sof(H5B)=Sof(H5C)=FVAR(21)
 Sof(C47A)=Sof(C48A)=Sof(H48D)=Sof(H48E)=Sof(H48F)=Sof(C49A)=Sof(H49D)=
 Sof(H49E)=Sof(H49F)=Sof(C50A)=Sof(H50D)=Sof(H50E)=Sof(H50F)=1-FVAR(22)
 Sof(C47)=Sof(C48)=Sof(H48A)=Sof(H48B)=Sof(H48C)=Sof(C49)=Sof(H49A)=Sof(H49B)=
 Sof(H49C)=Sof(C50)=Sof(H50A)=Sof(H50B)=Sof(H50C)=FVAR(22)
8.a Riding coordinates:
 O1E(H1E), O3E(H3E)
8.b Secondary CH2 refined with riding coordinates:
 C1D(H1DA,H1DB), C2D(H2DA,H2DB), C3D(H3DA,H3DB), C4D(H4DA,H4DB), C5D(H5DA,
 H5DB), C6D(H6DA,H6DB), C7D(H7DA,H7DB), C8D(H8DA,H8DB), C9D(H9DA,H9DB),
 C10D(H10P,H10Q), C11D(H11A,H11B), C12D(H12A,H12B)
8.c Me refined with riding coordinates:
 C3(H3A,H3B,H3C), C4(H4A,H4B,H4C), C5(H5A,H5B,H5C), C8(H8A,H8B,H8C), C9(H9A,
 H9B,H9C), C10(H10A,H10B,H10C), C13(H13A,H13B,H13C), C14(H14A,H14B,H14C),
 C15(H15A,H15B,H15C), C18(H18A,H18B,H18C), C19(H19A,H19B,H19C), C20(H20A,H20B,
 H20C), C23(H23A,H23B,H23C), C24(H24A,H24B,H24C), C25(H25A,H25B,H25C), C28(H28A,
 H28B,H28C), C29(H29A,H29B,H29C), C30(H30A,H30B,H30C), C33(H33A,H33B,H33C),
 C34(H34A,H34B,H34C), C35(H35A,H35B,H35C), C38(H38A,H38B,H38C), C39(H39A,H39B,
 H39C), C40(H40A,H40B,H40C), C43(H43A,H43B,H43C), C44(H44A,H44B,H44C), C45(H45A,
 H45B,H45C), C48(H48A,H48B,H48C), C49(H49A,H49B,H49C), C50(H50A,H50B,H50C),
 C53(H53A,H53B,H53C), C54(H54A,H54B,H54C), C55(H55A,H55B,H55C), C58(H58A,H58B,
 H58C), C59(H59A,H59B,H59C), C60(H60A,H60B,H60C), C63(H63A,H63B,H63C), C64(H64A,
 H64B,H64C), C65(H65A,H65B,H65C), C68(H68A,H68B,H68C), C69(H69A,H69B,H69C),
 C70(H70A,H70B,H70C), C73(H73A,H73B,H73C), C74(H74A,H74B,H74C), C75(H75A,H75B,
 H75C), C76(H76A,H76B,H76C), C77(H77A,H77B,H77C), C76A(H76D,H76E,H76F),
 C77A(H77D,H77E,H77F), C3B(H3BA,H3BB,H3BC), C4B(H4BA,H4BB,H4BC), C5B(H5BA,H5BB,
 H5BC), C8B(H8BA,H8BB,H8BC), C9B(H9BA,H9BB,H9BC), C10B(H10G,H10H,H10I),
 C13B(H13G,H13H,H13I), C14B(H14G,H14H,H14I), C15B(H15G,H15H,H15I), C18B(H18G,
 H18H,H18I), C19B(H19G,H19H,H19I), C20B(H20G,H20H,H20I), C23B(H23D,H23E,H23F),
 C24B(H24D,H24E,H24F), C25B(H25D,H25E,H25F), C28B(H28D,H28E,H28F), C29B(H29D,
 H29E,H29F), C30B(H30D,H30E,H30F), C33B(H33G,H33H,H33I), C34B(H34G,H34H,H34I),
 C35B(H35G,H35H,H35I), C38B(H38G,H38H,H38I), C39B(H39G,H39H,H39I), C40B(H40G,
 H40H,H40I), C43B(H43G,H43H,H43I), C44B(H44G,H44H,H44I), C45B(H45G,H45H,H45I),
 C48B(H48G,H48H,H48I), C49B(H49G,H49H,H49I), C50B(H50G,H50H,H50I), C53B(H53D,
 H53E,H53F), C54B(H54D,H54E,H54F), C55B(H55D,H55E,H55F), C58B(H58G,H58H,H58I),
 C59B(H59G,H59H,H59I), C60B(H60G,H60H,H60I), C63B(H63D,H63E,H63F), C64B(H64D,
 H64E,H64F), C65B(H65D,H65E,H65F), C68B(H68G,H68H,H68I), C69B(H69G,H69H,H69I),
 C70B(H70G,H70H,H70I), C73B(H73D,H73E,H73F), C74B(H74D,H74E,H74F), C75B(H75D,
 H75E,H75F), C76B(H76G,H76H,H76I), C77B(H77G,H77H,H77I), C3E(H3EA,H3EB,H3EC),
 C4E(H4EA,H4EB,H4EC), C5E(H5EA,H5EB,H5EC), C8E(H8EA,H8EB,H8EC), C9E(H9EA,H9EB,
 H9EC), C10E(H10M,H10N,H10O), C3A(H3AA,H3AB,H3AC), C4A(H4AA,H4AB,H4AC),
 C5A(H5AA,H5AB,H5AC), C8A(H8AA,H8AB,H8AC), C9A(H9AA,H9AB,H9AC), C10A(H10D,H10E,
 H10F), C13A(H13D,H13E,H13F), C14A(H14D,H14E,H14F), C15A(H15D,H15E,H15F),
 C18A(H18D,H18E,H18F), C19A(H19D,H19E,H19F), C20A(H20D,H20E,H20F), C33A(H33D,
 H33E,H33F), C34A(H34D,H34E,H34F), C35A(H35D,H35E,H35F), C38A(H38D,H38E,H38F),
 C39A(H39D,H39E,H39F), C40A(H40D,H40E,H40F), C43A(H43D,H43E,H43F), C44A(H44D,
 H44E,H44F), C45A(H45D,H45E,H45F), C48A(H48D,H48E,H48F), C49A(H49D,H49E,H49F),
 C50A(H50D,H50E,H50F), C58A(H58D,H58E,H58F), C59A(H59D,H59E,H59F), C60A(H60D,
 H60E,H60F), C68A(H68D,H68E,H68F), C69A(H69D,H69E,H69F), C70A(H70D,H70E,H70F),
 C8C(H8CA,H8CB,H8CC), C9C(H9CA,H9CB,H9CC), C10C(H10J,H10K,H10L), C13C(H13J,H13K,
 H13L), C14C(H14J,H14K,H14L), C15C(H15J,H15K,H15L), C18C(H18J,H18K,H18L),
 C19C(H19J,H19K,H19L), C20C(H20J,H20K,H20L), C23C(H23G,H23H,H23I), C24C(H24G,
 H24H,H24I), C25C(H25G,H25H,H25I), C33C(H33J,H33K,H33L), C34C(H34J,H34K,H34L),
 C35C(H35J,H35K,H35L), C38C(H38J,H38K,H38L), C39C(H39J,H39K,H39L), C40C(H40J,
 H40K,H40L), C43C(H43J,H43K,H43L), C44C(H44J,H44K,H44L), C45C(H45J,H45K,H45L),
 C48C(H48J,H48K,H48L), C49C(H49J,H49K,H49L), C50C(H50J,H50K,H50L), C53C(H53G,
 H53H,H53I), C54C(H54G,H54H,H54I), C55C(H55G,H55H,H55I), C58C(H58J,H58K,H58L),
 C59C(H59J,H59K,H59L), C60C(H60J,H60K,H60L)
8.d Idealised Me refined as rotating group:
 C2F(H2FA,H2FB,H2FC), C4F(H4FA,H4FB,H4FC), C6F(H6FA,H6FB,H6FC), C8F(H8FA,H8FB,
 H8FC)
;
_olex2_date_sample_data_collection 2016-01-30
_olex2_submission_special_instructions 'No special instructions were received'
_oxdiff_exptl_absorpt_empirical_details
;
Empirical correction (ABSPACK) includes:
- Absorption correction using spherical harmonics
- Frame scaling
;
_oxdiff_exptl_absorpt_empirical_full_max 1.274
_oxdiff_exptl_absorpt_empirical_full_min 0.759

loop_
_space_group_symop_operation_xyz
'x, y, z'
'-x, y+1/2, -z+1/2'
'-x, -y, -z'
'x, -y-1/2, z-1/2'

loop_
_atom_site_label
_atom_site_type_symbol
_atom_site_fract_x
_atom_site_fract_y
_atom_site_fract_z
_atom_site_U_iso_or_equiv
_atom_site_adp_type
_atom_site_occupancy
_atom_site_site_symmetry_order
_atom_site_calc_flag
_atom_site_refinement_flags_posn
_atom_site_refinement_flags_adp
_atom_site_refinement_flags_occupancy
_atom_site_disorder_assembly
_atom_site_disorder_group
Cr1 Cr 0.26489(3) 0.33070(3) 0.19585(4) 0.0395(2) Uani 1 1 d . . . . .
Cr2 Cr 0.32720(3) 0.40537(3) 0.16462(4) 0.0341(2) Uani 1 1 d . . . . .
Cr3 Cr 0.42331(3) 0.39433(3) 0.17189(4) 0.0377(2) Uani 1 1 d . . . . .
Cr4 Cr 0.47490(3) 0.29853(3) 0.17202(4) 0.0400(2) Uani 1 1 d . . . . .
Cr5 Cr 0.45042(3) 0.19014(3) 0.19023(4) 0.0322(2) Uani 1 1 d . . . . .
Cr6 Cr 0.36584(3) 0.14677(3) 0.20881(4) 0.0326(2) Uani 1 1 d . . . . .
Th1 Th 0.25939(2) 0.19806(2) 0.18523(2) 0.04010(7) Uani 1 1 d . . . . .
F1 F 0.28686(9) 0.27146(11) 0.20895(15) 0.0481(9) Uani 1 1 d . . . . .
F2 F 0.30496(8) 0.34657(10) 0.15976(13) 0.0354(7) Uani 1 1 d . . . . .
F3 F 0.37735(8) 0.37729(10) 0.19240(13) 0.0350(7) Uani 1 1 d . . . . .
F4 F 0.42744(8) 0.33204(9) 0.15338(13) 0.0351(7) Uani 1 1 d . . . . .
F5 F 0.44827(8) 0.25352(9) 0.20353(12) 0.0323(7) Uani 1 1 d . . . . .
F6 F 0.39485(8) 0.18918(9) 0.17633(12) 0.0325(7) Uani 1 1 d . . . . .
F7 F 0.32983(9) 0.19278(10) 0.21627(13) 0.0390(8) Uani 1 1 d . . . . .
O1 O 0.20861(12) 0.24854(17) 0.1998(2) 0.0653(14) Uani 1 1 d . . . . .
O2 O 0.22433(13) 0.31746(15) 0.2327(2) 0.0560(12) Uani 1 1 d . . . . .
O3 O 0.24061(14) 0.24662(15) 0.10430(19) 0.0610(13) Uani 1 1 d . . . . .
O4 O 0.22948(12) 0.31794(15) 0.1225(2) 0.0509(12) Uani 1 1 d . . . . .
O5 O 0.24195(12) 0.39198(13) 0.18493(19) 0.0477(11) Uani 1 1 d . . . . .
O6 O 0.27608(11) 0.43359(13) 0.13872(17) 0.0416(10) Uani 1 1 d . . . . .
O7 O 0.29953(12) 0.35028(14) 0.26857(17) 0.0439(10) Uani 1 1 d . . . . .
O8 O 0.32575(12) 0.41287(13) 0.24266(17) 0.0426(10) Uani 1 1 d . . . . .
O9 O 0.35114(12) 0.46509(12) 0.16916(17) 0.0402(10) Uani 1 1 d . . . . .
O10 O 0.41624(12) 0.45715(13) 0.19004(19) 0.0494(11) Uani 1 1 d . . . . .
O11 O 0.33016(11) 0.39824(13) 0.08730(16) 0.0388(10) Uani 1 1 d . . . . .
O12 O 0.39391(12) 0.40427(13) 0.09396(17) 0.0447(10) Uani 1 1 d . . . . .
O13 O 0.45337(12) 0.38470(13) 0.24926(17) 0.0452(10) Uani 1 1 d . . . . .
O14 O 0.49177(11) 0.32619(13) 0.24613(19) 0.0476(11) Uani 1 1 d . . . . .
O15 O 0.47098(12) 0.41001(13) 0.15106(19) 0.0496(11) Uani 1 1 d . . . . .
O16 O 0.50130(13) 0.34547(14) 0.1409(2) 0.0608(14) Uani 1 1 d . . . . .
O17 O 0.52316(12) 0.26393(13) 0.1914(2) 0.0572(13) Uani 1 1 d . . . . .
O18 O 0.50727(11) 0.19325(13) 0.20594(18) 0.0439(10) Uani 1 1 d . . . . .
O19 O 0.46008(14) 0.27048(14) 0.09784(18) 0.0520(12) Uani 1 1 d . . . . .
O20 O 0.44525(13) 0.19946(14) 0.11097(17) 0.0485(11) Uani 1 1 d . . . . .
O21 O 0.45807(10) 0.17670(13) 0.26969(15) 0.0355(9) Uani 1 1 d . . . . .
O22 O 0.39983(10) 0.16043(13) 0.28418(16) 0.0359(9) Uani 1 1 d . . . . .
O23 O 0.45277(12) 0.12589(13) 0.17467(18) 0.0467(11) Uani 1 1 d . . . . .
O24 O 0.40279(12) 0.09836(12) 0.20332(18) 0.0438(10) Uani 1 1 d . . . . .
O25 O 0.33684(12) 0.12752(13) 0.13398(17) 0.0431(10) Uani 1 1 d . . . . .
O26 O 0.28456(12) 0.17219(14) 0.10985(17) 0.0472(11) Uani 1 1 d . . . . .
O27 O 0.34022(11) 0.10183(12) 0.24388(17) 0.0420(10) Uani 1 1 d . . . . .
O28 O 0.27805(11) 0.11943(13) 0.20414(17) 0.0441(10) Uani 1 1 d . . . . .
O29 O 0.27324(13) 0.19665(16) 0.28488(19) 0.0585(12) Uani 1 1 d D . . . .
O30 O 0.20440(14) 0.15423(17) 0.2091(3) 0.0665(14) Uani 1 1 d . . . . .
C1 C 0.2016(2) 0.2837(3) 0.2225(4) 0.062(2) Uani 1 1 d . . . . .
C2 C 0.1628(2) 0.2880(3) 0.2383(4) 0.103(3) Uani 0.595(18) 1 d D U P A 1
C3 C 0.1618(5) 0.2486(5) 0.2781(9) 0.110(4) Uani 0.595(18) 1 d D U P A 1
H3A H 0.183529 0.250965 0.310744 0.165 Uiso 0.595(18) 1 calc R . P A 1
H3B H 0.137793 0.249621 0.289131 0.165 Uiso 0.595(18) 1 calc R . P A 1
H3C H 0.163295 0.220662 0.259395 0.165 Uiso 0.595(18) 1 calc R . P A 1
C4 C 0.1307(4) 0.2888(7) 0.1857(6) 0.110(3) Uani 0.595(18) 1 d D U P A 1
H4A H 0.106029 0.291466 0.194585 0.165 Uiso 0.595(18) 1 calc R . P A 1
H4B H 0.134131 0.313977 0.163249 0.165 Uiso 0.595(18) 1 calc R . P A 1
H4C H 0.131079 0.261388 0.165333 0.165 Uiso 0.595(18) 1 calc R . P A 1
C5 C 0.1610(5) 0.3331(5) 0.2691(8) 0.107(4) Uani 0.595(18) 1 d D U P A 1
H5A H 0.181462 0.333806 0.303400 0.161 Uiso 0.595(18) 1 calc R . P A 1
H5B H 0.164321 0.357778 0.245702 0.161 Uiso 0.595(18) 1 calc R . P A 1
H5C H 0.136098 0.335729 0.277188 0.161 Uiso 0.595(18) 1 calc R . P A 1
C6 C 0.22474(19) 0.2840(2) 0.0910(3) 0.0516(17) Uani 1 1 d . . . . .
C7 C 0.1977(3) 0.2888(3) 0.0320(4) 0.100(2) Uani 0.617(7) 1 d D U P B 1
C8 C 0.1794(5) 0.3351(4) 0.0208(6) 0.108(3) Uani 0.617(7) 1 d D U P B 1
H8A H 0.165234 0.341627 0.047822 0.163 Uiso 0.617(7) 1 calc R . P B 1
H8B H 0.199616 0.357210 0.023510 0.163 Uiso 0.617(7) 1 calc R . P B 1
H8C H 0.161888 0.335875 -0.016163 0.163 Uiso 0.617(7) 1 calc R . P B 1
C9 C 0.2201(4) 0.2775(6) -0.0095(6) 0.104(3) Uani 0.617(7) 1 d D U P B 1
H9A H 0.231456 0.248093 -0.001646 0.157 Uiso 0.617(7) 1 calc R . P B 1
H9B H 0.202823 0.277964 -0.046628 0.157 Uiso 0.617(7) 1 calc R . P B 1
H9C H 0.240551 0.299299 -0.006956 0.157 Uiso 0.617(7) 1 calc R . P B 1
C10 C 0.1644(4) 0.2542(5) 0.0272(6) 0.110(3) Uani 0.617(7) 1 d D U P B 1
H10A H 0.150009 0.261448 0.053891 0.164 Uiso 0.617(7) 1 calc R . P B 1
H10B H 0.147100 0.255093 -0.009885 0.164 Uiso 0.617(7) 1 calc R . P B 1
H10C H 0.175285 0.224540 0.034766 0.164 Uiso 0.617(7) 1 calc R . P B 1
C11 C 0.24648(19) 0.4258(2) 0.1569(3) 0.0482(16) Uani 1 1 d . . . . .
C12 C 0.2145(2) 0.4614(2) 0.1436(4) 0.084(2) Uani 0.299(10) 1 d D U P C 1
C13 C 0.1815(7) 0.4505(9) 0.0931(9) 0.092(3) Uani 0.299(10) 1 d D U P C 1
H13A H 0.162406 0.474171 0.087043 0.138 Uiso 0.299(10) 1 calc R . P C 1
H13B H 0.191446 0.447727 0.060834 0.138 Uiso 0.299(10) 1 calc R . P C 1
H13C H 0.169533 0.422632 0.099180 0.138 Uiso 0.299(10) 1 calc R . P C 1
C14 C 0.2312(8) 0.5077(6) 0.1331(14) 0.086(3) Uani 0.299(10) 1 d D U P C 1
H14A H 0.252431 0.515622 0.164737 0.129 Uiso 0.299(10) 1 calc R . P C 1
H14B H 0.240498 0.506121 0.100176 0.129 Uiso 0.299(10) 1 calc R . P C 1
H14C H 0.211028 0.530059 0.127968 0.129 Uiso 0.299(10) 1 calc R . P C 1
C15 C 0.2005(8) 0.4667(9) 0.1970(9) 0.088(3) Uani 0.299(10) 1 d D U P C 1
H15A H 0.222405 0.473638 0.228158 0.132 Uiso 0.299(10) 1 calc R . P C 1
H15B H 0.181722 0.490738 0.191861 0.132 Uiso 0.299(10) 1 calc R . P C 1
H15C H 0.188561 0.439208 0.204361 0.132 Uiso 0.299(10) 1 calc R . P C 1
C16 C 0.31828(19) 0.3869(2) 0.2790(3) 0.0453(16) Uani 1 1 d . . . . .
C17 C 0.3326(3) 0.4021(3) 0.3394(3) 0.0824(19) Uani 0.545(7) 1 d D U P D 1
C18 C 0.3228(6) 0.3680(5) 0.3799(6) 0.094(3) Uani 0.545(7) 1 d D U P D 1
H18A H 0.332686 0.338963 0.373608 0.141 Uiso 0.545(7) 1 calc R . P D 1
H18B H 0.334637 0.377344 0.417685 0.141 Uiso 0.545(7) 1 calc R . P D 1
H18C H 0.294951 0.366392 0.373695 0.141 Uiso 0.545(7) 1 calc R . P D 1
C19 C 0.3185(5) 0.4482(4) 0.3457(6) 0.090(3) Uani 0.545(7) 1 d D U P D 1
H19A H 0.327747 0.457446 0.384073 0.135 Uiso 0.545(7) 1 calc R . P D 1
H19B H 0.328281 0.468485 0.322427 0.135 Uiso 0.545(7) 1 calc R . P D 1
H19C H 0.290455 0.448579 0.334597 0.135 Uiso 0.545(7) 1 calc R . P D 1
C20 C 0.3781(3) 0.4034(6) 0.3528(6) 0.092(3) Uani 0.545(7) 1 d D U P D 1
H20A H 0.387800 0.373775 0.348934 0.137 Uiso 0.545(7) 1 calc R . P D 1
H20B H 0.385673 0.423498 0.327124 0.137 Uiso 0.545(7) 1 calc R . P D 1
H20C H 0.388822 0.413909 0.390376 0.137 Uiso 0.545(7) 1 calc R . P D 1
C21 C 0.38535(19) 0.47995(19) 0.1837(3) 0.0416(15) Uani 1 1 d . . . . .
C22 C 0.3908(2) 0.5304(2) 0.1970(3) 0.0542(18) Uani 1 1 d . . . . .
C23 C 0.3519(2) 0.5550(2) 0.1797(4) 0.096(3) Uani 1 1 d . . . . .
H23A H 0.334242 0.542147 0.198798 0.144 Uiso 1 1 calc R . . . .
H23B H 0.355902 0.586242 0.189320 0.144 Uiso 1 1 calc R . . . .
H23C H 0.341061 0.552082 0.139997 0.144 Uiso 1 1 calc R . . . .
C24 C 0.4069(3) 0.5339(3) 0.2602(3) 0.087(3) Uani 1 1 d . . . . .
H24A H 0.388302 0.521720 0.278095 0.131 Uiso 1 1 calc R . . . .
H24B H 0.430950 0.517260 0.271787 0.131 Uiso 1 1 calc R . . . .
H24C H 0.411768 0.564924 0.270574 0.131 Uiso 1 1 calc R . . . .
C25 C 0.4198(3) 0.5494(2) 0.1680(4) 0.105(4) Uani 1 1 d . . . . .
H25A H 0.443977 0.533183 0.179793 0.157 Uiso 1 1 calc R . . . .
H25B H 0.409427 0.546473 0.128185 0.157 Uiso 1 1 calc R . . . .
H25C H 0.424268 0.580633 0.177508 0.157 Uiso 1 1 calc R . . . .
C26 C 0.35870(18) 0.40033(18) 0.0665(3) 0.0391(14) Uani 1 1 d . . . . .
C27 C 0.3511(2) 0.3963(2) 0.0030(3) 0.0498(17) Uani 1 1 d . . . . .
C28 C 0.3705(2) 0.4368(3) -0.0165(3) 0.078(3) Uani 1 1 d . . . . .
H28A H 0.398026 0.436544 0.001791 0.118 Uiso 1 1 calc R . . . .
H28B H 0.366641 0.435140 -0.056279 0.118 Uiso 1 1 calc R . . . .
H28C H 0.359107 0.464017 -0.007242 0.118 Uiso 1 1 calc R . . . .
C29 C 0.3074(2) 0.3953(3) -0.0249(3) 0.078(3) Uani 1 1 d . . . . .
H29A H 0.295971 0.369643 -0.011925 0.117 Uiso 1 1 calc R . . . .
H29B H 0.295573 0.422328 -0.015750 0.117 Uiso 1 1 calc R . . . .
H29C H 0.303106 0.393451 -0.064786 0.117 Uiso 1 1 calc R . . . .
C30 C 0.3706(3) 0.3525(3) -0.0087(3) 0.077(2) Uani 1 1 d . . . . .
H30A H 0.398087 0.353705 0.009196 0.115 Uiso 1 1 calc R . . . .
H30B H 0.359185 0.327400 0.005595 0.115 Uiso 1 1 calc R . . . .
H30C H 0.366520 0.349045 -0.048396 0.115 Uiso 1 1 calc R . . . .
C31 C 0.48060(17) 0.3579(2) 0.2715(3) 0.0422(15) Uani 1 1 d . . . . .
C32 C 0.5022(2) 0.3658(2) 0.3321(3) 0.0764(18) Uani 0.604(9) 1 d D U P E 1
C33 C 0.5349(4) 0.3994(5) 0.3282(6) 0.090(3) Uani 0.604(9) 1 d D U P E 1
H33A H 0.523317 0.425999 0.308831 0.135 Uiso 0.604(9) 1 calc R . P E 1
H33B H 0.550018 0.407230 0.365269 0.135 Uiso 0.604(9) 1 calc R . P E 1
H33C H 0.551626 0.385592 0.308234 0.135 Uiso 0.604(9) 1 calc R . P E 1
C34 C 0.5235(4) 0.3258(4) 0.3629(6) 0.085(3) Uani 0.604(9) 1 d D U P E 1
H34A H 0.536180 0.334154 0.400848 0.127 Uiso 0.604(9) 1 calc R . P E 1
H34B H 0.505166 0.301970 0.362877 0.127 Uiso 0.604(9) 1 calc R . P E 1
H34C H 0.542705 0.315629 0.344800 0.127 Uiso 0.604(9) 1 calc R . P E 1
C35 C 0.4769(4) 0.3896(5) 0.3648(6) 0.087(3) Uani 0.604(9) 1 d D U P E 1
H35A H 0.463880 0.414840 0.343596 0.130 Uiso 0.604(9) 1 calc R . P E 1
H35B H 0.457718 0.368946 0.371295 0.130 Uiso 0.604(9) 1 calc R . P E 1
H35C H 0.493139 0.399944 0.400082 0.130 Uiso 0.604(9) 1 calc R . P E 1
C36 C 0.49732(19) 0.3875(2) 0.1379(3) 0.0523(18) Uani 1 1 d . . . . .
C37 C 0.5265(2) 0.4133(3) 0.1141(4) 0.095(2) Uani 0.648(10) 1 d D U P F 1
C38 C 0.5280(5) 0.4624(3) 0.1285(8) 0.100(3) Uani 0.648(10) 1 d D U P F 1
H38A H 0.502322 0.475117 0.115530 0.150 Uiso 0.648(10) 1 calc R . P F 1
H38B H 0.537252 0.465958 0.168350 0.150 Uiso 0.648(10) 1 calc R . P F 1
H38C H 0.545473 0.477541 0.110830 0.150 Uiso 0.648(10) 1 calc R . P F 1
C39 C 0.5668(3) 0.3921(5) 0.1340(7) 0.103(3) Uani 0.648(10) 1 d D U P F 1
H39A H 0.565211 0.360700 0.124393 0.154 Uiso 0.648(10) 1 calc R . P F 1
H39B H 0.584459 0.406855 0.116391 0.154 Uiso 0.648(10) 1 calc R . P F 1
H39C H 0.576238 0.395272 0.173911 0.154 Uiso 0.648(10) 1 calc R . P F 1
C40 C 0.5137(4) 0.4043(5) 0.0506(5) 0.106(3) Uani 0.648(10) 1 d D U P F 1
H40A H 0.513246 0.372439 0.043978 0.159 Uiso 0.648(10) 1 calc R . P F 1
H40B H 0.487963 0.416460 0.035216 0.159 Uiso 0.648(10) 1 calc R . P F 1
H40C H 0.531717 0.418384 0.033165 0.159 Uiso 0.648(10) 1 calc R . P F 1
C41 C 0.53125(17) 0.2240(2) 0.2065(3) 0.0392(14) Uani 1 1 d . . . . .
C42 C 0.5742(2) 0.2124(3) 0.2258(4) 0.083(2) Uani 0.566(8) 1 d D U P G 1
C43 C 0.5816(4) 0.1915(6) 0.2840(6) 0.094(3) Uani 0.566(8) 1 d D U P G 1
H43A H 0.561864 0.169305 0.283796 0.142 Uiso 0.566(8) 1 calc R . P G 1
H43B H 0.606880 0.177507 0.294106 0.142 Uiso 0.566(8) 1 calc R . P G 1
H43C H 0.580581 0.214561 0.310751 0.142 Uiso 0.566(8) 1 calc R . P G 1
C44 C 0.5783(4) 0.1699(4) 0.1891(7) 0.094(3) Uani 0.566(8) 1 d D U P G 1
H44A H 0.560033 0.147178 0.193068 0.141 Uiso 0.566(8) 1 calc R . P G 1
H44B H 0.573010 0.178652 0.150513 0.141 Uiso 0.566(8) 1 calc R . P G 1
H44C H 0.604443 0.158197 0.201500 0.141 Uiso 0.566(8) 1 calc R . P G 1
C45 C 0.6023(3) 0.2472(4) 0.2197(8) 0.085(3) Uani 0.566(8) 1 d D U P G 1
H45A H 0.628458 0.235848 0.233400 0.127 Uiso 0.566(8) 1 calc R . P G 1
H45B H 0.597588 0.255138 0.180953 0.127 Uiso 0.566(8) 1 calc R . P G 1
H45C H 0.599191 0.273371 0.240882 0.127 Uiso 0.566(8) 1 calc R . P G 1
C46 C 0.45236(17) 0.2308(2) 0.0818(3) 0.0404(15) Uani 1 1 d . . . . .
C47 C 0.4519(2) 0.2192(3) 0.0212(3) 0.0703(16) Uani 0.709(7) 1 d D U P H 1
C48 C 0.4941(3) 0.2162(4) 0.0205(4) 0.080(2) Uani 0.709(7) 1 d D U P H 1
H48A H 0.507257 0.194183 0.047250 0.121 Uiso 0.709(7) 1 calc R . P H 1
H48B H 0.495589 0.207624 -0.016218 0.121 Uiso 0.709(7) 1 calc R . P H 1
H48C H 0.506422 0.245019 0.029979 0.121 Uiso 0.709(7) 1 calc R . P H 1
C49 C 0.4291(4) 0.2529(4) -0.0193(4) 0.085(3) Uani 0.709(7) 1 d D U P H 1
H49A H 0.402518 0.253357 -0.016990 0.127 Uiso 0.709(7) 1 calc R . P H 1
H49B H 0.440481 0.282208 -0.010381 0.127 Uiso 0.709(7) 1 calc R . P H 1
H49C H 0.429648 0.244813 -0.056578 0.127 Uiso 0.709(7) 1 calc R . P H 1
C50 C 0.4328(4) 0.1724(3) 0.0037(4) 0.079(2) Uani 0.709(7) 1 d D U P H 1
H50A H 0.446769 0.149820 0.028922 0.118 Uiso 0.709(7) 1 calc R . P H 1
H50B H 0.406046 0.173052 0.005040 0.118 Uiso 0.709(7) 1 calc R . P H 1
H50C H 0.433933 0.165553 -0.033703 0.118 Uiso 0.709(7) 1 calc R . P H 1
C51 C 0.43659(17) 0.16380(18) 0.2997(2) 0.0326(13) Uani 1 1 d . . . . .
C52 C 0.45795(18) 0.1484(2) 0.3583(3) 0.0455(16) Uani 1 1 d . . . . .
C53 C 0.4304(2) 0.1441(3) 0.3950(3) 0.064(2) Uani 1 1 d . . . . .
H53A H 0.409763 0.123565 0.378103 0.096 Uiso 1 1 calc R . . . .
H53B H 0.444503 0.132925 0.431100 0.096 Uiso 1 1 calc R . . . .
H53C H 0.419534 0.173056 0.399181 0.096 Uiso 1 1 calc R . . . .
C54 C 0.4908(2) 0.1807(4) 0.3840(3) 0.103(4) Uani 1 1 d . . . . .
H54A H 0.508056 0.183066 0.360192 0.155 Uiso 1 1 calc R . . . .
H54B H 0.480133 0.209754 0.388176 0.155 Uiso 1 1 calc R . . . .
H54C H 0.505103 0.169623 0.420095 0.155 Uiso 1 1 calc R . . . .
C55 C 0.4746(3) 0.1016(3) 0.3508(4) 0.122(4) Uani 1 1 d . . . . .
H55A H 0.492197 0.104129 0.327454 0.182 Uiso 1 1 calc R . . . .
H55B H 0.488519 0.089931 0.386758 0.182 Uiso 1 1 calc R . . . .
H55C H 0.453610 0.081602 0.333647 0.182 Uiso 1 1 calc R . . . .
C56 C 0.43181(19) 0.09426(19) 0.1836(3) 0.0423(15) Uani 1 1 d . . . . .
C57 C 0.4437(2) 0.0469(2) 0.1719(3) 0.0666(16) Uani 0.719(7) 1 d D U P I 1
C58 C 0.4351(3) 0.0434(3) 0.1081(4) 0.078(2) Uani 0.719(7) 1 d D U P I 1
H58A H 0.407834 0.049121 0.091342 0.118 Uiso 0.719(7) 1 calc R . P I 1
H58B H 0.450490 0.065246 0.094813 0.118 Uiso 0.719(7) 1 calc R . P I 1
H58C H 0.441586 0.013773 0.098071 0.118 Uiso 0.719(7) 1 calc R . P I 1
C59 C 0.4164(3) 0.0129(3) 0.1894(5) 0.070(2) Uani 0.719(7) 1 d D U P I 1
H59A H 0.389779 0.019303 0.169582 0.105 Uiso 0.719(7) 1 calc R . P I 1
H59B H 0.423017 -0.017019 0.180460 0.105 Uiso 0.719(7) 1 calc R . P I 1
H59C H 0.419413 0.015217 0.228919 0.105 Uiso 0.719(7) 1 calc R . P I 1
C60 C 0.4854(3) 0.0386(3) 0.2014(5) 0.078(2) Uani 0.719(7) 1 d D U P I 1
H60A H 0.492407 0.008545 0.193499 0.117 Uiso 0.719(7) 1 calc R . P I 1
H60B H 0.501567 0.059784 0.188628 0.117 Uiso 0.719(7) 1 calc R . P I 1
H60C H 0.489186 0.042026 0.240962 0.117 Uiso 0.719(7) 1 calc R . P I 1
C61 C 0.3050(2) 0.1401(2) 0.1012(3) 0.0434(15) Uani 1 1 d . . . . .
C62 C 0.2897(2) 0.1116(2) 0.0482(3) 0.061(2) Uani 1 1 d . . . . .
C63 C 0.2671(3) 0.0724(3) 0.0659(4) 0.109(4) Uani 1 1 d . . . . .
H63A H 0.245715 0.084121 0.078555 0.163 Uiso 1 1 calc R . . . .
H63B H 0.257107 0.052857 0.034432 0.163 Uiso 1 1 calc R . . . .
H63C H 0.284342 0.055753 0.095602 0.163 Uiso 1 1 calc R . . . .
C64 C 0.2618(3) 0.1385(3) 0.0035(3) 0.103(3) Uani 1 1 d . . . . .
H64A H 0.241012 0.149797 0.017775 0.155 Uiso 1 1 calc R . . . .
H64B H 0.275481 0.163181 -0.007559 0.155 Uiso 1 1 calc R . . . .
H64C H 0.251093 0.119515 -0.028277 0.155 Uiso 1 1 calc R . . . .
C65 C 0.3228(3) 0.0930(4) 0.0285(4) 0.111(4) Uani 1 1 d . . . . .
H65A H 0.339916 0.076118 0.058261 0.166 Uiso 1 1 calc R . . . .
H65B H 0.312767 0.073562 -0.002991 0.166 Uiso 1 1 calc R . . . .
H65C H 0.337155 0.117229 0.017727 0.166 Uiso 1 1 calc R . . . .
C66 C 0.30377(18) 0.09458(19) 0.2339(3) 0.0380(14) Uani 1 1 d . . . . .
C67 C 0.29145(19) 0.0532(2) 0.2612(3) 0.0569(15) Uani 0.551(10) 1 d D U P J 1
C68 C 0.2644(4) 0.0693(4) 0.2972(6) 0.066(2) Uani 0.551(10) 1 d D U P J 1
H68A H 0.243094 0.086355 0.274237 0.099 Uiso 0.551(10) 1 calc R . P J 1
H68B H 0.254288 0.043645 0.312311 0.099 Uiso 0.551(10) 1 calc R . P J 1
H68C H 0.279033 0.087843 0.327204 0.099 Uiso 0.551(10) 1 calc R . P J 1
C69 C 0.2653(4) 0.0247(4) 0.2147(5) 0.068(3) Uani 0.551(10) 1 d D U P J 1
H69A H 0.244411 0.042952 0.192848 0.102 Uiso 0.551(10) 1 calc R . P J 1
H69B H 0.280456 0.013054 0.190989 0.102 Uiso 0.551(10) 1 calc R . P J 1
H69C H 0.254543 0.000113 0.230914 0.102 Uiso 0.551(10) 1 calc R . P J 1
C70 C 0.3252(3) 0.0262(5) 0.2974(6) 0.064(3) Uani 0.551(10) 1 d D U P J 1
H70A H 0.315081 0.000760 0.312997 0.096 Uiso 0.551(10) 1 calc R . P J 1
H70B H 0.341700 0.015825 0.274933 0.096 Uiso 0.551(10) 1 calc R . P J 1
H70C H 0.340076 0.044840 0.327101 0.096 Uiso 0.551(10) 1 calc R . P J 1
C71 C 0.1879(2) 0.1471(3) 0.1584(5) 0.070(2) Uani 1 1 d . . . . .
C72 C 0.1491(2) 0.1212(3) 0.1393(5) 0.090(3) Uani 1 1 d . . . . .
C73 C 0.1544(3) 0.0810(4) 0.1056(6) 0.157(6) Uani 1 1 d . . . . .
H73A H 0.173758 0.061426 0.128266 0.236 Uiso 1 1 calc R . . . .
H73B H 0.130014 0.065169 0.093148 0.236 Uiso 1 1 calc R . . . .
H73C H 0.162758 0.090737 0.073700 0.236 Uiso 1 1 calc R . . . .
C74 C 0.1370(3) 0.1058(4) 0.1920(6) 0.151(5) Uani 1 1 d . . . . .
H74A H 0.133679 0.131677 0.213465 0.226 Uiso 1 1 calc R . . . .
H74B H 0.112898 0.089354 0.180908 0.226 Uiso 1 1 calc R . . . .
H74C H 0.157076 0.086780 0.214429 0.226 Uiso 1 1 calc R . . . .
C75 C 0.1185(2) 0.1541(3) 0.1060(6) 0.145(5) Uani 1 1 d . . . . .
H75A H 0.116181 0.179152 0.129285 0.218 Uiso 1 1 calc R . . . .
H75B H 0.126490 0.164669 0.074085 0.218 Uiso 1 1 calc R . . . .
H75C H 0.093746 0.139101 0.093534 0.218 Uiso 1 1 calc R . . . .
O31 O 0.20322(14) 0.16071(18) 0.1207(2) 0.0747(16) Uani 1 1 d . . . . .
S1 S 0.29236(7) 0.20643(8) 0.34618(10) 0.0668(9) Uani 0.880(6) 1 d D U P K 1
C76 C 0.3363(3) 0.2337(3) 0.3458(4) 0.078(3) Uani 0.880(6) 1 d D U P K 1
H76A H 0.350400 0.241192 0.383441 0.117 Uiso 0.880(6) 1 calc R . P K 1
H76B H 0.351942 0.214118 0.329776 0.117 Uiso 0.880(6) 1 calc R . P K 1
H76C H 0.330547 0.260757 0.323886 0.117 Uiso 0.880(6) 1 calc R . P K 1
C77 C 0.2670(3) 0.2558(4) 0.3595(4) 0.109(5) Uani 0.880(6) 1 d D U P K 1
H77A H 0.277206 0.264798 0.397851 0.164 Uiso 0.880(6) 1 calc R . P K 1
H77B H 0.270679 0.279795 0.335384 0.164 Uiso 0.880(6) 1 calc R . P K 1
H77C H 0.239617 0.249340 0.352369 0.164 Uiso 0.880(6) 1 calc R . P K 1
S1A S 0.3012(5) 0.2333(6) 0.3210(6) 0.068(6) Uani 0.120(6) 1 d D U P K 2
C76A C 0.3321(15) 0.1972(13) 0.372(2) 0.084(17) Uani 0.120(6) 1 d D U P K 2
H76D H 0.351280 0.215070 0.397863 0.126 Uiso 0.120(6) 1 calc R . P K 2
H76E H 0.316561 0.181147 0.391940 0.126 Uiso 0.120(6) 1 calc R . P K 2
H76F H 0.345017 0.176196 0.353570 0.126 Uiso 0.120(6) 1 calc R . P K 2
C77A C 0.2773(19) 0.242(3) 0.375(2) 0.13(2) Uani 0.120(6) 1 d D U P K 2
H77D H 0.291387 0.264132 0.401156 0.194 Uiso 0.120(6) 1 calc R . P K 2
H77E H 0.251056 0.252470 0.359105 0.194 Uiso 0.120(6) 1 calc R . P K 2
H77F H 0.276484 0.214226 0.394692 0.194 Uiso 0.120(6) 1 calc R . P K 2
Cr1B Cr 0.06609(2) 0.69651(3) 0.30060(4) 0.0360(2) Uani 1 1 d . . . . .
Cr2B Cr 0.12341(3) 0.61287(3) 0.37112(4) 0.0366(2) Uani 1 1 d . . . . .
Cr3B Cr 0.21930(3) 0.61251(3) 0.44280(4) 0.0421(2) Uani 1 1 d . . . . .
Cr4B Cr 0.28155(3) 0.70053(3) 0.47866(5) 0.0461(3) Uani 1 1 d . . . . .
Cr5B Cr 0.26547(3) 0.81082(3) 0.44691(4) 0.0372(2) Uani 1 1 d . . . . .
Cr6B Cr 0.18525(3) 0.86320(3) 0.36693(4) 0.0346(2) Uani 1 1 d . . . . .
Th1B Th 0.07373(2) 0.82816(2) 0.31517(2) 0.03464(6) Uani 1 1 d . . . . .
F1B F 0.09363(9) 0.75232(10) 0.30494(15) 0.0441(8) Uani 1 1 d . . . . .
F2B F 0.10622(8) 0.67410(10) 0.36380(13) 0.0361(7) Uani 1 1 d . . . . .
F3B F 0.17609(8) 0.63455(10) 0.38585(13) 0.0374(8) Uani 1 1 d . . . . .
F4B F 0.23083(9) 0.67382(10) 0.46407(14) 0.0404(8) Uani 1 1 d . . . . .
F5B F 0.25816(8) 0.74812(10) 0.42942(13) 0.0368(7) Uani 1 1 d . . . . .
F6B F 0.20997(9) 0.81790(10) 0.42027(13) 0.0361(7) Uani 1 1 d . . . . .
F7B F 0.14372(9) 0.82241(10) 0.33438(14) 0.0433(8) Uani 1 1 d . . . . .
O1B O 0.01591(11) 0.78588(14) 0.26432(18) 0.0488(11) Uani 1 1 d D . . . .
O2B O 0.02499(11) 0.71663(14) 0.23592(18) 0.0476(11) Uani 1 1 d D . . . .
O3B O 0.05770(14) 0.78036(14) 0.38490(18) 0.0526(12) Uani 1 1 d . . . . .
O4B O 0.03525(11) 0.71298(13) 0.35220(19) 0.0460(11) Uani 1 1 d . . . . .
O5B O 0.03716(11) 0.63919(14) 0.29273(19) 0.0476(11) Uani 1 1 d . . . . .
O6B O 0.07017(12) 0.59080(13) 0.35831(19) 0.0479(11) Uani 1 1 d . . . . .
O7B O 0.09568(11) 0.67363(13) 0.24903(17) 0.0409(10) Uani 1 1 d . . . . .
O8B O 0.12080(11) 0.60917(13) 0.29144(18) 0.0418(10) Uani 1 1 d . . . . .
O9B O 0.14219(12) 0.55077(13) 0.37779(19) 0.0476(11) Uani 1 1 d . . . . .
O10B O 0.20606(12) 0.55059(13) 0.4194(2) 0.0561(12) Uani 1 1 d . . . . .
O11B O 0.12596(12) 0.61396(14) 0.45114(18) 0.0461(11) Uani 1 1 d . . . . .
O12B O 0.18874(12) 0.60756(15) 0.49718(18) 0.0545(12) Uani 1 1 d . . . . .
O13B O 0.26476(12) 0.59225(14) 0.5013(2) 0.0577(13) Uani 1 1 d . . . . .
O14B O 0.30412(13) 0.65080(15) 0.5278(2) 0.0685(15) Uani 1 1 d . . . . .
O15B O 0.25015(12) 0.61434(15) 0.3883(2) 0.0529(12) Uani 1 1 d . . . . .
O16B O 0.29336(12) 0.66973(15) 0.4150(2) 0.0575(13) Uani 1 1 d . . . . .
O17B O 0.33271(12) 0.72932(15) 0.4937(2) 0.0679(15) Uani 1 1 d . . . . .
O18B O 0.32185(12) 0.80191(15) 0.47470(19) 0.0535(12) Uani 1 1 d . . . . .
O19B O 0.27184(15) 0.73045(15) 0.54409(18) 0.0607(13) Uani 1 1 d . . . . .
O20B O 0.25914(14) 0.80175(14) 0.52160(17) 0.0544(12) Uani 1 1 d . . . . .
O21B O 0.27318(13) 0.87407(14) 0.46705(17) 0.0520(12) Uani 1 1 d . . . . .
O22B O 0.22790(12) 0.90645(12) 0.39782(17) 0.0418(10) Uani 1 1 d . . . . .
O23B O 0.27342(11) 0.82348(13) 0.37340(16) 0.0412(10) Uani 1 1 d . . . . .
O24B O 0.21562(11) 0.84190(13) 0.31511(16) 0.0377(9) Uani 1 1 d . . . . .
O25B O 0.16351(11) 0.90963(13) 0.31242(18) 0.0453(11) Uani 1 1 d . . . . .
O26B O 0.10087(12) 0.90222(14) 0.3066(2) 0.0595(13) Uani 1 1 d . . . . .
O27B O 0.16088(12) 0.88880(13) 0.42163(17) 0.0433(10) Uani 1 1 d . . . . .
O28B O 0.10539(14) 0.85289(18) 0.4089(2) 0.0697(15) Uani 1 1 d . . . . .
O29B O 0.01881(12) 0.88250(14) 0.2641(2) 0.0512(11) Uani 1 1 d . . . . .
O30B O 0.02377(16) 0.86625(19) 0.3504(2) 0.0814(17) Uani 1 1 d . . . . .
C1B C 0.00512(17) 0.7521(2) 0.2336(3) 0.0464(16) Uani 1 1 d . . . . .
C2B C -0.03499(19) 0.7525(2) 0.1914(3) 0.064(2) Uani 1 1 d D . . . .
C3B C -0.0565(2) 0.7957(3) 0.1952(4) 0.082(3) Uani 1 1 d D . . . .
H3BA H -0.058573 0.799521 0.232763 0.124 Uiso 1 1 calc R . . . .
H3BB H -0.042307 0.820579 0.185494 0.124 Uiso 1 1 calc R . . . .
H3BC H -0.082144 0.794454 0.169845 0.124 Uiso 1 1 calc R . . . .
C4B C -0.0579(2) 0.7135(3) 0.2067(5) 0.127(5) Uani 1 1 d D . . . .
H4BA H -0.044496 0.685746 0.204385 0.191 Uiso 1 1 calc R . . . .
H4BB H -0.060100 0.717493 0.244138 0.191 Uiso 1 1 calc R . . . .
H4BC H -0.083531 0.712544 0.181142 0.191 Uiso 1 1 calc R . . . .
C5B C -0.0306(2) 0.7442(5) 0.1332(4) 0.142(5) Uani 1 1 d D . . . .
H5BA H -0.016792 0.716437 0.132796 0.213 Uiso 1 1 calc R . . . .
H5BB H -0.055961 0.742387 0.107169 0.213 Uiso 1 1 calc R . . . .
H5BC H -0.016124 0.768512 0.122818 0.213 Uiso 1 1 calc R . . . .
C6B C 0.03662(18) 0.7462(2) 0.3840(3) 0.0454(16) Uani 1 1 d . . . . .
C7B C 0.0117(2) 0.7442(2) 0.4251(3) 0.0729(17) Uani 0.749(7) 1 d D U P L 1
C8B C -0.0299(3) 0.7451(4) 0.3930(5) 0.090(3) Uani 0.749(7) 1 d D U P L 1
H8BA H -0.046102 0.743886 0.418368 0.135 Uiso 0.749(7) 1 calc R . P L 1
H8BB H -0.035144 0.772396 0.371516 0.135 Uiso 0.749(7) 1 calc R . P L 1
H8BC H -0.035348 0.719687 0.368258 0.135 Uiso 0.749(7) 1 calc R . P L 1
C9B C 0.0231(3) 0.7008(3) 0.4603(5) 0.083(2) Uani 0.749(7) 1 d D U P L 1
H9BA H 0.050248 0.702065 0.480228 0.124 Uiso 0.749(7) 1 calc R . P L 1
H9BB H 0.007552 0.698411 0.486551 0.124 Uiso 0.749(7) 1 calc R . P L 1
H9BC H 0.018428 0.675117 0.435966 0.124 Uiso 0.749(7) 1 calc R . P L 1
C10B C 0.0226(3) 0.7829(3) 0.4684(4) 0.076(2) Uani 0.749(7) 1 d D U P L 1
H10G H 0.049757 0.780747 0.488030 0.115 Uiso 0.749(7) 1 calc R . P L 1
H10H H 0.017649 0.811318 0.449375 0.115 Uiso 0.749(7) 1 calc R . P L 1
H10I H 0.007015 0.780582 0.494595 0.115 Uiso 0.749(7) 1 calc R . P L 1
C11B C 0.03975(17) 0.6046(2) 0.3226(3) 0.0443(16) Uani 1 1 d . . . . .
C12B C 0.0033(2) 0.5755(3) 0.3151(4) 0.0812(19) Uani 0.641(7) 1 d D U P M 1
C13B C -0.0322(3) 0.5978(4) 0.2742(6) 0.092(3) Uani 0.641(7) 1 d D U P M 1
H13G H -0.036940 0.626603 0.288497 0.137 Uiso 0.641(7) 1 calc R . P M 1
H13H H -0.026873 0.601575 0.238415 0.137 Uiso 0.641(7) 1 calc R . P M 1
H13I H -0.054784 0.578976 0.269997 0.137 Uiso 0.641(7) 1 calc R . P M 1
C14B C -0.0065(4) 0.5721(5) 0.3710(5) 0.087(3) Uani 0.641(7) 1 d D U P M 1
H14G H -0.011784 0.601651 0.382983 0.131 Uiso 0.641(7) 1 calc R . P M 1
H14H H -0.029122 0.553412 0.367072 0.131 Uiso 0.641(7) 1 calc R . P M 1
H14I H 0.015256 0.559234 0.398312 0.131 Uiso 0.641(7) 1 calc R . P M 1
C15B C 0.0118(4) 0.5303(4) 0.2944(7) 0.087(3) Uani 0.641(7) 1 d D U P M 1
H15G H 0.017824 0.533659 0.259061 0.131 Uiso 0.641(7) 1 calc R . P M 1
H15H H 0.033710 0.516983 0.320997 0.131 Uiso 0.641(7) 1 calc R . P M 1
H15I H -0.010667 0.511160 0.289758 0.131 Uiso 0.641(7) 1 calc R . P M 1
C16B C 0.11165(16) 0.6352(2) 0.2502(3) 0.0421(15) Uani 1 1 d . . . . .
C17B C 0.1197(2) 0.6194(2) 0.1961(3) 0.0774(18) Uani 0.659(8) 1 d D U P N 1
C18B C 0.1086(4) 0.6535(4) 0.1486(5) 0.082(3) Uani 0.659(8) 1 d D U P N 1
H18G H 0.121785 0.681450 0.160412 0.123 Uiso 0.659(8) 1 calc R . P N 1
H18H H 0.116191 0.642205 0.116693 0.123 Uiso 0.659(8) 1 calc R . P N 1
H18I H 0.080845 0.658256 0.138588 0.123 Uiso 0.659(8) 1 calc R . P N 1
C19B C 0.0996(4) 0.5750(4) 0.1792(5) 0.088(3) Uani 0.659(8) 1 d D U P N 1
H19G H 0.104678 0.564860 0.145028 0.132 Uiso 0.659(8) 1 calc R . P N 1
H19H H 0.109468 0.553160 0.208182 0.132 Uiso 0.659(8) 1 calc R . P N 1
H19I H 0.071977 0.578490 0.173754 0.132 Uiso 0.659(8) 1 calc R . P N 1
C20B C 0.1645(3) 0.6104(5) 0.2100(5) 0.086(3) Uani 0.659(8) 1 d D U P N 1
H20G H 0.178475 0.637993 0.221022 0.129 Uiso 0.659(8) 1 calc R . P N 1
H20H H 0.171791 0.588988 0.240065 0.129 Uiso 0.659(8) 1 calc R . P N 1
H20I H 0.170898 0.598484 0.177515 0.129 Uiso 0.659(8) 1 calc R . P N 1
C21B C 0.17506(19) 0.5320(2) 0.3942(3) 0.0465(16) Uani 1 1 d . . . . .
C22B C 0.1762(2) 0.4818(2) 0.3828(4) 0.0745(18) Uani 0.685(8) 1 d D U P O 1
C23B C 0.1439(3) 0.4667(3) 0.3353(5) 0.086(3) Uani 0.685(8) 1 d D U P O 1
H23D H 0.119404 0.476847 0.340526 0.128 Uiso 0.685(8) 1 calc R . P O 1
H23E H 0.147328 0.478944 0.301088 0.128 Uiso 0.685(8) 1 calc R . P O 1
H23F H 0.143843 0.434384 0.333306 0.128 Uiso 0.685(8) 1 calc R . P O 1
C24B C 0.1704(4) 0.4593(3) 0.4377(5) 0.082(2) Uani 0.685(8) 1 d D U P O 1
H24D H 0.191105 0.468610 0.469269 0.123 Uiso 0.685(8) 1 calc R . P O 1
H24E H 0.145707 0.468453 0.443068 0.123 Uiso 0.685(8) 1 calc R . P O 1
H24F H 0.170866 0.427124 0.434166 0.123 Uiso 0.685(8) 1 calc R . P O 1
C25B C 0.2172(3) 0.4685(4) 0.3813(6) 0.077(2) Uani 0.685(8) 1 d D U P O 1
H25D H 0.235768 0.480012 0.414024 0.116 Uiso 0.685(8) 1 calc R . P O 1
H25E H 0.219167 0.436301 0.380631 0.116 Uiso 0.685(8) 1 calc R . P O 1
H25F H 0.222652 0.480861 0.348413 0.116 Uiso 0.685(8) 1 calc R . P O 1
C26B C 0.1527(2) 0.6073(2) 0.4942(3) 0.0470(16) Uani 1 1 d . . . . .
C27B C 0.1415(2) 0.5961(3) 0.5483(3) 0.061(2) Uani 1 1 d . . . . .
C28B C 0.0991(2) 0.6104(4) 0.5437(3) 0.097(3) Uani 1 1 d . . . . .
H28D H 0.081874 0.595786 0.512128 0.145 Uiso 1 1 calc R . . . .
H28E H 0.092251 0.601924 0.577263 0.145 Uiso 1 1 calc R . . . .
H28F H 0.096825 0.642453 0.538989 0.145 Uiso 1 1 calc R . . . .
C29B C 0.1685(2) 0.6191(3) 0.5979(3) 0.085(3) Uani 1 1 d . . . . .
H29D H 0.165571 0.651115 0.593694 0.127 Uiso 1 1 calc R . . . .
H29E H 0.162078 0.609887 0.631553 0.127 Uiso 1 1 calc R . . . .
H29F H 0.195033 0.610873 0.600181 0.127 Uiso 1 1 calc R . . . .
C30B C 0.1451(4) 0.5450(3) 0.5533(4) 0.120(4) Uani 1 1 d . . . . .
H30D H 0.127628 0.531282 0.521205 0.180 Uiso 1 1 calc R . . . .
H30E H 0.171518 0.536309 0.555246 0.180 Uiso 1 1 calc R . . . .
H30F H 0.138562 0.535323 0.586618 0.180 Uiso 1 1 calc R . . . .
C31B C 0.29419(19) 0.6112(2) 0.5327(3) 0.0529(18) Uani 1 1 d . . . . .
C32B C 0.3206(2) 0.5826(3) 0.5781(4) 0.097(2) Uani 0.592(10) 1 d D U P P 1
C33B C 0.2949(4) 0.5630(6) 0.6138(7) 0.101(3) Uani 0.592(10) 1 d D U P P 1
H33G H 0.273559 0.546453 0.590170 0.151 Uiso 0.592(10) 1 calc R . P P 1
H33H H 0.310326 0.543323 0.641819 0.151 Uiso 0.592(10) 1 calc R . P P 1
H33I H 0.284766 0.587136 0.631658 0.151 Uiso 0.592(10) 1 calc R . P P 1
C34B C 0.3351(5) 0.5443(5) 0.5481(6) 0.104(3) Uani 0.592(10) 1 d D U P P 1
H34G H 0.313060 0.527930 0.525750 0.156 Uiso 0.592(10) 1 calc R . P P 1
H34H H 0.350030 0.556357 0.524422 0.156 Uiso 0.592(10) 1 calc R . P P 1
H34I H 0.351178 0.524442 0.575212 0.156 Uiso 0.592(10) 1 calc R . P P 1
C35B C 0.3546(4) 0.6090(5) 0.6136(7) 0.108(3) Uani 0.592(10) 1 d D U P P 1
H35G H 0.370414 0.589666 0.641709 0.162 Uiso 0.592(10) 1 calc R . P P 1
H35H H 0.370047 0.620719 0.590427 0.162 Uiso 0.592(10) 1 calc R . P P 1
H35I H 0.344887 0.633503 0.631425 0.162 Uiso 0.592(10) 1 calc R . P P 1
C36B C 0.27888(19) 0.6371(2) 0.3845(3) 0.0525(18) Uani 1 1 d . . . . .
C37B C 0.2996(2) 0.6220(3) 0.3405(4) 0.095(2) Uani 0.443(13) 1 d D U P Q 1
C38B C 0.2783(6) 0.5855(7) 0.3026(10) 0.099(3) Uani 0.443(13) 1 d D U P Q 1
H38G H 0.252074 0.595214 0.285060 0.148 Uiso 0.443(13) 1 calc R . P Q 1
H38H H 0.291603 0.579241 0.274459 0.148 Uiso 0.443(13) 1 calc R . P Q 1
H38I H 0.277578 0.558812 0.324120 0.148 Uiso 0.443(13) 1 calc R . P Q 1
C39B C 0.3413(4) 0.6087(9) 0.3696(8) 0.101(3) Uani 0.443(13) 1 d D U P Q 1
H39G H 0.353850 0.632917 0.393426 0.152 Uiso 0.443(13) 1 calc R . P Q 1
H39H H 0.341213 0.582255 0.391807 0.152 Uiso 0.443(13) 1 calc R . P Q 1
H39I H 0.355238 0.602685 0.342145 0.152 Uiso 0.443(13) 1 calc R . P Q 1
C40B C 0.3035(7) 0.6646(6) 0.3060(10) 0.102(3) Uani 0.443(13) 1 d D U P Q 1
H40G H 0.317153 0.687674 0.330778 0.154 Uiso 0.443(13) 1 calc R . P Q 1
H40H H 0.317791 0.657257 0.279338 0.154 Uiso 0.443(13) 1 calc R . P Q 1
H40I H 0.277916 0.675317 0.286608 0.154 Uiso 0.443(13) 1 calc R . P Q 1
C41B C 0.34390(18) 0.7687(2) 0.4898(3) 0.0501(17) Uani 1 1 d . . . . .
C42B C 0.3871(2) 0.7777(3) 0.5058(4) 0.095(2) Uani 0.639(8) 1 d D U P R 1
C43B C 0.3974(3) 0.7790(6) 0.4499(5) 0.104(3) Uani 0.639(8) 1 d D U P R 1
H43G H 0.381386 0.800907 0.425952 0.156 Uiso 0.639(8) 1 calc R . P R 1
H43H H 0.424477 0.786968 0.456117 0.156 Uiso 0.639(8) 1 calc R . P R 1
H43I H 0.392952 0.749870 0.432562 0.156 Uiso 0.639(8) 1 calc R . P R 1
C44B C 0.3953(4) 0.8259(4) 0.5292(7) 0.108(3) Uani 0.639(8) 1 d D U P R 1
H44G H 0.380353 0.847018 0.502583 0.163 Uiso 0.639(8) 1 calc R . P R 1
H44H H 0.387889 0.828294 0.563680 0.163 Uiso 0.639(8) 1 calc R . P R 1
H44I H 0.422628 0.832518 0.535981 0.163 Uiso 0.639(8) 1 calc R . P R 1
C45B C 0.4101(3) 0.7448(5) 0.5469(6) 0.096(3) Uani 0.639(8) 1 d D U P R 1
H45G H 0.437395 0.752331 0.555327 0.143 Uiso 0.639(8) 1 calc R . P R 1
H45H H 0.401681 0.745776 0.580564 0.143 Uiso 0.639(8) 1 calc R . P R 1
H45I H 0.406164 0.715052 0.531219 0.143 Uiso 0.639(8) 1 calc R . P R 1
C46B C 0.26431(17) 0.7699(3) 0.5556(3) 0.0480(17) Uani 1 1 d . . . . .
C47B C 0.2608(2) 0.7803(3) 0.6144(3) 0.0790(19) Uani 0.567(9) 1 d D U P S 1
C48B C 0.2332(4) 0.8186(5) 0.6143(6) 0.085(3) Uani 0.567(9) 1 d D U P S 1
H48G H 0.207849 0.811363 0.590425 0.128 Uiso 0.567(9) 1 calc R . P S 1
H48H H 0.231225 0.823740 0.651709 0.128 Uiso 0.567(9) 1 calc R . P S 1
H48I H 0.242873 0.845324 0.600719 0.128 Uiso 0.567(9) 1 calc R . P S 1
C49B C 0.3013(3) 0.7863(6) 0.6495(6) 0.088(3) Uani 0.567(9) 1 d D U P S 1
H49G H 0.316421 0.760071 0.646632 0.131 Uiso 0.567(9) 1 calc R . P S 1
H49H H 0.312684 0.812199 0.636779 0.131 Uiso 0.567(9) 1 calc R . P S 1
H49I H 0.301036 0.790615 0.687768 0.131 Uiso 0.567(9) 1 calc R . P S 1
C50B C 0.2421(5) 0.7371(5) 0.6335(6) 0.087(3) Uani 0.567(9) 1 d D U P S 1
H50G H 0.215820 0.733491 0.610534 0.130 Uiso 0.567(9) 1 calc R . P S 1
H50H H 0.257277 0.711130 0.629774 0.130 Uiso 0.567(9) 1 calc R . P S 1
H50I H 0.241763 0.740396 0.671937 0.130 Uiso 0.567(9) 1 calc R . P S 1
C51B C 0.2561(2) 0.9079(2) 0.4404(3) 0.0458(16) Uani 1 1 d . . . . .
C52B C 0.2715(2) 0.9541(2) 0.4613(3) 0.0756(18) Uani 0.712(7) 1 d D U P T 1
C53B C 0.2958(4) 0.9549(4) 0.5198(4) 0.082(3) Uani 0.712(7) 1 d D U P T 1
H53D H 0.281683 0.941130 0.543559 0.123 Uiso 0.712(7) 1 calc R . P T 1
H53E H 0.319562 0.938563 0.522523 0.123 Uiso 0.712(7) 1 calc R . P T 1
H53F H 0.301866 0.985492 0.531304 0.123 Uiso 0.712(7) 1 calc R . P T 1
C54B C 0.2899(4) 0.9746(4) 0.4192(4) 0.081(2) Uani 0.712(7) 1 d D U P T 1
H54D H 0.272035 0.972564 0.382617 0.122 Uiso 0.712(7) 1 calc R . P T 1
H54E H 0.295819 1.005644 0.428477 0.122 Uiso 0.712(7) 1 calc R . P T 1
H54F H 0.313515 0.958715 0.419696 0.122 Uiso 0.712(7) 1 calc R . P T 1
C55B C 0.2342(3) 0.9858(3) 0.4581(5) 0.088(3) Uani 0.712(7) 1 d D U P T 1
H55D H 0.217729 0.986015 0.420447 0.131 Uiso 0.712(7) 1 calc R . P T 1
H55E H 0.219800 0.974315 0.482851 0.131 Uiso 0.712(7) 1 calc R . P T 1
H55F H 0.242883 1.015826 0.469047 0.131 Uiso 0.712(7) 1 calc R . P T 1
C56B C 0.25226(17) 0.83572(18) 0.3269(2) 0.0366(14) Uani 1 1 d D . . . .
C57B C 0.2715(5) 0.8455(5) 0.2803(9) 0.053(2) Uani 0.51(2) 1 d D U P U 1
C58B C 0.2430(5) 0.8385(7) 0.2221(7) 0.059(3) Uani 0.51(2) 1 d D U P U 1
H58G H 0.256121 0.844960 0.193778 0.088 Uiso 0.51(2) 1 calc R . P U 1
H58H H 0.234071 0.807874 0.218520 0.088 Uiso 0.51(2) 1 calc R . P U 1
H58I H 0.221040 0.858348 0.217810 0.088 Uiso 0.51(2) 1 calc R . P U 1
C59B C 0.2824(6) 0.8953(4) 0.2879(8) 0.059(3) Uani 0.51(2) 1 d D U P U 1
H59G H 0.294952 0.904374 0.259705 0.089 Uiso 0.51(2) 1 calc R . P U 1
H59H H 0.259224 0.912935 0.284349 0.089 Uiso 0.51(2) 1 calc R . P U 1
H59I H 0.300007 0.899944 0.324279 0.089 Uiso 0.51(2) 1 calc R . P U 1
C60B C 0.3086(4) 0.8174(6) 0.2856(8) 0.055(3) Uani 0.51(2) 1 d D U P U 1
H60G H 0.319740 0.824607 0.255419 0.083 Uiso 0.51(2) 1 calc R . P U 1
H60H H 0.327167 0.823914 0.320669 0.083 Uiso 0.51(2) 1 calc R . P U 1
H60I H 0.302033 0.785939 0.284102 0.083 Uiso 0.51(2) 1 calc R . P U 1
C61B C 0.12886(18) 0.9211(2) 0.2933(3) 0.0441(15) Uani 1 1 d . . . . .
C62B C 0.12080(19) 0.9631(2) 0.2569(3) 0.0514(17) Uani 1 1 d . . . . .
C63B C 0.0866(3) 0.9546(3) 0.2057(3) 0.093(3) Uani 1 1 d . . . . .
H63D H 0.063979 0.946094 0.217532 0.139 Uiso 1 1 calc R . . . .
H63E H 0.081063 0.981558 0.183576 0.139 Uiso 1 1 calc R . . . .
H63F H 0.093298 0.930839 0.183668 0.139 Uiso 1 1 calc R . . . .
C64B C 0.1097(3) 0.9995(2) 0.2925(4) 0.100(3) Uani 1 1 d . . . . .
H64D H 0.086786 0.990381 0.303296 0.150 Uiso 1 1 calc R . . . .
H64E H 0.130883 1.004134 0.325464 0.150 Uiso 1 1 calc R . . . .
H64F H 0.104455 1.026961 0.271514 0.150 Uiso 1 1 calc R . . . .
C65B C 0.1567(3) 0.9766(3) 0.2395(4) 0.114(4) Uani 1 1 d . . . . .
H65D H 0.163343 0.953180 0.216918 0.170 Uiso 1 1 calc R . . . .
H65E H 0.151637 1.003978 0.218237 0.170 Uiso 1 1 calc R . . . .
H65F H 0.178066 0.981151 0.272187 0.170 Uiso 1 1 calc R . . . .
C66B C 0.1293(2) 0.8828(2) 0.4326(3) 0.0433(15) Uani 1 1 d . . . . .
C67B C 0.11998(19) 0.9107(2) 0.4788(3) 0.0503(17) Uani 1 1 d . . . . .
C68B C 0.1543(2) 0.9082(3) 0.5305(3) 0.070(2) Uani 1 1 d . . . . .
H68G H 0.148726 0.925708 0.560008 0.106 Uiso 1 1 calc R . . . .
H68H H 0.158665 0.877389 0.542373 0.106 Uiso 1 1 calc R . . . .
H68I H 0.177296 0.919790 0.521960 0.106 Uiso 1 1 calc R . . . .
C69B C 0.1148(3) 0.9595(3) 0.4574(4) 0.088(3) Uani 1 1 d . . . . .
H69G H 0.093028 0.961100 0.424633 0.132 Uiso 1 1 calc R . . . .
H69H H 0.109954 0.978742 0.485949 0.132 Uiso 1 1 calc R . . . .
H69I H 0.138107 0.969204 0.448105 0.132 Uiso 1 1 calc R . . . .
C70B C 0.0823(2) 0.8946(3) 0.4920(3) 0.076(3) Uani 1 1 d . . . . .
H70G H 0.060970 0.896453 0.458847 0.113 Uiso 1 1 calc R . . . .
H70H H 0.085540 0.863960 0.504777 0.113 Uiso 1 1 calc R . . . .
H70I H 0.076976 0.913271 0.520703 0.113 Uiso 1 1 calc R . . . .
C71B C 0.0069(2) 0.8868(2) 0.3078(4) 0.0573(19) Uani 1 1 d . . . . .
C72B C -0.0270(2) 0.9181(3) 0.3095(4) 0.074(2) Uani 1 1 d . . . . .
C73B C -0.0085(3) 0.9609(3) 0.3380(4) 0.100(3) Uani 1 1 d . . . . .
H73D H 0.007588 0.953810 0.374757 0.150 Uiso 1 1 calc R . . . .
H73E H 0.007267 0.974304 0.316347 0.150 Uiso 1 1 calc R . . . .
H73F H -0.028647 0.981541 0.340980 0.150 Uiso 1 1 calc R . . . .
C74B C -0.0519(3) 0.9272(4) 0.2532(5) 0.143(5) Uani 1 1 d . . . . .
H74D H -0.063180 0.899475 0.236325 0.214 Uiso 1 1 calc R . . . .
H74E H -0.072391 0.947580 0.255512 0.214 Uiso 1 1 calc R . . . .
H74F H -0.036477 0.940343 0.230879 0.214 Uiso 1 1 calc R . . . .
C75B C -0.0509(3) 0.8964(4) 0.3450(6) 0.171(7) Uani 1 1 d . . . . .
H75D H -0.034391 0.890592 0.381794 0.256 Uiso 1 1 calc R . . . .
H75E H -0.071670 0.916359 0.347496 0.256 Uiso 1 1 calc R . . . .
H75F H -0.061803 0.868616 0.327997 0.256 Uiso 1 1 calc R . . . .
O31B O 0.08131(14) 0.82727(16) 0.22366(18) 0.0615(13) Uani 1 1 d . . . . .
S1B S 0.09903(6) 0.81895(7) 0.17552(8) 0.0603(5) Uani 1 1 d . . . . .
C76B C 0.1408(2) 0.7856(3) 0.2039(3) 0.072(2) Uani 1 1 d . . . . .
H76G H 0.153651 0.779018 0.175280 0.108 Uiso 1 1 calc R . . . .
H76H H 0.158453 0.801735 0.233822 0.108 Uiso 1 1 calc R . . . .
H76I H 0.133114 0.758041 0.218093 0.108 Uiso 1 1 calc R . . . .
C77B C 0.0695(2) 0.7768(3) 0.1350(4) 0.092(3) Uani 1 1 d . . . . .
H77G H 0.079220 0.769743 0.103330 0.138 Uiso 1 1 calc R . . . .
H77H H 0.070275 0.750270 0.157393 0.138 Uiso 1 1 calc R . . . .
H77I H 0.043102 0.787414 0.122237 0.138 Uiso 1 1 calc R . . . .
O1D O 0.2014(4) 0.3621(4) -0.1493(7) 0.258(6) Uani 1 1 d D U . . .
C1D C 0.1959(5) 0.4068(6) -0.1302(9) 0.232(7) Uani 1 1 d D U . . .
H1DA H 0.190767 0.427091 -0.161947 0.278 Uiso 1 1 calc R . . . .
H1DB H 0.220032 0.416395 -0.103929 0.278 Uiso 1 1 calc R . . . .
C2D C 0.1644(5) 0.4109(5) -0.1034(8) 0.202(6) Uani 1 1 d D U . . .
H2DA H 0.173593 0.405493 -0.063465 0.242 Uiso 1 1 calc R . . . .
H2DB H 0.152227 0.440294 -0.109905 0.242 Uiso 1 1 calc R . . . .
C3D C 0.1383(5) 0.3764(6) -0.1307(9) 0.224(8) Uani 1 1 d D U . . .
H3DA H 0.123389 0.364821 -0.106163 0.269 Uiso 1 1 calc R . . . .
H3DB H 0.120319 0.387860 -0.164506 0.269 Uiso 1 1 calc R . . . .
C4D C 0.1613(6) 0.3437(5) -0.1432(7) 0.198(7) Uani 1 1 d D U . . .
H4DA H 0.147497 0.329296 -0.177914 0.237 Uiso 1 1 calc R . . . .
H4DB H 0.166300 0.321094 -0.113900 0.237 Uiso 1 1 calc R . . . .
O2D O 0.5732(8) 0.0154(8) 0.0289(9) 0.268(13) Uani 0.69(3) 1 d D U P V -2
C5D C 0.5592(9) 0.0534(10) -0.0060(10) 0.224(13) Uani 0.69(3) 1 d D U P V -2
H5DA H 0.577987 0.060468 -0.026779 0.269 Uiso 0.69(3) 1 calc R . P V -2
H5DB H 0.534898 0.045033 -0.032864 0.269 Uiso 0.69(3) 1 calc R . P V -2
C6D C 0.5526(10) 0.0920(9) 0.0220(10) 0.248(13) Uani 0.69(3) 1 d D U P V -2
H6DA H 0.574823 0.112211 0.028401 0.298 Uiso 0.69(3) 1 calc R . P V -2
H6DB H 0.529507 0.107818 0.000397 0.298 Uiso 0.69(3) 1 calc R . P V -2
C7D C 0.5471(10) 0.0769(10) 0.0726(12) 0.247(14) Uani 0.69(3) 1 d D U P V -2
H7DA H 0.519839 0.079811 0.072267 0.296 Uiso 0.69(3) 1 calc R . P V -2
H7DB H 0.562656 0.094885 0.103226 0.296 Uiso 0.69(3) 1 calc R . P V -2
C8D C 0.5587(11) 0.0317(10) 0.0798(11) 0.253(15) Uani 0.69(3) 1 d D U P V -2
H8DA H 0.536748 0.013347 0.082969 0.303 Uiso 0.69(3) 1 calc R . P V -2
H8DB H 0.579489 0.028399 0.113984 0.303 Uiso 0.69(3) 1 calc R . P V -2
O3D O 0.476(2) 0.502(2) 0.464(2) 0.40(4) Uani 0.31(3) 1 d D U P V -1
C9D C 0.482(3) 0.541(3) 0.500(3) 0.40(4) Uani 0.31(3) 1 d D U P V -1
H9DA H 0.490856 0.531330 0.538658 0.480 Uiso 0.31(3) 1 calc R . P V -1
H9DB H 0.502090 0.559807 0.492051 0.480 Uiso 0.31(3) 1 calc R . P V -1
C10D C 0.448(3) 0.567(3) 0.493(3) 0.40(4) Uani 0.31(3) 1 d D U P V -1
H10P H 0.453664 0.597565 0.506719 0.481 Uiso 0.31(3) 1 calc R . P V -1
H10Q H 0.429904 0.553518 0.512531 0.481 Uiso 0.31(3) 1 calc R . P V -1
C11D C 0.432(3) 0.565(3) 0.435(3) 0.40(4) Uani 0.31(3) 1 d D U P V -1
H11A H 0.404618 0.572063 0.424142 0.484 Uiso 0.31(3) 1 calc R . P V -1
H11B H 0.445639 0.586920 0.416637 0.484 Uiso 0.31(3) 1 calc R . P V -1
C12D C 0.439(3) 0.521(3) 0.420(3) 0.40(4) Uani 0.31(3) 1 d D U P V -1
H12A H 0.443773 0.520523 0.383197 0.477 Uiso 0.31(3) 1 calc R . P V -1
H12B H 0.416886 0.502316 0.419514 0.477 Uiso 0.31(3) 1 calc R . P V -1
O1E O 0.0129(5) 0.0877(4) -0.1547(6) 0.265(7) Uani 1 1 d D U . . .
H1E H 0.001364 0.101854 -0.182696 0.397 Uiso 1 1 d R . . . .
O2E O -0.0135(4) 0.1361(4) -0.1141(6) 0.261(7) Uani 1 1 d D U . . .
C1E C 0.0040(4) 0.1043(5) -0.1108(6) 0.164(5) Uani 1 1 d D U . . .
C2E C 0.0267(5) 0.0842(6) -0.0577(7) 0.220(7) Uani 1 1 d D U . . .
C3E C 0.0667(5) 0.0799(10) -0.0551(8) 0.402(15) Uani 1 1 d D U . . .
H3EA H 0.069691 0.059378 -0.083664 0.603 Uiso 1 1 calc R . . . .
H3EB H 0.077106 0.108739 -0.060922 0.603 Uiso 1 1 calc R . . . .
H3EC H 0.080545 0.068447 -0.019032 0.603 Uiso 1 1 calc R . . . .
C4E C 0.0074(9) 0.0408(8) -0.0478(12) 0.479(18) Uani 1 1 d D U . . .
H4EA H -0.019611 0.046290 -0.050137 0.719 Uiso 1 1 calc R . . . .
H4EB H 0.009398 0.019117 -0.075642 0.719 Uiso 1 1 calc R . . . .
H4EC H 0.020301 0.029362 -0.011278 0.719 Uiso 1 1 calc R . . . .
C5E C 0.0243(6) 0.1147(7) -0.0148(7) 0.335(13) Uani 1 1 d D U . . .
H5EA H -0.002644 0.118664 -0.015065 0.503 Uiso 1 1 calc R . . . .
H5EB H 0.038600 0.102889 0.020837 0.503 Uiso 1 1 calc R . . . .
H5EC H 0.035161 0.143181 -0.021054 0.503 Uiso 1 1 calc R . . . .
O3E O -0.0085(3) 0.4575(3) -0.0507(4) 0.160(3) Uani 1 1 d D . . . .
H3E H -0.018865 0.474488 -0.032875 0.239 Uiso 1 1 d R . . . .
O4E O 0.0436(3) 0.4746(3) 0.0168(4) 0.147(3) Uani 1 1 d D . . . .
C6E C 0.0283(3) 0.4498(4) -0.0219(5) 0.110(4) Uani 1 1 d D . . . .
C7E C 0.0464(4) 0.4111(4) -0.0409(6) 0.133(5) Uani 1 1 d D . . . .
C8E C 0.0237(5) 0.3721(4) -0.0364(7) 0.203(8) Uani 1 1 d D . . . .
H8EA H -0.002184 0.375312 -0.060683 0.305 Uiso 1 1 calc R . . . .
H8EB H 0.035855 0.345859 -0.047133 0.305 Uiso 1 1 calc R . . . .
H8EC H 0.022365 0.368811 0.001546 0.305 Uiso 1 1 calc R . . . .
C9E C 0.0467(5) 0.4204(5) -0.1008(5) 0.198(7) Uani 1 1 d D . . . .
H9EA H 0.062093 0.446759 -0.102044 0.297 Uiso 1 1 calc R . . . .
H9EB H 0.057705 0.395113 -0.115241 0.297 Uiso 1 1 calc R . . . .
H9EC H 0.020375 0.425287 -0.123110 0.297 Uiso 1 1 calc R . . . .
C10E C 0.0858(4) 0.4070(5) -0.0045(7) 0.218(9) Uani 1 1 d D . . . .
H10M H 0.100563 0.433355 -0.007978 0.328 Uiso 1 1 calc R . . . .
H10N H 0.084642 0.403859 0.033572 0.328 Uiso 1 1 calc R . . . .
H10O H 0.098131 0.380907 -0.015106 0.328 Uiso 1 1 calc R . . . .
N1F N 0.4267(7) 0.2754(9) 0.3506(6) 0.403(14) Uani 1 1 d D U . . .
C1F C 0.4035(5) 0.2797(6) 0.3042(5) 0.189(6) Uani 1 1 d D U . . .
C2F C 0.37841(17) 0.2834(2) 0.2461(3) 0.0446(15) Uani 1 1 d D U . . .
H2FA H 0.393744 0.294007 0.222103 0.067 Uiso 1 1 calc GR . . . .
H2FB H 0.357497 0.304133 0.245043 0.067 Uiso 1 1 calc GR . . . .
H2FC H 0.367728 0.254341 0.233444 0.067 Uiso 1 1 calc GR . . . .
N2F N 0.1314(3) 0.7596(4) 0.0528(4) 0.153(4) Uani 1 1 d D U . . .
C3F C 0.1411(2) 0.7577(3) 0.0127(4) 0.079(2) Uani 1 1 d D U . . .
C4F C 0.1535(2) 0.7538(2) -0.0380(3) 0.0593(18) Uani 1 1 d D U . . .
H4FA H 0.135078 0.768854 -0.068011 0.089 Uiso 1 1 calc GR . . . .
H4FB H 0.154976 0.722588 -0.047268 0.089 Uiso 1 1 calc GR . . . .
H4FC H 0.178825 0.767410 -0.032443 0.089 Uiso 1 1 calc GR . . . .
N3F N 0.2327(5) 0.7198(6) 0.2641(7) 0.278(9) Uani 1 1 d D U . . .
C5F C 0.2116(4) 0.7216(5) 0.2954(6) 0.143(5) Uani 1 1 d D U . . .
C6F C 0.18533(17) 0.7267(2) 0.3330(3) 0.0514(17) Uani 1 1 d D U . . .
H6FA H 0.159722 0.715734 0.314262 0.077 Uiso 1 1 calc GR . . . .
H6FB H 0.183716 0.757884 0.342225 0.077 Uiso 1 1 calc GR . . . .
H6FC H 0.195626 0.709691 0.366644 0.077 Uiso 1 1 calc GR . . . .
N4F N 0.3247(3) 0.2370(4) -0.0062(4) 0.160(5) Uani 1 1 d D U . . .
C7F C 0.3312(3) 0.2497(3) 0.0395(4) 0.091(3) Uani 1 1 d D U . . .
C8F C 0.3408(2) 0.2655(2) 0.0966(3) 0.0566(18) Uani 1 1 d D U . . .
H8FA H 0.322349 0.288101 0.100298 0.085 Uiso 1 1 calc GR . . . .
H8FB H 0.366676 0.278152 0.106323 0.085 Uiso 1 1 calc GR . . . .
H8FC H 0.339875 0.240784 0.121146 0.085 Uiso 1 1 calc GR . . . .
C2A C 0.1628(2) 0.2880(3) 0.2383(4) 0.103(3) Uani 0.405(18) 1 d D U P A 2
C3A C 0.1422(7) 0.2426(5) 0.2395(15) 0.108(4) Uani 0.405(18) 1 d D U P A 2
H3AA H 0.140731 0.226529 0.205447 0.162 Uiso 0.405(18) 1 calc R . P A 2
H3AB H 0.156797 0.225190 0.270805 0.162 Uiso 0.405(18) 1 calc R . P A 2
H3AC H 0.116306 0.247783 0.243197 0.162 Uiso 0.405(18) 1 calc R . P A 2
C4A C 0.1373(6) 0.3104(9) 0.1846(8) 0.110(4) Uani 0.405(18) 1 d D U P A 2
H4AA H 0.134761 0.290420 0.153425 0.166 Uiso 0.405(18) 1 calc R . P A 2
H4AB H 0.111835 0.316833 0.189372 0.166 Uiso 0.405(18) 1 calc R . P A 2
H4AC H 0.149369 0.337962 0.177663 0.166 Uiso 0.405(18) 1 calc R . P A 2
C5A C 0.1677(8) 0.3178(8) 0.2883(9) 0.109(4) Uani 0.405(18) 1 d D U P A 2
H5AA H 0.143264 0.320192 0.297750 0.163 Uiso 0.405(18) 1 calc R . P A 2
H5AB H 0.187060 0.305103 0.319323 0.163 Uiso 0.405(18) 1 calc R . P A 2
H5AC H 0.176027 0.347126 0.280001 0.163 Uiso 0.405(18) 1 calc R . P A 2
C7A C 0.1977(3) 0.2888(3) 0.0320(4) 0.100(2) Uani 0.383(7) 1 d D U P B 2
C8A C 0.1582(5) 0.3033(9) 0.0356(9) 0.106(3) Uani 0.383(7) 1 d D U P B 2
H8AA H 0.141094 0.306395 -0.001435 0.158 Uiso 0.383(7) 1 calc R . P B 2
H8AB H 0.147751 0.281248 0.055955 0.158 Uiso 0.383(7) 1 calc R . P B 2
H8AC H 0.160274 0.331762 0.054641 0.158 Uiso 0.383(7) 1 calc R . P B 2
C9A C 0.2172(7) 0.3261(7) 0.0052(10) 0.109(3) Uani 0.383(7) 1 d D U P B 2
H9AA H 0.242497 0.316123 0.003242 0.164 Uiso 0.383(7) 1 calc R . P B 2
H9AB H 0.201169 0.332366 -0.031816 0.164 Uiso 0.383(7) 1 calc R . P B 2
H9AC H 0.219867 0.352841 0.027609 0.164 Uiso 0.383(7) 1 calc R . P B 2
C10A C 0.1969(7) 0.2469(6) -0.0048(9) 0.106(3) Uani 0.383(7) 1 d D U P B 2
H10D H 0.223108 0.239306 -0.005365 0.159 Uiso 0.383(7) 1 calc R . P B 2
H10E H 0.185598 0.222108 0.010275 0.159 Uiso 0.383(7) 1 calc R . P B 2
H10F H 0.181531 0.253060 -0.042204 0.159 Uiso 0.383(7) 1 calc R . P B 2
C12A C 0.2145(2) 0.4614(2) 0.1436(4) 0.084(2) Uani 0.701(10) 1 d D U P C 2
C13A C 0.2010(4) 0.4650(4) 0.0784(4) 0.092(3) Uani 0.701(10) 1 d D U P C 2
H13D H 0.190412 0.436653 0.062872 0.139 Uiso 0.701(10) 1 calc R . P C 2
H13E H 0.181235 0.487880 0.067807 0.139 Uiso 0.701(10) 1 calc R . P C 2
H13F H 0.222895 0.472789 0.064469 0.139 Uiso 0.701(10) 1 calc R . P C 2
C14A C 0.2308(4) 0.5051(4) 0.1675(7) 0.099(3) Uani 0.701(10) 1 d D U P C 2
H14D H 0.210543 0.527469 0.159026 0.148 Uiso 0.701(10) 1 calc R . P C 2
H14E H 0.240765 0.502263 0.207313 0.148 Uiso 0.701(10) 1 calc R . P C 2
H14F H 0.251525 0.513813 0.151515 0.148 Uiso 0.701(10) 1 calc R . P C 2
C15A C 0.1785(3) 0.4448(4) 0.1606(6) 0.086(3) Uani 0.701(10) 1 d D U P C 2
H15D H 0.170314 0.416339 0.143033 0.130 Uiso 0.701(10) 1 calc R . P C 2
H15E H 0.184942 0.441339 0.200544 0.130 Uiso 0.701(10) 1 calc R . P C 2
H15F H 0.157762 0.466308 0.148938 0.130 Uiso 0.701(10) 1 calc R . P C 2
C17A C 0.3326(3) 0.4021(3) 0.3394(3) 0.0824(19) Uani 0.455(7) 1 d D U P D 2
C18A C 0.2948(4) 0.4164(7) 0.3537(7) 0.090(3) Uani 0.455(7) 1 d D U P D 2
H18D H 0.282287 0.439819 0.328564 0.134 Uiso 0.455(7) 1 calc R . P D 2
H18E H 0.277524 0.390985 0.349815 0.134 Uiso 0.455(7) 1 calc R . P D 2
H18F H 0.300919 0.427244 0.391477 0.134 Uiso 0.455(7) 1 calc R . P D 2
C19A C 0.3587(6) 0.4437(5) 0.3465(7) 0.092(3) Uani 0.455(7) 1 d D U P D 2
H19D H 0.345463 0.467027 0.321865 0.138 Uiso 0.455(7) 1 calc R . P D 2
H19E H 0.364368 0.453997 0.384556 0.138 Uiso 0.455(7) 1 calc R . P D 2
H19F H 0.382646 0.436176 0.337603 0.138 Uiso 0.455(7) 1 calc R . P D 2
C20A C 0.3532(6) 0.3651(5) 0.3782(7) 0.090(3) Uani 0.455(7) 1 d D U P D 2
H20D H 0.361595 0.376397 0.415756 0.135 Uiso 0.455(7) 1 calc R . P D 2
H20E H 0.335517 0.340340 0.376828 0.135 Uiso 0.455(7) 1 calc R . P D 2
H20F H 0.375476 0.354977 0.366513 0.135 Uiso 0.455(7) 1 calc R . P D 2
C32A C 0.5022(2) 0.3658(2) 0.3321(3) 0.0764(18) Uani 0.396(9) 1 d D U P E 2
C33A C 0.5461(4) 0.3630(7) 0.3391(9) 0.086(3) Uani 0.396(9) 1 d D U P E 2
H33D H 0.559710 0.368043 0.377680 0.129 Uiso 0.396(9) 1 calc R . P E 2
H33E H 0.552606 0.333766 0.327879 0.129 Uiso 0.396(9) 1 calc R . P E 2
H33F H 0.553644 0.385573 0.316291 0.129 Uiso 0.396(9) 1 calc R . P E 2
C34A C 0.4905(7) 0.3244(5) 0.3602(8) 0.086(3) Uani 0.396(9) 1 d D U P E 2
H34D H 0.502643 0.325637 0.399749 0.128 Uiso 0.396(9) 1 calc R . P E 2
H34E H 0.462556 0.323906 0.353804 0.128 Uiso 0.396(9) 1 calc R . P E 2
H34F H 0.498785 0.297747 0.344840 0.128 Uiso 0.396(9) 1 calc R . P E 2
C35A C 0.4918(6) 0.4100(5) 0.3546(9) 0.081(3) Uani 0.396(9) 1 d D U P E 2
H35D H 0.506315 0.413207 0.393119 0.121 Uiso 0.396(9) 1 calc R . P E 2
H35E H 0.498171 0.434366 0.333161 0.121 Uiso 0.396(9) 1 calc R . P E 2
H35F H 0.464301 0.410596 0.351939 0.121 Uiso 0.396(9) 1 calc R . P E 2
C37A C 0.5265(2) 0.4133(3) 0.1141(4) 0.095(2) Uani 0.352(10) 1 d D U P F 2
C38A C 0.5614(6) 0.4191(9) 0.1654(8) 0.103(4) Uani 0.352(10) 1 d D U P F 2
H38D H 0.553337 0.435941 0.193536 0.155 Uiso 0.352(10) 1 calc R . P F 2
H38E H 0.570695 0.390063 0.180066 0.155 Uiso 0.352(10) 1 calc R . P F 2
H38F H 0.581888 0.434991 0.154964 0.155 Uiso 0.352(10) 1 calc R . P F 2
C39A C 0.5403(8) 0.3868(7) 0.0710(11) 0.098(3) Uani 0.352(10) 1 d D U P F 2
H39D H 0.551364 0.358766 0.087108 0.147 Uiso 0.352(10) 1 calc R . P F 2
H39E H 0.518495 0.380884 0.039310 0.147 Uiso 0.352(10) 1 calc R . P F 2
H39F H 0.559695 0.403767 0.059306 0.147 Uiso 0.352(10) 1 calc R . P F 2
C40A C 0.5086(7) 0.4582(6) 0.0909(12) 0.100(3) Uani 0.352(10) 1 d D U P F 2
H40D H 0.500227 0.474043 0.119427 0.150 Uiso 0.352(10) 1 calc R . P F 2
H40E H 0.527734 0.475833 0.079374 0.150 Uiso 0.352(10) 1 calc R . P F 2
H40F H 0.486533 0.452951 0.059378 0.150 Uiso 0.352(10) 1 calc R . P F 2
C42A C 0.5742(2) 0.2124(3) 0.2258(4) 0.083(2) Uani 0.434(8) 1 d D U P G 2
C43A C 0.5897(5) 0.2473(6) 0.2758(7) 0.097(3) Uani 0.434(8) 1 d D U P G 2
H43D H 0.582552 0.277294 0.262649 0.146 Uiso 0.434(8) 1 calc R . P G 2
H43E H 0.578307 0.240382 0.305854 0.146 Uiso 0.434(8) 1 calc R . P G 2
H43F H 0.617704 0.245192 0.289068 0.146 Uiso 0.434(8) 1 calc R . P G 2
C44A C 0.5857(5) 0.1675(5) 0.2476(10) 0.085(3) Uani 0.434(8) 1 d D U P G 2
H44D H 0.613753 0.165216 0.258085 0.128 Uiso 0.434(8) 1 calc R . P G 2
H44E H 0.576157 0.162143 0.279741 0.128 Uiso 0.434(8) 1 calc R . P G 2
H44F H 0.574920 0.145571 0.219239 0.128 Uiso 0.434(8) 1 calc R . P G 2
C45A C 0.5949(5) 0.2308(7) 0.1829(8) 0.089(3) Uani 0.434(8) 1 d D U P G 2
H45D H 0.585239 0.260426 0.171314 0.134 Uiso 0.434(8) 1 calc R . P G 2
H45E H 0.622579 0.232172 0.199747 0.134 Uiso 0.434(8) 1 calc R . P G 2
H45F H 0.589717 0.211251 0.150904 0.134 Uiso 0.434(8) 1 calc R . P G 2
C47A C 0.4519(2) 0.2192(3) 0.0212(3) 0.0703(16) Uani 0.291(7) 1 d D U P H 2
C48A C 0.4723(7) 0.2589(7) -0.0006(10) 0.076(3) Uani 0.291(7) 1 d D U P H 2
H48D H 0.458454 0.286346 0.001306 0.114 Uiso 0.291(7) 1 calc R . P H 2
H48E H 0.498773 0.261635 0.022171 0.114 Uiso 0.291(7) 1 calc R . P H 2
H48F H 0.472431 0.253229 -0.038673 0.114 Uiso 0.291(7) 1 calc R . P H 2
C49A C 0.4097(4) 0.2223(10) -0.0111(10) 0.078(3) Uani 0.291(7) 1 d D U P H 2
H49D H 0.400150 0.252049 -0.007460 0.117 Uiso 0.291(7) 1 calc R . P H 2
H49E H 0.407350 0.216073 -0.049911 0.117 Uiso 0.291(7) 1 calc R . P H 2
H49F H 0.394751 0.200735 0.003249 0.117 Uiso 0.291(7) 1 calc R . P H 2
C50A C 0.4714(8) 0.1749(6) 0.0199(11) 0.079(3) Uani 0.291(7) 1 d D U P H 2
H50D H 0.498141 0.176721 0.041876 0.118 Uiso 0.291(7) 1 calc R . P H 2
H50E H 0.458057 0.152119 0.035141 0.118 Uiso 0.291(7) 1 calc R . P H 2
H50F H 0.470656 0.167458 -0.018019 0.118 Uiso 0.291(7) 1 calc R . P H 2
C57A C 0.4437(2) 0.0469(2) 0.1719(3) 0.0666(16) Uani 0.281(7) 1 d D U P I 2
C58A C 0.4119(5) 0.0168(8) 0.1423(11) 0.073(3) Uani 0.281(7) 1 d D U P I 2
H58D H 0.422537 -0.012110 0.137099 0.110 Uiso 0.281(7) 1 calc R . P I 2
H58E H 0.393357 0.013292 0.164079 0.110 Uiso 0.281(7) 1 calc R . P I 2
H58F H 0.398997 0.029445 0.106521 0.110 Uiso 0.281(7) 1 calc R . P I 2
C59A C 0.4650(7) 0.0273(8) 0.2307(7) 0.073(3) Uani 0.281(7) 1 d D U P I 2
H59D H 0.485581 0.047419 0.249269 0.109 Uiso 0.281(7) 1 calc R . P I 2
H59E H 0.446638 0.024117 0.252690 0.109 Uiso 0.281(7) 1 calc R . P I 2
H59F H 0.475898 -0.001545 0.226110 0.109 Uiso 0.281(7) 1 calc R . P I 2
C60A C 0.4780(6) 0.0489(8) 0.1440(11) 0.071(3) Uani 0.281(7) 1 d D U P I 2
H60D H 0.497875 0.068951 0.164841 0.106 Uiso 0.281(7) 1 calc R . P I 2
H60E H 0.488915 0.019352 0.143684 0.106 Uiso 0.281(7) 1 calc R . P I 2
H60F H 0.468576 0.059675 0.106282 0.106 Uiso 0.281(7) 1 calc R . P I 2
C67A C 0.29145(19) 0.0532(2) 0.2612(3) 0.0569(15) Uani 0.449(10) 1 d D U P J 2
C68A C 0.2930(6) 0.0699(5) 0.3205(5) 0.065(3) Uani 0.449(10) 1 d D U P J 2
H68D H 0.319087 0.079471 0.338924 0.097 Uiso 0.449(10) 1 calc R . P J 2
H68E H 0.275292 0.094720 0.318129 0.097 Uiso 0.449(10) 1 calc R . P J 2
H68F H 0.285514 0.045897 0.341479 0.097 Uiso 0.449(10) 1 calc R . P J 2
C69A C 0.2512(4) 0.0378(6) 0.2306(7) 0.065(3) Uani 0.449(10) 1 d D U P J 2
H69D H 0.244346 0.011698 0.248831 0.097 Uiso 0.449(10) 1 calc R . P J 2
H69E H 0.232732 0.061442 0.230618 0.097 Uiso 0.449(10) 1 calc R . P J 2
H69F H 0.250593 0.030339 0.192673 0.097 Uiso 0.449(10) 1 calc R . P J 2
C70A C 0.3215(4) 0.0157(5) 0.2637(9) 0.065(3) Uani 0.449(10) 1 d D U P J 2
H70D H 0.347026 0.026346 0.283432 0.097 Uiso 0.449(10) 1 calc R . P J 2
H70E H 0.314793 -0.009891 0.282840 0.097 Uiso 0.449(10) 1 calc R . P J 2
H70F H 0.321591 0.007221 0.226341 0.097 Uiso 0.449(10) 1 calc R . P J 2
C7C C 0.0117(2) 0.7442(2) 0.4251(3) 0.0729(17) Uani 0.251(7) 1 d D U P L 2
C8C C -0.0197(7) 0.7822(8) 0.4057(12) 0.079(3) Uani 0.251(7) 1 d D U P L 2
H8CA H -0.033397 0.777573 0.367108 0.118 Uiso 0.251(7) 1 calc R . P L 2
H8CB H -0.037903 0.781231 0.428181 0.118 Uiso 0.251(7) 1 calc R . P L 2
H8CC H -0.006959 0.810980 0.409880 0.118 Uiso 0.251(7) 1 calc R . P L 2
C9C C -0.0143(8) 0.7022(7) 0.4165(13) 0.080(3) Uani 0.251(7) 1 d D U P L 2
H9CA H -0.027410 0.698966 0.377497 0.119 Uiso 0.251(7) 1 calc R . P L 2
H9CB H 0.001571 0.676136 0.429235 0.119 Uiso 0.251(7) 1 calc R . P L 2
H9CC H -0.033347 0.705204 0.437503 0.119 Uiso 0.251(7) 1 calc R . P L 2
C10C C 0.0330(8) 0.7514(10) 0.4852(7) 0.079(3) Uani 0.251(7) 1 d D U P L 2
H10J H 0.014949 0.749519 0.507850 0.119 Uiso 0.251(7) 1 calc R . P L 2
H10K H 0.052784 0.728651 0.496790 0.119 Uiso 0.251(7) 1 calc R . P L 2
H10L H 0.045107 0.780562 0.489609 0.119 Uiso 0.251(7) 1 calc R . P L 2
C12C C 0.0033(2) 0.5755(3) 0.3151(4) 0.0812(19) Uani 0.359(7) 1 d D U P M 2
C13C C -0.0273(5) 0.6010(7) 0.3342(11) 0.089(3) Uani 0.359(7) 1 d D U P M 2
H13J H -0.050231 0.582563 0.329393 0.133 Uiso 0.359(7) 1 calc R . P M 2
H13K H -0.017387 0.608755 0.372964 0.133 Uiso 0.359(7) 1 calc R . P M 2
H13L H -0.033983 0.627933 0.312325 0.133 Uiso 0.359(7) 1 calc R . P M 2
C14C C 0.0137(6) 0.5316(6) 0.3486(10) 0.090(3) Uani 0.359(7) 1 d D U P M 2
H14J H 0.033340 0.515657 0.335944 0.135 Uiso 0.359(7) 1 calc R . P M 2
H14K H 0.023645 0.538496 0.387673 0.135 Uiso 0.359(7) 1 calc R . P M 2
H14L H -0.009195 0.513141 0.343114 0.135 Uiso 0.359(7) 1 calc R . P M 2
C15C C -0.0090(6) 0.5640(8) 0.2523(6) 0.088(3) Uani 0.359(7) 1 d D U P M 2
H15J H 0.011752 0.547811 0.242749 0.132 Uiso 0.359(7) 1 calc R . P M 2
H15K H -0.032144 0.545827 0.244095 0.132 Uiso 0.359(7) 1 calc R . P M 2
H15L H -0.014106 0.591363 0.230905 0.132 Uiso 0.359(7) 1 calc R . P M 2
C17C C 0.1197(2) 0.6194(2) 0.1961(3) 0.0774(18) Uani 0.341(8) 1 d D U P N 2
C18C C 0.0779(4) 0.6059(8) 0.1609(9) 0.085(3) Uani 0.341(8) 1 d D U P N 2
H18J H 0.060886 0.631578 0.156588 0.128 Uiso 0.341(8) 1 calc R . P N 2
H18K H 0.079069 0.595609 0.124632 0.128 Uiso 0.341(8) 1 calc R . P N 2
H18L H 0.067971 0.582279 0.179649 0.128 Uiso 0.341(8) 1 calc R . P N 2
C19C C 0.1448(7) 0.5784(6) 0.2014(9) 0.083(3) Uani 0.341(8) 1 d D U P N 2
H19J H 0.148419 0.570826 0.165419 0.125 Uiso 0.341(8) 1 calc R . P N 2
H19K H 0.169784 0.584191 0.227206 0.125 Uiso 0.341(8) 1 calc R . P N 2
H19L H 0.132358 0.553748 0.214881 0.125 Uiso 0.341(8) 1 calc R . P N 2
C20C C 0.1346(7) 0.6571(6) 0.1656(10) 0.081(3) Uani 0.341(8) 1 d D U P N 2
H20J H 0.117968 0.682946 0.162894 0.121 Uiso 0.341(8) 1 calc R . P N 2
H20K H 0.160807 0.664989 0.185972 0.121 Uiso 0.341(8) 1 calc R . P N 2
H20L H 0.134523 0.647173 0.128707 0.121 Uiso 0.341(8) 1 calc R . P N 2
C22C C 0.1762(2) 0.4818(2) 0.3828(4) 0.0745(18) Uani 0.315(8) 1 d D U P O 2
C23C C 0.1411(5) 0.4569(7) 0.3913(12) 0.081(3) Uani 0.315(8) 1 d D U P O 2
H23G H 0.117793 0.473614 0.374229 0.121 Uiso 0.315(8) 1 calc R . P O 2
H23H H 0.139608 0.427708 0.374308 0.121 Uiso 0.315(8) 1 calc R . P O 2
H23I H 0.143622 0.453717 0.430600 0.121 Uiso 0.315(8) 1 calc R . P O 2
C24C C 0.2140(5) 0.4582(8) 0.4081(11) 0.080(3) Uani 0.315(8) 1 d D U P O 2
H24G H 0.235149 0.475430 0.401449 0.121 Uiso 0.315(8) 1 calc R . P O 2
H24H H 0.217500 0.454949 0.447675 0.121 Uiso 0.315(8) 1 calc R . P O 2
H24I H 0.213487 0.428939 0.391383 0.121 Uiso 0.315(8) 1 calc R . P O 2
C25C C 0.1704(8) 0.4806(7) 0.3174(6) 0.079(3) Uani 0.315(8) 1 d D U P O 2
H25G H 0.146401 0.495466 0.298983 0.118 Uiso 0.315(8) 1 calc R . P O 2
H25H H 0.191891 0.495789 0.308458 0.118 Uiso 0.315(8) 1 calc R . P O 2
H25I H 0.169494 0.449933 0.304974 0.118 Uiso 0.315(8) 1 calc R . P O 2
C32C C 0.3206(2) 0.5826(3) 0.5781(4) 0.097(2) Uani 0.408(10) 1 d D U P P 2
C33C C 0.3336(7) 0.6111(7) 0.6319(7) 0.102(4) Uani 0.408(10) 1 d D U P P 2
H33J H 0.344655 0.638929 0.623599 0.154 Uiso 0.408(10) 1 calc R . P P 2
H33K H 0.311473 0.617231 0.645982 0.154 Uiso 0.408(10) 1 calc R . P P 2
H33L H 0.352942 0.594799 0.659518 0.154 Uiso 0.408(10) 1 calc R . P P 2
C34C C 0.3031(6) 0.5385(6) 0.5884(11) 0.104(3) Uani 0.408(10) 1 d D U P P 2
H34J H 0.321436 0.522465 0.617527 0.156 Uiso 0.408(10) 1 calc R . P P 2
H34K H 0.279582 0.543950 0.599547 0.156 Uiso 0.408(10) 1 calc R . P P 2
H34L H 0.297071 0.520941 0.554668 0.156 Uiso 0.408(10) 1 calc R . P P 2
C35C C 0.3583(5) 0.5729(8) 0.5601(9) 0.103(3) Uani 0.408(10) 1 d D U P P 2
H35J H 0.369873 0.600790 0.553344 0.154 Uiso 0.408(10) 1 calc R . P P 2
H35K H 0.376379 0.556640 0.589302 0.154 Uiso 0.408(10) 1 calc R . P P 2
H35L H 0.351924 0.555184 0.526484 0.154 Uiso 0.408(10) 1 calc R . P P 2
C37C C 0.2996(2) 0.6220(3) 0.3405(4) 0.095(2) Uani 0.557(13) 1 d D U P Q 2
C38C C 0.3240(5) 0.5804(6) 0.3689(7) 0.101(3) Uani 0.557(13) 1 d D U P Q 2
H38J H 0.306704 0.557839 0.376519 0.152 Uiso 0.557(13) 1 calc R . P Q 2
H38K H 0.338178 0.568198 0.344254 0.152 Uiso 0.557(13) 1 calc R . P Q 2
H38L H 0.342043 0.589584 0.403311 0.152 Uiso 0.557(13) 1 calc R . P Q 2
C39C C 0.3262(5) 0.6571(5) 0.3285(9) 0.100(3) Uani 0.557(13) 1 d D U P Q 2
H39J H 0.344584 0.665999 0.362821 0.149 Uiso 0.557(13) 1 calc R . P Q 2
H39K H 0.340067 0.645177 0.303308 0.149 Uiso 0.557(13) 1 calc R . P Q 2
H39L H 0.311144 0.682770 0.311723 0.149 Uiso 0.557(13) 1 calc R . P Q 2
C40C C 0.2694(5) 0.6058(7) 0.2884(7) 0.100(3) Uani 0.557(13) 1 d D U P Q 2
H40J H 0.253086 0.583303 0.298532 0.150 Uiso 0.557(13) 1 calc R . P Q 2
H40K H 0.253502 0.630752 0.271003 0.150 Uiso 0.557(13) 1 calc R . P Q 2
H40L H 0.282424 0.593159 0.262588 0.150 Uiso 0.557(13) 1 calc R . P Q 2
C42C C 0.3871(2) 0.7777(3) 0.5058(4) 0.095(2) Uani 0.361(8) 1 d D U P R 2
C43C C 0.4009(6) 0.8141(8) 0.4748(11) 0.100(3) Uani 0.361(8) 1 d D U P R 2
H43J H 0.428770 0.816889 0.488326 0.149 Uiso 0.361(8) 1 calc R . P R 2
H43K H 0.393968 0.806966 0.435606 0.149 Uiso 0.361(8) 1 calc R . P R 2
H43L H 0.388790 0.841986 0.480406 0.149 Uiso 0.361(8) 1 calc R . P R 2
C44C C 0.3964(6) 0.7872(9) 0.5687(6) 0.103(3) Uani 0.361(8) 1 d D U P R 2
H44J H 0.387007 0.762862 0.587040 0.155 Uiso 0.361(8) 1 calc R . P R 2
H44K H 0.424178 0.790147 0.583862 0.155 Uiso 0.361(8) 1 calc R . P R 2
H44L H 0.383851 0.814698 0.574771 0.155 Uiso 0.361(8) 1 calc R . P R 2
C45C C 0.4086(6) 0.7324(5) 0.5025(12) 0.101(3) Uani 0.361(8) 1 d D U P R 2
H45J H 0.398985 0.709664 0.522913 0.151 Uiso 0.361(8) 1 calc R . P R 2
H45K H 0.403736 0.723438 0.464020 0.151 Uiso 0.361(8) 1 calc R . P R 2
H45L H 0.436152 0.736327 0.518384 0.151 Uiso 0.361(8) 1 calc R . P R 2
C47C C 0.2608(2) 0.7803(3) 0.6144(3) 0.0790(19) Uani 0.433(9) 1 d D U P S 2
C48C C 0.2219(4) 0.7679(8) 0.6225(8) 0.085(3) Uani 0.433(9) 1 d D U P S 2
H48J H 0.221343 0.775072 0.660019 0.128 Uiso 0.433(9) 1 calc R . P S 2
H48K H 0.201746 0.784346 0.596439 0.128 Uiso 0.433(9) 1 calc R . P S 2
H48L H 0.217594 0.736156 0.616175 0.128 Uiso 0.433(9) 1 calc R . P S 2
C49C C 0.2657(6) 0.8321(4) 0.6258(7) 0.089(3) Uani 0.433(9) 1 d D U P S 2
H49J H 0.290396 0.841754 0.621149 0.133 Uiso 0.433(9) 1 calc R . P S 2
H49K H 0.244945 0.847902 0.599926 0.133 Uiso 0.433(9) 1 calc R . P S 2
H49L H 0.264590 0.838278 0.663407 0.133 Uiso 0.433(9) 1 calc R . P S 2
C50C C 0.2953(5) 0.7578(7) 0.6565(7) 0.085(3) Uani 0.433(9) 1 d D U P S 2
H50J H 0.319370 0.767124 0.649045 0.127 Uiso 0.433(9) 1 calc R . P S 2
H50K H 0.295400 0.766477 0.693804 0.127 Uiso 0.433(9) 1 calc R . P S 2
H50L H 0.292871 0.725661 0.652890 0.127 Uiso 0.433(9) 1 calc R . P S 2
C52C C 0.2715(2) 0.9541(2) 0.4613(3) 0.0756(18) Uani 0.288(7) 1 d D U P T 2
C53C C 0.2666(9) 0.9591(9) 0.5197(7) 0.079(3) Uani 0.288(7) 1 d D U P T 2
H53G H 0.278296 0.933693 0.542020 0.119 Uiso 0.288(7) 1 calc R . P T 2
H53H H 0.279228 0.986217 0.536330 0.119 Uiso 0.288(7) 1 calc R . P T 2
H53I H 0.239305 0.960392 0.517992 0.119 Uiso 0.288(7) 1 calc R . P T 2
C54C C 0.3163(4) 0.9500(8) 0.4678(12) 0.081(3) Uani 0.288(7) 1 d D U P T 2
H54G H 0.326890 0.926338 0.493893 0.122 Uiso 0.288(7) 1 calc R . P T 2
H54H H 0.320685 0.943094 0.432156 0.122 Uiso 0.288(7) 1 calc R . P T 2
H54I H 0.328855 0.977906 0.481462 0.122 Uiso 0.288(7) 1 calc R . P T 2
C55C C 0.2549(8) 0.9910(7) 0.4206(9) 0.085(3) Uani 0.288(7) 1 d D U P T 2
H55G H 0.259628 0.984400 0.385063 0.127 Uiso 0.288(7) 1 calc R . P T 2
H55H H 0.227219 0.993238 0.416153 0.127 Uiso 0.288(7) 1 calc R . P T 2
H55I H 0.267142 1.019063 0.434491 0.127 Uiso 0.288(7) 1 calc R . P T 2
C57C C 0.2744(5) 0.8474(5) 0.2829(9) 0.052(2) Uani 0.49(2) 1 d D U P U 2
C58C C 0.2457(5) 0.8601(7) 0.2275(7) 0.058(3) Uani 0.49(2) 1 d D U P U 2
H58J H 0.228893 0.834982 0.213475 0.087 Uiso 0.49(2) 1 calc R . P U 2
H58K H 0.230143 0.885267 0.233079 0.087 Uiso 0.49(2) 1 calc R . P U 2
H58L H 0.259868 0.868126 0.200876 0.087 Uiso 0.49(2) 1 calc R . P U 2
C59C C 0.3012(6) 0.8872(6) 0.3055(7) 0.059(3) Uani 0.49(2) 1 d D U P U 2
H59J H 0.319244 0.879009 0.340452 0.088 Uiso 0.49(2) 1 calc R . P U 2
H59K H 0.315527 0.895281 0.279080 0.088 Uiso 0.49(2) 1 calc R . P U 2
H59L H 0.285802 0.912422 0.311282 0.088 Uiso 0.49(2) 1 calc R . P U 2
C60C C 0.2992(5) 0.8058(6) 0.2800(9) 0.059(3) Uani 0.49(2) 1 d D U P U 2
H60J H 0.316423 0.799957 0.316355 0.089 Uiso 0.49(2) 1 calc R . P U 2
H60K H 0.282346 0.780326 0.268162 0.089 Uiso 0.49(2) 1 calc R . P U 2
H60L H 0.314268 0.811029 0.253758 0.089 Uiso 0.49(2) 1 calc R . P U 2

loop_
_atom_site_aniso_label
_atom_site_aniso_U_11
_atom_site_aniso_U_22
_atom_site_aniso_U_33
_atom_site_aniso_U_23
_atom_site_aniso_U_13
_atom_site_aniso_U_12
Cr1 0.0298(5) 0.0406(5) 0.0537(6) 0.0105(5) 0.0209(5) 0.0089(4)
Cr2 0.0350(5) 0.0319(5) 0.0401(5) 0.0025(4) 0.0183(4) 0.0060(4)
Cr3 0.0327(5) 0.0301(5) 0.0526(6) 0.0058(4) 0.0154(5) 0.0039(4)
Cr4 0.0319(5) 0.0300(5) 0.0639(7) 0.0036(5) 0.0230(5) 0.0025(4)
Cr5 0.0341(5) 0.0302(5) 0.0365(5) 0.0010(4) 0.0166(4) 0.0015(4)
Cr6 0.0299(5) 0.0308(5) 0.0374(5) 0.0007(4) 0.0092(4) -0.0021(4)
Th1 0.02741(11) 0.04075(13) 0.05167(15) 0.00951(11) 0.00971(10) -0.00183(10)
F1 0.0420(19) 0.0411(19) 0.064(2) 0.0093(18) 0.0193(18) 0.0034(16)
F2 0.0329(17) 0.0317(16) 0.046(2) 0.0009(15) 0.0192(15) 0.0022(14)
F3 0.0329(17) 0.0328(16) 0.0424(19) 0.0042(15) 0.0152(15) 0.0051(14)
F4 0.0318(17) 0.0311(16) 0.0446(19) 0.0015(15) 0.0140(15) 0.0038(14)
F5 0.0307(16) 0.0293(16) 0.0388(18) -0.0012(14) 0.0126(14) 0.0005(14)
F6 0.0305(16) 0.0318(16) 0.0350(18) 0.0018(14) 0.0081(14) -0.0028(14)
F7 0.0352(18) 0.0384(18) 0.0432(19) -0.0010(16) 0.0103(15) -0.0014(15)
O1 0.034(3) 0.061(3) 0.107(4) 0.023(3) 0.030(3) 0.005(2)
O2 0.042(3) 0.055(3) 0.083(4) 0.014(3) 0.037(3) 0.008(2)
O3 0.070(3) 0.054(3) 0.053(3) 0.012(2) 0.006(3) 0.012(3)
O4 0.034(2) 0.050(3) 0.068(3) 0.018(2) 0.011(2) 0.007(2)
O5 0.045(2) 0.039(2) 0.069(3) 0.016(2) 0.034(2) 0.018(2)
O6 0.040(2) 0.039(2) 0.052(3) 0.008(2) 0.023(2) 0.0103(19)
O7 0.051(3) 0.042(2) 0.045(3) 0.008(2) 0.025(2) 0.009(2)
O8 0.048(2) 0.043(2) 0.042(2) -0.001(2) 0.022(2) 0.009(2)
O9 0.041(2) 0.031(2) 0.053(3) 0.003(2) 0.021(2) 0.0056(19)
O10 0.044(3) 0.030(2) 0.075(3) 0.002(2) 0.017(2) 0.002(2)
O11 0.038(2) 0.042(2) 0.041(2) 0.0000(19) 0.020(2) 0.0052(19)
O12 0.043(2) 0.048(2) 0.050(3) 0.016(2) 0.023(2) 0.010(2)
O13 0.041(2) 0.041(2) 0.052(3) -0.004(2) 0.008(2) 0.006(2)
O14 0.036(2) 0.031(2) 0.070(3) -0.006(2) 0.004(2) 0.0018(19)
O15 0.042(2) 0.037(2) 0.076(3) 0.010(2) 0.027(2) 0.004(2)
O16 0.054(3) 0.034(2) 0.112(4) 0.007(3) 0.052(3) 0.001(2)
O17 0.036(2) 0.035(2) 0.109(4) 0.002(3) 0.033(3) 0.004(2)
O18 0.035(2) 0.038(2) 0.067(3) 0.010(2) 0.028(2) 0.009(2)
O19 0.077(3) 0.038(2) 0.054(3) 0.009(2) 0.040(3) 0.011(2)
O20 0.068(3) 0.049(3) 0.036(2) -0.003(2) 0.026(2) -0.010(2)
O21 0.031(2) 0.044(2) 0.033(2) 0.0036(19) 0.0123(18) -0.0005(18)
O22 0.028(2) 0.044(2) 0.037(2) 0.0064(19) 0.0099(18) 0.0030(18)
O23 0.052(3) 0.034(2) 0.065(3) -0.007(2) 0.034(2) 0.001(2)
O24 0.041(2) 0.031(2) 0.064(3) -0.001(2) 0.021(2) 0.0002(19)
O25 0.039(2) 0.047(2) 0.042(3) -0.005(2) 0.009(2) -0.004(2)
O26 0.049(3) 0.050(3) 0.040(2) 0.004(2) 0.008(2) -0.004(2)
O27 0.036(2) 0.036(2) 0.054(3) 0.011(2) 0.011(2) -0.0046(19)
O28 0.038(2) 0.043(2) 0.051(3) 0.009(2) 0.011(2) -0.006(2)
O29 0.059(3) 0.069(3) 0.050(3) 0.006(3) 0.019(2) -0.007(3)
O30 0.041(3) 0.063(3) 0.098(4) 0.020(3) 0.024(3) -0.007(2)
C1 0.042(4) 0.059(5) 0.092(6) 0.033(5) 0.031(4) 0.019(4)
C2 0.052(4) 0.081(4) 0.200(8) 0.028(5) 0.075(4) 0.014(4)
C3 0.060(6) 0.090(6) 0.204(9) 0.033(6) 0.076(6) 0.010(5)
C4 0.054(5) 0.084(6) 0.209(9) 0.022(6) 0.063(5) 0.012(5)
C5 0.062(6) 0.087(6) 0.196(9) 0.024(6) 0.078(6) 0.019(6)
C6 0.038(4) 0.054(4) 0.057(5) 0.012(4) 0.002(3) 0.006(3)
C7 0.099(5) 0.100(5) 0.075(4) 0.024(4) -0.021(4) 0.018(4)
C8 0.108(7) 0.109(6) 0.080(6) 0.026(5) -0.026(5) 0.029(5)
C9 0.107(6) 0.106(6) 0.076(6) 0.023(6) -0.016(5) 0.018(5)
C10 0.099(6) 0.118(6) 0.083(6) 0.022(6) -0.026(5) 0.009(5)
C11 0.047(4) 0.047(4) 0.057(4) 0.007(3) 0.026(3) 0.011(3)
C12 0.062(4) 0.067(3) 0.135(6) 0.038(4) 0.050(4) 0.037(3)
C13 0.068(6) 0.076(6) 0.141(7) 0.039(6) 0.042(5) 0.035(5)
C14 0.068(6) 0.066(5) 0.137(7) 0.038(6) 0.048(6) 0.039(5)
C15 0.068(6) 0.072(6) 0.140(7) 0.036(6) 0.053(5) 0.043(5)
C16 0.048(4) 0.045(4) 0.049(4) 0.005(3) 0.024(3) 0.022(3)
C17 0.125(5) 0.084(4) 0.048(3) -0.014(3) 0.040(4) 0.003(4)
C18 0.142(7) 0.093(5) 0.053(5) -0.007(4) 0.035(5) -0.003(6)
C19 0.132(7) 0.084(5) 0.059(5) -0.022(5) 0.033(6) 0.005(5)
C20 0.125(6) 0.096(6) 0.054(5) -0.015(5) 0.024(5) 0.004(5)
C21 0.051(4) 0.030(3) 0.045(4) 0.002(3) 0.017(3) 0.005(3)
C22 0.053(4) 0.030(3) 0.077(5) -0.004(3) 0.013(4) 0.003(3)
C23 0.076(6) 0.038(4) 0.152(9) -0.030(5) -0.007(6) 0.014(4)
C24 0.100(7) 0.063(5) 0.082(6) -0.025(5) -0.003(5) -0.007(5)
C25 0.135(9) 0.042(4) 0.165(10) 0.000(5) 0.088(8) -0.016(5)
C26 0.044(4) 0.027(3) 0.049(4) 0.010(3) 0.017(3) 0.011(3)
C27 0.060(4) 0.058(4) 0.038(4) 0.015(3) 0.023(3) 0.013(4)
C28 0.091(6) 0.091(6) 0.064(5) 0.037(5) 0.040(5) 0.012(5)
C29 0.083(6) 0.116(7) 0.031(4) 0.015(4) 0.009(4) 0.016(5)
C30 0.111(7) 0.078(5) 0.058(5) 0.001(4) 0.054(5) 0.025(5)
C31 0.036(3) 0.033(3) 0.055(4) 0.006(3) 0.008(3) -0.006(3)
C32 0.081(4) 0.068(4) 0.064(4) -0.005(3) -0.009(3) -0.002(3)
C33 0.087(5) 0.078(5) 0.080(5) -0.002(5) -0.019(5) -0.014(4)
C34 0.088(6) 0.075(5) 0.072(5) 0.000(4) -0.013(5) 0.001(4)
C35 0.097(6) 0.082(6) 0.064(5) -0.014(5) -0.008(5) 0.005(5)
C36 0.045(4) 0.042(4) 0.077(5) 0.008(4) 0.028(4) -0.004(3)
C37 0.088(4) 0.066(4) 0.162(7) 0.002(5) 0.084(5) -0.020(4)
C38 0.094(6) 0.065(4) 0.167(8) -0.001(6) 0.081(6) -0.027(5)
C39 0.084(5) 0.078(5) 0.173(8) 0.002(6) 0.081(6) -0.021(5)
C40 0.103(6) 0.082(5) 0.160(7) 0.005(6) 0.083(6) -0.018(5)
C41 0.030(3) 0.040(3) 0.050(4) 0.002(3) 0.014(3) 0.003(3)
C42 0.031(3) 0.089(4) 0.129(6) 0.021(4) 0.019(3) 0.010(3)
C43 0.041(5) 0.099(6) 0.133(7) 0.032(5) 0.006(5) 0.010(5)
C44 0.038(5) 0.096(5) 0.148(7) 0.012(5) 0.022(5) 0.014(5)
C45 0.027(4) 0.094(6) 0.130(7) 0.020(5) 0.013(5) 0.003(4)
C46 0.033(3) 0.053(4) 0.038(4) 0.011(3) 0.014(3) 0.015(3)
C47 0.094(4) 0.085(4) 0.041(3) 0.002(3) 0.034(3) 0.007(3)
C48 0.097(5) 0.102(5) 0.053(4) -0.015(4) 0.040(4) 0.007(4)
C49 0.114(6) 0.097(5) 0.045(4) 0.006(4) 0.023(4) 0.013(5)
C50 0.107(5) 0.091(4) 0.043(4) -0.009(4) 0.028(4) 0.000(4)
C51 0.037(3) 0.028(3) 0.035(3) -0.001(3) 0.014(3) 0.005(3)
C52 0.038(3) 0.063(4) 0.036(4) 0.011(3) 0.010(3) 0.008(3)
C53 0.054(4) 0.101(6) 0.037(4) 0.018(4) 0.013(3) -0.008(4)
C54 0.056(5) 0.197(11) 0.044(5) 0.020(6) -0.009(4) -0.043(6)
C55 0.160(10) 0.120(8) 0.092(7) 0.058(6) 0.046(7) 0.095(8)
C56 0.049(4) 0.032(3) 0.048(4) -0.004(3) 0.017(3) -0.001(3)
C57 0.066(3) 0.038(3) 0.102(4) -0.022(3) 0.034(3) 0.003(3)
C58 0.085(5) 0.049(4) 0.105(5) -0.028(4) 0.033(4) 0.004(4)
C59 0.072(4) 0.034(4) 0.108(6) -0.023(4) 0.029(4) -0.004(3)
C60 0.066(4) 0.047(4) 0.123(6) -0.021(5) 0.029(4) 0.008(4)
C61 0.054(4) 0.039(3) 0.039(4) -0.001(3) 0.017(3) -0.012(3)
C62 0.068(5) 0.065(5) 0.043(4) -0.008(4) 0.003(4) -0.014(4)
C63 0.163(10) 0.087(6) 0.065(6) -0.021(5) 0.009(6) -0.066(7)
C64 0.143(9) 0.098(7) 0.045(5) -0.013(5) -0.017(6) -0.006(7)
C65 0.115(8) 0.154(10) 0.058(6) -0.046(6) 0.016(6) 0.006(7)
C66 0.040(3) 0.037(3) 0.040(4) 0.000(3) 0.015(3) -0.002(3)
C67 0.062(3) 0.043(3) 0.070(4) 0.014(3) 0.026(3) -0.008(2)
C68 0.070(5) 0.059(5) 0.076(5) 0.017(4) 0.032(4) -0.003(4)
C69 0.076(6) 0.049(5) 0.080(5) 0.010(4) 0.024(5) -0.016(5)
C70 0.067(4) 0.053(5) 0.076(6) 0.022(5) 0.024(4) -0.006(4)
C71 0.035(4) 0.052(5) 0.120(8) 0.028(5) 0.016(5) 0.000(4)
C72 0.041(4) 0.072(6) 0.146(9) 0.022(6) 0.003(5) -0.016(4)
C73 0.074(7) 0.113(9) 0.262(17) -0.038(10) 0.004(9) -0.051(7)
C74 0.064(6) 0.156(11) 0.231(15) 0.073(11) 0.037(8) -0.039(7)
C75 0.036(5) 0.107(8) 0.261(16) 0.050(9) -0.016(7) -0.019(5)
O31 0.044(3) 0.079(4) 0.089(4) 0.011(3) -0.003(3) -0.021(3)
S1 0.0824(17) 0.0722(17) 0.0494(15) 0.0186(12) 0.0241(13) 0.0084(13)
C76 0.080(7) 0.089(7) 0.060(6) -0.011(5) 0.009(5) -0.008(6)
C77 0.128(9) 0.130(10) 0.078(8) -0.002(7) 0.044(7) 0.072(8)
S1A 0.090(13) 0.083(12) 0.039(9) 0.015(9) 0.032(9) 0.004(10)
C76A 0.13(3) 0.05(3) 0.06(3) 0.00(3) 0.01(3) 0.02(3)
C77A 0.14(4) 0.16(4) 0.08(4) 0.01(3) 0.01(3) 0.07(3)
Cr1B 0.0230(4) 0.0345(5) 0.0507(6) -0.0114(5) 0.0102(4) -0.0010(4)
Cr2B 0.0300(5) 0.0343(5) 0.0473(6) -0.0041(5) 0.0132(4) -0.0033(4)
Cr3B 0.0299(5) 0.0378(5) 0.0573(7) 0.0090(5) 0.0096(5) -0.0037(4)
Cr4B 0.0287(5) 0.0402(5) 0.0612(7) 0.0144(5) -0.0025(5) -0.0035(4)
Cr5B 0.0323(5) 0.0399(5) 0.0346(5) 0.0100(4) 0.0005(4) -0.0086(4)
Cr6B 0.0330(5) 0.0306(5) 0.0381(5) 0.0020(4) 0.0059(4) 0.0000(4)
Th1B 0.03168(11) 0.03253(11) 0.04059(13) -0.00363(10) 0.01116(10) 0.00167(10)
F1B 0.0352(18) 0.0358(18) 0.063(2) -0.0056(17) 0.0153(17) -0.0009(15)
F2B 0.0293(16) 0.0347(17) 0.0452(19) -0.0095(15) 0.0113(15) -0.0017(14)
F3B 0.0275(16) 0.0413(18) 0.0443(19) 0.0038(16) 0.0112(15) -0.0011(14)
F4B 0.0308(17) 0.0382(18) 0.050(2) 0.0070(16) 0.0078(15) -0.0040(15)
F5B 0.0276(16) 0.0396(17) 0.0402(19) 0.0076(15) 0.0037(14) -0.0039(14)
F6B 0.0340(17) 0.0359(17) 0.0380(18) 0.0081(15) 0.0086(15) -0.0044(14)
F7B 0.0363(18) 0.0393(18) 0.051(2) -0.0031(16) 0.0053(16) 0.0037(15)
O1B 0.032(2) 0.048(2) 0.061(3) -0.014(2) 0.003(2) 0.004(2)
O2B 0.031(2) 0.049(2) 0.057(3) -0.017(2) 0.002(2) 0.006(2)
O3B 0.075(3) 0.041(2) 0.048(3) -0.007(2) 0.026(2) -0.013(2)
O4B 0.034(2) 0.039(2) 0.071(3) -0.013(2) 0.024(2) -0.0022(19)
O5B 0.030(2) 0.041(2) 0.069(3) -0.018(2) 0.009(2) -0.007(2)
O6B 0.033(2) 0.044(2) 0.067(3) -0.005(2) 0.013(2) -0.009(2)
O7B 0.035(2) 0.042(2) 0.046(2) -0.012(2) 0.0112(19) 0.0044(19)
O8B 0.042(2) 0.039(2) 0.046(3) -0.007(2) 0.015(2) 0.007(2)
O9B 0.040(2) 0.036(2) 0.068(3) 0.000(2) 0.016(2) -0.002(2)
O10B 0.040(3) 0.037(2) 0.086(4) 0.002(2) 0.007(2) -0.001(2)
O11B 0.039(2) 0.059(3) 0.047(3) 0.001(2) 0.022(2) -0.005(2)
O12B 0.040(3) 0.070(3) 0.051(3) 0.014(2) 0.009(2) -0.014(2)
O13B 0.042(3) 0.044(2) 0.078(3) 0.019(2) 0.000(3) -0.001(2)
O14B 0.043(3) 0.046(3) 0.096(4) 0.027(3) -0.016(3) -0.005(2)
O15B 0.034(2) 0.055(3) 0.074(3) -0.003(2) 0.021(2) -0.005(2)
O16B 0.038(2) 0.048(3) 0.096(4) 0.004(3) 0.033(3) -0.005(2)
O17B 0.031(2) 0.053(3) 0.104(4) 0.022(3) -0.009(3) -0.005(2)
O18B 0.036(2) 0.056(3) 0.058(3) 0.023(2) -0.008(2) -0.015(2)
O19B 0.083(4) 0.047(3) 0.041(3) 0.014(2) -0.002(3) -0.010(3)
O20B 0.077(3) 0.053(3) 0.032(2) 0.013(2) 0.012(2) 0.002(2)
O21B 0.059(3) 0.041(2) 0.043(3) 0.010(2) -0.009(2) -0.017(2)
O22B 0.044(2) 0.033(2) 0.045(3) 0.004(2) 0.006(2) -0.0079(19)
O23B 0.035(2) 0.051(2) 0.038(2) 0.016(2) 0.0100(19) -0.001(2)
O24B 0.033(2) 0.045(2) 0.034(2) 0.0057(19) 0.0059(18) 0.0027(19)
O25B 0.036(2) 0.039(2) 0.056(3) 0.012(2) 0.004(2) 0.004(2)
O26B 0.041(3) 0.042(2) 0.094(4) 0.018(3) 0.016(3) 0.006(2)
O27B 0.041(2) 0.043(2) 0.047(3) -0.012(2) 0.014(2) -0.004(2)
O28B 0.062(3) 0.092(4) 0.065(3) -0.030(3) 0.033(3) -0.032(3)
O29B 0.042(3) 0.049(3) 0.060(3) 0.009(2) 0.009(2) 0.007(2)
O30B 0.080(4) 0.105(4) 0.065(4) 0.014(3) 0.030(3) 0.059(3)
C1B 0.028(3) 0.052(4) 0.057(4) -0.014(3) 0.008(3) 0.006(3)
C2B 0.033(4) 0.071(5) 0.076(5) -0.026(4) -0.005(4) 0.007(4)
C3B 0.045(4) 0.085(6) 0.104(7) -0.007(5) -0.004(4) 0.013(4)
C4B 0.040(5) 0.096(7) 0.223(14) -0.016(8) -0.003(6) -0.012(5)
C5B 0.050(5) 0.288(16) 0.069(6) -0.057(8) -0.018(5) 0.039(8)
C6B 0.042(4) 0.038(3) 0.058(4) -0.004(3) 0.016(3) 0.004(3)
C7B 0.082(4) 0.066(3) 0.091(4) -0.014(3) 0.058(4) -0.010(3)
C8B 0.081(4) 0.099(5) 0.106(6) -0.016(5) 0.053(4) -0.004(5)
C9B 0.101(5) 0.072(4) 0.092(5) -0.009(4) 0.056(5) -0.011(4)
C10B 0.094(5) 0.068(4) 0.087(5) -0.015(4) 0.059(4) -0.005(4)
C11B 0.028(3) 0.044(4) 0.064(5) -0.023(4) 0.018(3) -0.011(3)
C12B 0.050(3) 0.070(4) 0.125(5) -0.017(4) 0.027(4) -0.027(3)
C13B 0.054(5) 0.083(5) 0.134(7) -0.010(5) 0.018(5) -0.029(4)
C14B 0.055(5) 0.084(5) 0.128(6) -0.014(5) 0.032(4) -0.031(4)
C15B 0.063(5) 0.070(5) 0.130(7) -0.026(5) 0.027(5) -0.032(4)
C16B 0.028(3) 0.047(4) 0.048(4) -0.015(3) 0.005(3) -0.001(3)
C17B 0.106(5) 0.076(4) 0.055(4) -0.016(3) 0.031(4) 0.026(4)
C18B 0.114(6) 0.085(5) 0.054(5) -0.012(4) 0.033(5) 0.027(5)
C19B 0.124(6) 0.082(5) 0.059(5) -0.019(4) 0.027(5) 0.015(5)
C20B 0.107(5) 0.091(5) 0.067(5) -0.010(5) 0.036(5) 0.028(5)
C21B 0.045(4) 0.040(4) 0.055(4) 0.005(3) 0.015(3) -0.006(3)
C22B 0.073(4) 0.032(3) 0.114(5) -0.005(3) 0.016(4) 0.002(3)
C23B 0.085(5) 0.036(4) 0.123(6) -0.015(5) 0.006(5) 0.003(4)
C24B 0.079(5) 0.038(4) 0.125(6) 0.006(4) 0.022(4) -0.002(4)
C25B 0.078(4) 0.037(4) 0.114(6) 0.000(5) 0.021(4) 0.008(4)
C26B 0.048(4) 0.041(4) 0.051(4) -0.001(3) 0.013(4) -0.014(3)
C27B 0.075(5) 0.070(5) 0.041(4) -0.004(4) 0.020(4) -0.020(4)
C28B 0.059(5) 0.180(10) 0.061(5) -0.010(6) 0.031(4) -0.023(6)
C29B 0.085(6) 0.122(7) 0.047(5) -0.005(5) 0.017(4) -0.016(6)
C30B 0.223(13) 0.076(6) 0.092(7) 0.008(6) 0.094(8) -0.032(7)
C31B 0.037(4) 0.049(4) 0.064(5) 0.017(4) -0.002(3) 0.002(3)
C32B 0.075(4) 0.083(5) 0.111(6) 0.048(4) -0.011(4) 0.010(4)
C33B 0.085(6) 0.090(6) 0.108(7) 0.051(5) -0.007(5) 0.012(5)
C34B 0.081(6) 0.091(6) 0.120(7) 0.050(5) -0.009(5) 0.025(5)
C35B 0.079(6) 0.096(6) 0.120(7) 0.050(5) -0.024(5) 0.007(5)
C36B 0.036(4) 0.048(4) 0.075(5) 0.014(4) 0.016(4) 0.010(3)
C37B 0.075(4) 0.109(5) 0.122(6) -0.007(4) 0.062(4) -0.001(4)
C38B 0.080(6) 0.110(7) 0.124(7) -0.013(6) 0.060(6) 0.004(6)
C39B 0.075(5) 0.117(7) 0.131(7) -0.007(6) 0.062(6) 0.004(5)
C40B 0.084(7) 0.118(7) 0.124(8) 0.000(6) 0.061(6) -0.005(6)
C41B 0.036(4) 0.057(4) 0.050(4) 0.016(4) 0.000(3) -0.009(3)
C42B 0.029(3) 0.120(5) 0.122(6) 0.029(5) -0.004(3) -0.020(3)
C43B 0.037(4) 0.136(7) 0.131(6) 0.036(6) 0.008(5) -0.019(5)
C44B 0.039(4) 0.122(6) 0.140(7) 0.021(6) -0.017(5) -0.023(5)
C45B 0.027(4) 0.121(6) 0.121(7) 0.028(6) -0.011(5) -0.015(4)
C46B 0.033(3) 0.068(5) 0.037(4) 0.013(4) -0.002(3) -0.010(3)
C47B 0.086(4) 0.111(5) 0.039(3) 0.010(4) 0.014(3) 0.000(4)
C48B 0.091(6) 0.119(6) 0.046(5) 0.009(5) 0.020(5) 0.006(5)
C49B 0.090(5) 0.119(7) 0.047(5) 0.000(5) 0.007(4) 0.000(5)
C50B 0.092(6) 0.119(6) 0.050(5) 0.018(5) 0.020(5) -0.002(5)
C51B 0.057(4) 0.042(4) 0.039(4) 0.002(3) 0.014(3) -0.022(3)
C52B 0.101(4) 0.046(3) 0.076(4) -0.011(3) 0.018(4) -0.034(3)
C53B 0.110(6) 0.054(4) 0.074(4) -0.012(4) 0.013(4) -0.031(5)
C54B 0.109(6) 0.056(4) 0.075(5) -0.011(4) 0.018(4) -0.044(4)
C55B 0.109(6) 0.050(4) 0.097(5) -0.015(4) 0.016(5) -0.024(4)
C56B 0.043(4) 0.032(3) 0.034(3) 0.003(3) 0.008(3) -0.004(3)
C57B 0.053(4) 0.061(4) 0.050(4) 0.007(4) 0.024(4) 0.000(4)
C58B 0.059(5) 0.069(6) 0.051(4) 0.010(5) 0.022(4) -0.003(5)
C59B 0.062(6) 0.062(4) 0.058(5) 0.010(5) 0.024(5) -0.004(4)
C60B 0.047(5) 0.065(5) 0.061(5) 0.005(5) 0.027(4) -0.005(4)
C61B 0.038(4) 0.037(3) 0.057(4) 0.005(3) 0.011(3) -0.003(3)
C62B 0.049(4) 0.040(4) 0.063(5) 0.017(3) 0.009(4) 0.006(3)
C63B 0.106(7) 0.085(6) 0.063(5) 0.025(5) -0.018(5) 0.000(5)
C64B 0.155(9) 0.044(4) 0.095(7) 0.016(5) 0.025(7) 0.025(5)
C65B 0.098(7) 0.095(7) 0.164(10) 0.090(7) 0.064(7) 0.029(6)
C66B 0.055(4) 0.040(3) 0.038(4) -0.006(3) 0.016(3) -0.014(3)
C67B 0.055(4) 0.058(4) 0.045(4) -0.016(3) 0.025(3) -0.010(4)
C68B 0.072(5) 0.091(6) 0.049(4) -0.019(4) 0.018(4) -0.024(5)
C69B 0.131(8) 0.062(5) 0.080(6) -0.007(5) 0.043(6) 0.019(5)
C70B 0.058(5) 0.114(7) 0.065(5) -0.043(5) 0.034(4) -0.019(5)
C71B 0.049(4) 0.047(4) 0.075(6) -0.005(4) 0.014(4) 0.008(3)
C72B 0.054(5) 0.061(5) 0.105(7) 0.002(5) 0.019(5) 0.023(4)
C73B 0.101(7) 0.068(6) 0.129(9) -0.015(6) 0.027(6) 0.040(5)
C74B 0.099(8) 0.144(10) 0.153(11) -0.036(9) -0.021(8) 0.081(8)
C75B 0.102(8) 0.129(10) 0.33(2) 0.067(12) 0.142(12) 0.050(7)
O31B 0.073(3) 0.072(3) 0.045(3) 0.003(2) 0.025(2) 0.028(3)
S1B 0.0680(12) 0.0724(12) 0.0454(10) 0.0040(9) 0.0236(9) 0.0079(10)
C76B 0.070(5) 0.085(6) 0.063(5) -0.012(4) 0.024(4) 0.015(5)
C77B 0.054(5) 0.130(8) 0.089(6) -0.044(6) 0.015(5) 0.009(5)
O1D 0.292(14) 0.167(10) 0.338(15) -0.030(11) 0.124(12) -0.044(10)
C1D 0.213(16) 0.159(11) 0.35(2) -0.027(14) 0.124(14) -0.049(12)
C2D 0.219(17) 0.156(12) 0.235(17) 0.038(11) 0.070(13) 0.000(11)
C3D 0.188(14) 0.226(18) 0.248(19) 0.032(15) 0.039(13) -0.049(11)
C4D 0.276(17) 0.165(13) 0.138(11) -0.027(11) 0.030(13) -0.089(12)
O2D 0.30(3) 0.35(2) 0.162(16) 0.015(14) 0.062(15) 0.103(19)
C5D 0.21(2) 0.37(3) 0.104(16) 0.022(14) 0.056(15) 0.15(2)
C6D 0.27(3) 0.36(3) 0.114(19) 0.016(16) 0.046(19) 0.13(2)
C7D 0.24(2) 0.36(3) 0.17(2) 0.021(19) 0.110(19) 0.10(2)
C8D 0.26(3) 0.36(3) 0.151(19) 0.034(19) 0.066(19) 0.08(2)
O3D 0.39(8) 0.61(10) 0.13(4) -0.06(4) -0.04(4) -0.05(6)
C9D 0.39(8) 0.62(10) 0.12(4) -0.07(4) -0.05(4) -0.06(7)
C10D 0.39(8) 0.60(11) 0.14(4) -0.08(5) -0.06(4) -0.07(7)
C11D 0.39(8) 0.61(11) 0.14(4) -0.07(5) -0.04(4) -0.05(7)
C12D 0.39(8) 0.61(11) 0.12(4) -0.07(5) -0.04(4) -0.05(7)
O1E 0.381(19) 0.194(12) 0.239(12) -0.013(10) 0.116(13) 0.053(12)
O2E 0.258(14) 0.234(13) 0.320(16) 0.044(11) 0.126(12) 0.147(11)
C1E 0.134(11) 0.158(12) 0.181(11) -0.030(10) 0.011(10) 0.048(9)
C2E 0.221(15) 0.205(15) 0.194(12) -0.034(11) -0.015(14) 0.087(13)
C3E 0.202(16) 0.80(5) 0.174(18) 0.02(3) 0.003(15) 0.21(2)
C4E 0.72(4) 0.27(2) 0.45(4) 0.07(2) 0.16(4) -0.02(3)
C5E 0.33(2) 0.37(2) 0.233(17) -0.148(19) -0.061(18) 0.17(2)
O3E 0.137(7) 0.172(8) 0.158(8) 0.006(7) 0.018(7) -0.020(7)
O4E 0.135(7) 0.152(8) 0.156(9) -0.008(7) 0.042(7) -0.004(6)
C6E 0.091(9) 0.117(10) 0.117(10) 0.008(8) 0.020(8) -0.015(8)
C7E 0.158(13) 0.087(8) 0.167(14) -0.004(9) 0.066(11) 0.013(9)
C8E 0.29(2) 0.083(8) 0.28(2) -0.015(11) 0.144(17) -0.038(11)
C9E 0.28(2) 0.230(18) 0.110(11) 0.018(11) 0.092(13) 0.028(15)
C10E 0.168(15) 0.208(17) 0.230(19) -0.012(14) -0.034(14) 0.094(13)
N1F 0.46(3) 0.54(3) 0.124(12) -0.028(18) -0.077(14) 0.11(3)
C1F 0.212(16) 0.237(16) 0.103(8) -0.005(11) 0.019(8) -0.004(14)
C2F 0.045(4) 0.037(3) 0.062(4) 0.010(3) 0.034(3) -0.001(3)
N2F 0.127(8) 0.251(13) 0.101(7) -0.018(8) 0.067(6) 0.017(8)
C3F 0.057(5) 0.106(7) 0.076(5) -0.004(5) 0.022(4) 0.012(5)
C4F 0.056(4) 0.062(4) 0.057(4) -0.003(4) 0.009(4) 0.000(4)
N3F 0.36(2) 0.297(18) 0.257(17) -0.002(15) 0.232(16) 0.054(16)
C5F 0.161(12) 0.139(10) 0.147(11) -0.004(9) 0.071(8) 0.027(9)
C6F 0.038(3) 0.049(4) 0.055(4) 0.022(3) -0.008(3) -0.011(3)
N4F 0.206(11) 0.199(11) 0.079(6) -0.033(7) 0.044(7) -0.093(9)
C7F 0.100(7) 0.110(7) 0.066(5) -0.006(5) 0.025(5) -0.041(6)
C8F 0.064(5) 0.057(4) 0.055(4) 0.008(3) 0.025(4) 0.002(4)
C2A 0.052(4) 0.081(4) 0.200(8) 0.028(5) 0.075(4) 0.014(4)
C3A 0.055(6) 0.086(5) 0.206(9) 0.027(6) 0.073(6) 0.008(5)
C4A 0.053(6) 0.089(7) 0.206(9) 0.028(6) 0.064(6) 0.010(6)
C5A 0.064(6) 0.088(7) 0.198(9) 0.027(6) 0.077(6) 0.019(6)
C7A 0.099(5) 0.100(5) 0.075(4) 0.024(4) -0.021(4) 0.018(4)
C8A 0.097(6) 0.110(7) 0.081(6) 0.020(6) -0.027(5) 0.019(6)
C9A 0.111(7) 0.110(6) 0.081(6) 0.028(6) -0.018(6) 0.013(6)
C10A 0.104(7) 0.107(6) 0.079(6) 0.019(5) -0.022(6) 0.016(6)
C12A 0.062(4) 0.067(3) 0.135(6) 0.038(4) 0.050(4) 0.037(3)
C13A 0.070(5) 0.079(5) 0.136(6) 0.042(5) 0.041(5) 0.035(5)
C14A 0.076(5) 0.072(4) 0.155(7) 0.021(5) 0.043(5) 0.040(4)
C15A 0.058(5) 0.074(5) 0.141(7) 0.039(5) 0.051(5) 0.041(4)
C17A 0.125(5) 0.084(4) 0.048(3) -0.014(3) 0.040(4) 0.003(4)
C18A 0.130(6) 0.096(6) 0.052(5) -0.018(5) 0.039(5) 0.011(5)
C19A 0.133(7) 0.088(5) 0.055(5) -0.020(5) 0.028(6) -0.002(5)
C20A 0.130(7) 0.090(5) 0.053(5) -0.015(4) 0.030(6) 0.009(5)
C32A 0.081(4) 0.068(4) 0.064(4) -0.005(3) -0.009(3) -0.002(3)
C33A 0.081(5) 0.083(6) 0.075(6) -0.004(5) -0.013(5) -0.003(5)
C34A 0.093(6) 0.077(5) 0.071(6) 0.002(5) -0.007(6) -0.003(6)
C35A 0.089(6) 0.072(5) 0.065(6) -0.011(5) -0.009(5) -0.005(5)
C37A 0.088(4) 0.066(4) 0.162(7) 0.002(5) 0.084(5) -0.020(4)
C38A 0.092(6) 0.075(6) 0.169(8) 0.002(6) 0.079(6) -0.027(6)
C39A 0.089(7) 0.075(6) 0.163(8) 0.005(6) 0.090(6) -0.020(5)
C40A 0.095(7) 0.069(5) 0.165(8) 0.008(6) 0.086(6) -0.020(5)
C42A 0.031(3) 0.089(4) 0.129(6) 0.021(4) 0.019(3) 0.010(3)
C43A 0.042(5) 0.100(6) 0.137(7) 0.015(5) 0.001(5) 0.012(5)
C44A 0.032(5) 0.091(5) 0.131(7) 0.025(5) 0.019(6) 0.016(5)
C45A 0.032(5) 0.093(6) 0.142(7) 0.026(5) 0.023(5) 0.008(5)
C47A 0.094(4) 0.085(4) 0.041(3) 0.002(3) 0.034(3) 0.007(3)
C48A 0.103(6) 0.094(5) 0.042(5) 0.004(5) 0.037(5) 0.004(5)
C49A 0.100(5) 0.094(6) 0.045(5) -0.001(5) 0.026(5) 0.004(5)
C50A 0.105(6) 0.091(5) 0.048(5) -0.005(5) 0.036(5) 0.012(5)
C57A 0.066(3) 0.038(3) 0.102(4) -0.022(3) 0.034(3) 0.003(3)
C58A 0.072(5) 0.043(5) 0.109(6) -0.027(5) 0.031(5) 0.001(4)
C59A 0.073(6) 0.043(5) 0.107(6) -0.018(5) 0.031(5) 0.009(5)
C60A 0.071(5) 0.041(5) 0.107(6) -0.023(5) 0.037(5) 0.006(5)
C67A 0.062(3) 0.043(3) 0.070(4) 0.014(3) 0.026(3) -0.008(2)
C68A 0.072(5) 0.055(5) 0.071(5) 0.014(4) 0.027(5) -0.009(5)
C69A 0.065(5) 0.053(5) 0.079(6) 0.014(5) 0.026(5) -0.015(4)
C70A 0.069(5) 0.046(5) 0.083(6) 0.015(5) 0.028(5) -0.005(4)
C7C 0.082(4) 0.066(3) 0.091(4) -0.014(3) 0.058(4) -0.010(3)
C8C 0.083(6) 0.077(5) 0.096(6) -0.012(5) 0.058(5) -0.006(5)
C9C 0.088(6) 0.074(5) 0.097(6) -0.014(5) 0.059(6) -0.016(5)
C10C 0.092(6) 0.073(6) 0.091(5) -0.011(5) 0.056(5) -0.011(6)
C12C 0.050(3) 0.070(4) 0.125(5) -0.017(4) 0.027(4) -0.027(3)
C13C 0.053(5) 0.082(6) 0.135(7) -0.017(6) 0.030(5) -0.025(4)
C14C 0.061(5) 0.075(5) 0.134(7) -0.013(5) 0.024(6) -0.031(5)
C15C 0.059(6) 0.074(6) 0.128(6) -0.022(5) 0.021(5) -0.033(5)
C17C 0.106(5) 0.076(4) 0.055(4) -0.016(3) 0.031(4) 0.026(4)
C18C 0.113(6) 0.088(6) 0.057(6) -0.022(5) 0.026(5) 0.020(5)
C19C 0.114(6) 0.080(5) 0.060(6) -0.018(5) 0.031(6) 0.029(5)
C20C 0.110(7) 0.086(5) 0.056(6) -0.013(5) 0.037(5) 0.025(5)
C22C 0.073(4) 0.032(3) 0.114(5) -0.005(3) 0.016(4) 0.002(3)
C23C 0.079(5) 0.039(5) 0.121(7) -0.005(5) 0.019(5) -0.003(5)
C24C 0.078(5) 0.038(5) 0.119(7) 0.000(5) 0.015(5) 0.004(5)
C25C 0.082(6) 0.034(5) 0.114(6) -0.006(5) 0.016(5) 0.004(5)
C32C 0.075(4) 0.083(5) 0.111(6) 0.048(4) -0.011(4) 0.010(4)
C33C 0.083(7) 0.093(6) 0.109(7) 0.048(5) -0.012(6) 0.011(6)
C34C 0.086(6) 0.085(6) 0.117(7) 0.056(6) -0.013(6) 0.009(5)
C35C 0.078(6) 0.094(6) 0.116(7) 0.048(6) -0.010(5) 0.018(5)
C37C 0.075(4) 0.109(5) 0.122(6) -0.007(4) 0.062(4) -0.001(4)
C38C 0.079(6) 0.111(7) 0.132(7) -0.010(6) 0.060(6) 0.007(5)
C39C 0.076(6) 0.120(6) 0.127(7) -0.006(6) 0.070(6) -0.005(5)
C40C 0.086(6) 0.109(7) 0.122(7) -0.012(6) 0.058(5) -0.001(6)
C42C 0.029(3) 0.120(5) 0.122(6) 0.029(5) -0.004(3) -0.020(3)
C43C 0.035(5) 0.123(6) 0.128(7) 0.029(6) 0.000(5) -0.027(5)
C44C 0.038(5) 0.130(7) 0.124(6) 0.024(6) -0.010(5) -0.023(5)
C45C 0.033(5) 0.127(6) 0.129(7) 0.033(6) -0.001(6) -0.014(5)
C47C 0.086(4) 0.111(5) 0.039(3) 0.010(4) 0.014(3) 0.000(4)
C48C 0.087(5) 0.120(7) 0.048(5) 0.013(6) 0.018(5) 0.003(5)
C49C 0.099(6) 0.116(6) 0.046(5) 0.002(5) 0.008(5) -0.002(5)
C50C 0.088(5) 0.118(7) 0.043(5) 0.011(5) 0.007(5) -0.003(6)
C52C 0.101(4) 0.046(3) 0.076(4) -0.011(3) 0.018(4) -0.034(3)
C53C 0.106(6) 0.050(5) 0.078(5) -0.017(5) 0.018(5) -0.033(6)
C54C 0.103(5) 0.051(5) 0.085(6) -0.015(5) 0.018(5) -0.036(5)
C55C 0.112(6) 0.051(5) 0.084(5) -0.007(5) 0.014(6) -0.034(5)
C57C 0.052(4) 0.060(4) 0.049(4) 0.007(4) 0.024(4) -0.002(3)
C58C 0.061(5) 0.065(6) 0.052(5) 0.007(5) 0.021(4) 0.001(5)
C59C 0.060(6) 0.064(5) 0.056(6) 0.014(5) 0.023(5) -0.012(5)
C60C 0.053(6) 0.068(5) 0.062(5) 0.004(5) 0.023(5) 0.002(5)

loop_
_atom_type_symbol
_atom_type_description
_atom_type_scat_dispersion_real
_atom_type_scat_dispersion_imag
_atom_type_scat_source
C C 0.0033 0.0016 'International Tables Vol C Tables 4.2.6.8 and 6.1.1.4'
H H 0.0000 0.0000 'International Tables Vol C Tables 4.2.6.8 and 6.1.1.4'
Cr Cr 0.3209 0.6236 'International Tables Vol C Tables 4.2.6.8 and 6.1.1.4'
F F 0.0171 0.0103 'International Tables Vol C Tables 4.2.6.8 and 6.1.1.4'
N N 0.0061 0.0033 'International Tables Vol C Tables 4.2.6.8 and 6.1.1.4'
O O 0.0106 0.0060 'International Tables Vol C Tables 4.2.6.8 and 6.1.1.4'
S S 0.1246 0.1234 'International Tables Vol C Tables 4.2.6.8 and 6.1.1.4'
Th Th -7.2400 8.8979 'International Tables Vol C Tables 4.2.6.8 and 6.1.1.4'

loop_
_exptl_crystal_face_index_h
_exptl_crystal_face_index_k
_exptl_crystal_face_index_l
_exptl_crystal_face_perp_dist
9 7 -34 0.1262
-9 -7 34 0.1262
6 42 0 0.1224
-6 -42 0 0.1224
-48 8 1 0.0545
48 -8 -1 0.0545

loop_
_geom_angle_atom_site_label_1
_geom_angle_atom_site_label_2
_geom_angle_atom_site_label_3
_geom_angle
F1 Cr1 F2 89.21(13)
F1 Cr1 O2 93.06(17)
F1 Cr1 O4 96.38(17)
F1 Cr1 O5 178.04(17)
F1 Cr1 O7 89.42(16)
F2 Cr1 O2 177.56(17)
F2 Cr1 O4 89.20(16)
F2 Cr1 O5 92.23(15)
F2 Cr1 O7 89.71(15)
O2 Cr1 O4 91.4(2)
O2 Cr1 O5 85.49(17)
O2 Cr1 O7 89.40(19)
O4 Cr1 O5 84.98(19)
O4 Cr1 O7 174.08(18)
O7 Cr1 O5 89.25(18)
F2 Cr2 F3 87.31(13)
F2 Cr2 O6 92.30(15)
F2 Cr2 O8 92.69(15)
F2 Cr2 O9 178.61(15)
F2 Cr2 O11 88.19(15)
F3 Cr2 O6 178.24(15)
F3 Cr2 O8 87.79(15)
F3 Cr2 O9 91.54(15)
F3 Cr2 O11 91.00(15)
O6 Cr2 O8 90.51(17)
O6 Cr2 O9 88.88(16)
O6 Cr2 O11 90.70(16)
O9 Cr2 O8 88.03(17)
O9 Cr2 O11 91.06(17)
O11 Cr2 O8 178.47(18)
F3 Cr3 F4 86.15(13)
F3 Cr3 O10 91.20(15)
F3 Cr3 O12 92.00(15)
F3 Cr3 O13 88.90(16)
F3 Cr3 O15 178.34(15)
F4 Cr3 O10 177.08(16)
F4 Cr3 O12 87.94(16)
F4 Cr3 O13 92.11(15)
F4 Cr3 O15 92.29(15)
O10 Cr3 O12 90.92(18)
O10 Cr3 O15 90.37(17)
O13 Cr3 O10 89.07(18)
O13 Cr3 O12 179.10(18)
O13 Cr3 O15 90.57(18)
O15 Cr3 O12 88.53(18)
F4 Cr4 F5 87.90(13)
F4 Cr4 O14 92.14(15)
F4 Cr4 O16 90.98(16)
F4 Cr4 O17 179.50(18)
F4 Cr4 O19 89.77(16)
F5 Cr4 O14 88.33(15)
F5 Cr4 O16 178.51(16)
F5 Cr4 O17 91.61(15)
F5 Cr4 O19 92.73(15)
O14 Cr4 O19 177.84(18)
O16 Cr4 O14 90.7(2)
O16 Cr4 O19 88.3(2)
O17 Cr4 O14 87.80(19)
O17 Cr4 O16 89.51(18)
O17 Cr4 O19 90.3(2)
F5 Cr5 O18 90.32(15)
F5 Cr5 O20 92.10(15)
F5 Cr5 O21 91.63(15)
F5 Cr5 O23 178.46(16)
F6 Cr5 F5 87.66(12)
F6 Cr5 O18 177.85(16)
F6 Cr5 O20 90.31(16)
F6 Cr5 O21 92.17(14)
F6 Cr5 O23 92.65(15)
O18 Cr5 O21 87.15(17)
O18 Cr5 O23 89.39(17)
O20 Cr5 O18 90.50(18)
O20 Cr5 O21 175.60(18)
O20 Cr5 O23 86.40(18)
O23 Cr5 O21 89.86(17)
F6 Cr6 O22 90.09(14)
F6 Cr6 O24 90.51(15)
F6 Cr6 O25 89.96(15)
F6 Cr6 O27 175.84(15)
F7 Cr6 F6 91.04(13)
F7 Cr6 O22 90.97(15)
F7 Cr6 O24 178.15(16)
F7 Cr6 O25 96.01(16)
F7 Cr6 O27 92.48(15)
O24 Cr6 O22 88.04(17)
O25 Cr6 O22 173.02(17)
O25 Cr6 O24 84.98(17)
O27 Cr6 O22 87.62(16)
O27 Cr6 O24 85.93(17)
O27 Cr6 O25 91.88(17)
F1 Th1 F7 70.28(10)
F1 Th1 O1 70.92(13)
F1 Th1 O3 70.39(14)
F1 Th1 O26 105.70(13)
F1 Th1 O28 138.79(12)
F1 Th1 O30 134.08(15)
F1 Th1 C71 144.25(17)
F1 Th1 O31 140.83(15)
F7 Th1 O1 137.19(14)
F7 Th1 O28 70.84(11)
F7 Th1 O30 133.25(14)
F7 Th1 C71 144.41(16)
F7 Th1 O31 140.08(15)
O1 Th1 O30 68.78(15)
O1 Th1 C71 73.6(2)
O1 Th1 O31 82.63(18)
O3 Th1 F7 109.62(14)
O3 Th1 O1 72.88(16)
O3 Th1 O28 137.06(15)
O3 Th1 O30 116.13(17)
O3 Th1 C71 95.3(2)
O3 Th1 O31 74.56(17)
O26 Th1 F7 70.07(12)
O26 Th1 O1 138.86(16)
O26 Th1 O3 67.82(15)
O26 Th1 O28 72.83(14)
O26 Th1 O30 119.00(17)
O26 Th1 C71 98.0(2)
O26 Th1 O31 75.82(17)
O28 Th1 O1 137.08(14)
O28 Th1 O30 69.56(14)
O28 Th1 C71 73.61(17)
O28 Th1 O31 79.88(15)
O29 Th1 F1 78.70(14)
O29 Th1 F7 76.08(13)
O29 Th1 O1 79.29(17)
O29 Th1 O3 143.60(16)
O29 Th1 O26 141.51(15)
O29 Th1 O28 79.28(15)
O29 Th1 O30 73.08(18)
O29 Th1 C71 98.9(2)
O29 Th1 O31 124.88(18)
O30 Th1 C71 25.9(2)
O31 Th1 O30 51.84(18)
O31 Th1 C71 26.0(2)
Cr1 F1 Th1 132.32(17)
Cr2 F2 Cr1 122.56(16)
Cr3 F3 Cr2 124.57(16)
Cr4 F4 Cr3 124.37(16)
Cr5 F5 Cr4 124.60(15)
Cr5 F6 Cr6 124.99(16)
Cr6 F7 Th1 132.57(15)
C1 O1 Th1 145.7(5)
C1 O2 Cr1 125.3(5)
C6 O3 Th1 139.0(5)
C6 O4 Cr1 132.8(4)
C11 O5 Cr1 134.5(4)
C11 O6 Cr2 126.2(4)
C16 O7 Cr1 127.2(4)
C16 O8 Cr2 134.2(4)
C21 O9 Cr2 135.2(4)
C21 O10 Cr3 130.2(4)
C26 O11 Cr2 131.1(4)
C26 O12 Cr3 135.3(4)
C31 O13 Cr3 132.6(4)
C31 O14 Cr4 136.8(4)
C36 O15 Cr3 134.1(4)
C36 O16 Cr4 132.4(4)
C41 O17 Cr4 133.7(4)
C41 O18 Cr5 134.6(4)
C46 O19 Cr4 132.9(4)
C46 O20 Cr5 135.5(4)
C51 O21 Cr5 135.6(4)
C51 O22 Cr6 128.7(4)
C56 O23 Cr5 129.7(4)
C56 O24 Cr6 136.4(4)
C61 O25 Cr6 132.9(4)
C61 O26 Th1 136.9(4)
C66 O27 Cr6 127.1(4)
C66 O28 Th1 142.8(4)
S1 O29 Th1 161.2(3)
S1A O29 Th1 120.0(6)
C71 O30 Th1 92.0(4)
O1 C1 O2 124.3(6)
O1 C1 C2 119.0(7)
O1 C1 C2A 119.0(7)
O2 C1 C2 116.7(7)
O2 C1 C2A 116.7(7)
C1 C2 C3 106.1(8)
C1 C2 C5 110.8(9)
C3 C2 C5 109.3(10)
C4 C2 C1 108.0(10)
C4 C2 C3 115.5(9)
C4 C2 C5 107.2(10)
O3 C6 O4 124.9(6)
O3 C6 C7 117.4(7)
O3 C6 C7A 117.4(7)
O4 C6 C7 117.7(6)
O4 C6 C7A 117.7(6)
C6 C7 C10 106.4(8)
C8 C7 C6 112.9(8)
C8 C7 C10 107.9(9)
C9 C7 C6 108.9(8)
C9 C7 C8 110.9(10)
C9 C7 C10 109.6(10)
O5 C11 O6 125.6(6)
O5 C11 C12 118.5(6)
O5 C11 C12A 118.5(6)
O6 C11 C12 115.8(6)
O6 C11 C12A 115.8(6)
C11 C12 C14 111.0(11)
C11 C12 C15 106.2(10)
C13 C12 C11 113.7(12)
C13 C12 C14 107.4(13)
C13 C12 C15 112.2(13)
C15 C12 C14 106.1(13)
O7 C16 O8 125.2(6)
O7 C16 C17 118.5(6)
O7 C16 C17A 118.5(6)
O8 C16 C17 116.3(6)
O8 C16 C17A 116.3(6)
C16 C17 C18 112.1(8)
C16 C17 C20 105.7(7)
C18 C17 C20 106.4(10)
C19 C17 C16 110.2(8)
C19 C17 C18 113.8(9)
C19 C17 C20 108.2(10)
O9 C21 O10 126.1(5)
O9 C21 C22 117.6(5)
O10 C21 C22 116.2(6)
C23 C22 C21 110.9(6)
C23 C22 C24 108.8(7)
C24 C22 C21 106.2(6)
C25 C22 C21 109.0(6)
C25 C22 C23 111.5(7)
C25 C22 C24 110.3(7)
O11 C26 O12 125.1(6)
O11 C26 C27 118.6(6)
O12 C26 C27 116.2(5)
C26 C27 C30 107.3(5)
C28 C27 C26 107.1(6)
C28 C27 C30 110.0(6)
C29 C27 C26 110.4(5)
C29 C27 C28 111.2(6)
C29 C27 C30 110.6(7)
O13 C31 C32 117.6(6)
O13 C31 C32A 117.6(6)
O14 C31 O13 124.3(6)
O14 C31 C32 118.0(6)
O14 C31 C32A 118.0(6)
C31 C32 C33 103.1(7)
C31 C32 C35 112.5(8)
C34 C32 C31 115.8(7)
C34 C32 C33 104.9(8)
C34 C32 C35 112.4(9)
C35 C32 C33 106.8(8)
O15 C36 C37 117.3(6)
O15 C36 C37A 117.3(6)
O16 C36 O15 126.3(6)
O16 C36 C37 116.3(6)
O16 C36 C37A 116.3(6)
C36 C37 C40 105.1(8)
C38 C37 C36 112.3(8)
C38 C37 C39 110.8(9)
C38 C37 C40 113.2(10)
C39 C37 C36 110.0(7)
C39 C37 C40 105.0(9)
O17 C41 C42 116.3(6)
O17 C41 C42A 116.3(6)
O18 C41 O17 126.1(5)
O18 C41 C42 117.6(5)
O18 C41 C42A 117.6(5)
C41 C42 C43 107.2(7)
C41 C42 C44 103.8(7)
C43 C42 C44 101.6(9)
C45 C42 C41 117.4(8)
C45 C42 C43 115.7(10)
C45 C42 C44 109.4(9)
O19 C46 C47 117.8(6)
O19 C46 C47A 117.8(6)
O20 C46 O19 125.6(6)
O20 C46 C47 116.6(6)
O20 C46 C47A 116.6(6)
C46 C47 C50 111.3(6)
C48 C47 C46 105.9(7)
C48 C47 C50 107.6(8)
C49 C47 C46 111.7(7)
C49 C47 C48 113.2(8)
C49 C47 C50 107.1(8)
O21 C51 O22 125.7(5)
O21 C51 C52 115.5(5)
O22 C51 C52 118.7(5)
C51 C52 C55 105.5(6)
C53 C52 C51 111.4(5)
C53 C52 C54 110.4(6)
C53 C52 C55 109.0(6)
C54 C52 C51 110.2(5)
C54 C52 C55 110.1(7)
O23 C56 O24 125.6(5)
O23 C56 C57 116.9(5)
O23 C56 C57A 116.9(5)
O24 C56 C57 117.5(6)
O24 C56 C57A 117.5(6)
C56 C57 C58 105.8(6)
C56 C57 C59 109.1(6)
C58 C57 C59 106.2(7)
C60 C57 C56 110.6(6)
C60 C57 C58 113.1(7)
C60 C57 C59 111.8(7)
O25 C61 C62 116.2(6)
O26 C61 O25 125.2(6)
O26 C61 C62 118.6(6)
C61 C62 C63 105.4(6)
C64 C62 C61 110.7(6)
C64 C62 C63 108.7(7)
C65 C62 C61 110.7(6)
C65 C62 C63 109.0(8)
C65 C62 C64 112.1(7)
O27 C66 C67 116.7(5)
O27 C66 C67A 116.7(5)
O28 C66 O27 124.0(5)
O28 C66 C67 119.3(5)
O28 C66 C67A 119.3(5)
C66 C67 C68 107.5(6)
C66 C67 C69 107.5(7)
C69 C67 C68 105.1(8)
C70 C67 C66 114.5(7)
C70 C67 C68 109.6(8)
C70 C67 C69 112.1(8)
O30 C71 Th1 62.2(4)
O30 C71 C72 122.1(8)
O30 C71 O31 120.5(7)
C72 C71 Th1 175.5(7)
O31 C71 Th1 58.4(4)
O31 C71 C72 117.3(9)
C71 C72 C74 108.3(9)
C73 C72 C71 109.5(8)
C73 C72 C74 109.9(9)
C73 C72 C75 112.6(10)
C75 C72 C71 107.1(7)
C75 C72 C74 109.3(9)
C71 O31 Th1 95.6(5)
O29 S1 C76 104.0(4)
O29 S1 C77 103.2(4)
C76 S1 C77 96.4(5)
O29 S1A C76A 99.4(12)
O29 S1A C77A 100.0(13)
C76A S1A C77A 83(4)
F1B Cr1B F2B 89.90(14)
F1B Cr1B O2B 92.25(16)
F1B Cr1B O4B 96.49(15)
F1B Cr1B O5B 177.63(18)
F1B Cr1B O7B 89.02(15)
F2B Cr1B O2B 177.69(16)
F2B Cr1B O4B 88.61(16)
F2B Cr1B O5B 91.96(16)
F2B Cr1B O7B 90.13(15)
O2B Cr1B O4B 92.00(18)
O2B Cr1B O5B 85.87(18)
O2B Cr1B O7B 89.05(17)
O4B Cr1B O5B 85.02(17)
O4B Cr1B O7B 174.34(17)
O5B Cr1B O7B 89.51(17)
F2B Cr2B F3B 88.20(13)
F2B Cr2B O6B 91.94(15)
F2B Cr2B O8B 91.70(15)
F2B Cr2B O9B 178.41(16)
F2B Cr2B O11B 90.44(16)
F3B Cr2B O6B 178.49(17)
F3B Cr2B O8B 89.55(15)
F3B Cr2B O9B 90.45(15)
F3B Cr2B O11B 91.28(15)
O6B Cr2B O8B 91.95(18)
O6B Cr2B O9B 89.43(17)
O6B Cr2B O11B 87.21(18)
O8B Cr2B O11B 177.73(18)
O9B Cr2B O8B 87.45(18)
O9B Cr2B O11B 90.42(19)
F3B Cr3B F4B 86.98(13)
F3B Cr3B O10B 91.23(16)
F3B Cr3B O12B 92.99(16)
F3B Cr3B O13B 177.65(16)
F3B Cr3B O15B 88.09(16)
F4B Cr3B O10B 178.21(17)
F4B Cr3B O12B 89.92(17)
F4B Cr3B O13B 90.88(16)
F4B Cr3B O15B 92.65(16)
O10B Cr3B O13B 90.91(19)
O10B Cr3B O15B 87.45(19)
O12B Cr3B O10B 90.0(2)
O12B Cr3B O13B 87.99(19)
O12B Cr3B O15B 177.26(19)
O15B Cr3B O13B 91.03(19)
F4B Cr4B O14B 90.73(16)
F4B Cr4B O16B 92.67(17)
F4B Cr4B O17B 178.51(18)
F4B Cr4B O19B 88.87(18)
F5B Cr4B F4B 87.70(13)
F5B Cr4B O14B 178.28(17)
F5B Cr4B O16B 88.90(17)
F5B Cr4B O17B 91.20(16)
F5B Cr4B O19B 92.91(16)
O14B Cr4B O16B 90.5(2)
O14B Cr4B O17B 90.38(19)
O14B Cr4B O19B 87.7(2)
O17B Cr4B O16B 88.3(2)
O17B Cr4B O19B 90.2(2)
O19B Cr4B O16B 177.7(2)
F5B Cr5B O18B 90.69(16)
F5B Cr5B O20B 92.16(16)
F5B Cr5B O21B 178.28(16)
F5B Cr5B O23B 91.18(15)
F6B Cr5B F5B 87.93(13)
F6B Cr5B O18B 178.42(16)
F6B Cr5B O20B 88.51(17)
F6B Cr5B O21B 92.50(16)
F6B Cr5B O23B 92.78(15)
O18B Cr5B O23B 88.04(18)
O20B Cr5B O18B 90.8(2)
O20B Cr5B O21B 86.19(18)
O20B Cr5B O23B 176.47(19)
O21B Cr5B O18B 88.85(19)
O21B Cr5B O23B 90.47(18)
F6B Cr6B O22B 91.54(15)
F6B Cr6B O24B 89.72(14)
F6B Cr6B O25B 176.42(16)
F6B Cr6B O27B 90.02(16)
F7B Cr6B F6B 90.31(13)
F7B Cr6B O22B 177.86(16)
F7B Cr6B O24B 90.87(15)
F7B Cr6B O25B 92.19(16)
F7B Cr6B O27B 96.08(16)
O22B Cr6B O24B 88.06(17)
O25B Cr6B O22B 85.91(17)
O25B Cr6B O24B 87.68(17)
O25B Cr6B O27B 92.26(18)
O27B Cr6B O22B 85.00(17)
O27B Cr6B O24B 173.04(17)
F1B Th1B F7B 68.67(10)
F1B Th1B O1B 72.12(12)
F1B Th1B O3B 69.85(13)
F1B Th1B O26B 134.95(13)
F1B Th1B O28B 108.31(16)
F1B Th1B O29B 137.77(13)
F1B Th1B O30B 137.18(16)
F1B Th1B C71B 144.60(16)
F7B Th1B O1B 138.07(12)
F7B Th1B O3B 104.12(14)
F7B Th1B O26B 70.73(12)
F7B Th1B O28B 68.91(14)
F7B Th1B O29B 138.10(12)
F7B Th1B O30B 140.21(16)
F7B Th1B C71B 146.73(16)
O1B Th1B O29B 69.51(14)
O1B Th1B O30B 80.44(17)
O1B Th1B C71B 73.60(17)
O3B Th1B O1B 75.05(15)
O3B Th1B O26B 140.11(16)
O3B Th1B O29B 115.19(15)
O3B Th1B O30B 71.72(17)
O3B Th1B C71B 93.0(2)
O26B Th1B O1B 135.68(15)
O26B Th1B O29B 69.95(14)
O26B Th1B O30B 87.40(18)
O26B Th1B C71B 77.79(17)
O28B Th1B O1B 139.77(15)
O28B Th1B O3B 68.15(15)
O28B Th1B O26B 73.48(17)
O28B Th1B O29B 112.20(17)
O28B Th1B O30B 73.22(18)
O28B Th1B C71B 92.3(2)
O29B Th1B C71B 25.87(17)
O30B Th1B O29B 50.50(16)
O30B Th1B C71B 24.63(19)
O31B Th1B F1B 76.98(14)
O31B Th1B F7B 79.21(14)
O31B Th1B O1B 78.10(16)
O31B Th1B O3B 142.26(15)
O31B Th1B O26B 77.06(17)
O31B Th1B O28B 142.07(16)
O31B Th1B O29B 78.50(15)
O31B Th1B O30B 128.87(17)
O31B Th1B C71B 104.3(2)
Cr1B F1B Th1B 131.36(15)
Cr2B F2B Cr1B 123.51(16)
Cr3B F3B Cr2B 125.27(16)
Cr3B F4B Cr4B 124.72(17)
Cr4B F5B Cr5B 124.54(16)
Cr5B F6B Cr6B 123.48(15)
Cr6B F7B Th1B 132.60(15)
C1B O1B Th1B 143.2(4)
C1B O2B Cr1B 125.4(4)
C6B O3B Th1B 135.5(4)
C6B O4B Cr1B 132.2(4)
C11B O5B Cr1B 134.0(4)
C11B O6B Cr2B 127.9(4)
C16B O7B Cr1B 127.2(4)
C16B O8B Cr2B 136.2(4)
C21B O9B Cr2B 135.4(4)
C21B O10B Cr3B 132.9(4)
C26B O11B Cr2B 133.3(4)
C26B O12B Cr3B 134.7(4)
C31B O13B Cr3B 135.0(4)
C31B O14B Cr4B 134.4(4)
C36B O15B Cr3B 133.4(5)
C36B O16B Cr4B 134.8(4)
C41B O17B Cr4B 134.1(4)
C41B O18B Cr5B 135.4(4)
C46B O19B Cr4B 135.1(4)
C46B O20B Cr5B 135.7(5)
C51B O21B Cr5B 128.2(4)
C51B O22B Cr6B 135.1(4)
C56B O23B Cr5B 135.7(4)
C56B O24B Cr6B 126.7(4)
C61B O25B Cr6B 129.1(4)
C61B O26B Th1B 141.7(4)
C66B O27B Cr6B 133.9(4)
C66B O28B Th1B 138.2(4)
C71B O29B Th1B 91.4(4)
C71B O30B Th1B 99.0(5)
O1B C1B O2B 124.3(6)
O1B C1B C2B 119.3(5)
O2B C1B C2B 116.3(5)
C3B C2B C1B 110.9(6)
C3B C2B C4B 108.7(7)
C3B C2B C5B 112.4(8)
C4B C2B C1B 106.7(6)
C5B C2B C1B 109.8(6)
C5B C2B C4B 108.2(8)
O3B C6B C7B 118.0(6)
O3B C6B C7C 118.0(6)
O4B C6B O3B 124.7(6)
O4B C6B C7B 117.2(6)
O4B C6B C7C 117.2(6)
C6B C7B C9B 107.4(6)
C6B C7B C10B 110.7(6)
C8B C7B C6B 108.3(7)
C8B C7B C9B 113.1(8)
C8B C7B C10B 112.9(8)
C10B C7B C9B 104.4(7)
O5B C11B O6B 126.2(5)
O5B C11B C12B 117.8(6)
O5B C11B C12C 117.8(6)
O6B C11B C12B 116.0(6)
O6B C11B C12C 116.0(6)
C11B C12B C13B 110.7(7)
C14B C12B C11B 108.6(7)
C14B C12B C13B 106.6(8)
C15B C12B C11B 107.8(7)
C15B C12B C13B 111.3(9)
C15B C12B C14B 111.8(9)
O7B C16B C17B 116.4(6)
O7B C16B C17C 116.4(6)
O8B C16B O7B 126.1(6)
O8B C16B C17B 117.5(6)
O8B C16B C17C 117.5(6)
C16B C17B C18B 114.1(7)
C16B C17B C20B 106.3(7)
C18B C17B C20B 108.9(8)
C19B C17B C16B 109.2(7)
C19B C17B C18B 111.2(8)
C19B C17B C20B 106.8(8)
O9B C21B C22B 116.3(6)
O9B C21B C22C 116.3(6)
O10B C21B O9B 125.9(6)
O10B C21B C22B 117.8(6)
O10B C21B C22C 117.8(6)
C21B C22B C24B 103.9(7)
C23B C22B C21B 113.1(7)
C23B C22B C24B 107.9(8)
C23B C22B C25B 116.6(9)
C25B C22B C21B 109.4(7)
C25B C22B C24B 104.9(8)
O11B C26B O12B 125.5(6)
O11B C26B C27B 117.9(6)
O12B C26B C27B 116.6(6)
C26B C27B C28B 110.7(6)
C29B C27B C26B 110.9(6)
C29B C27B C28B 109.4(7)
C29B C27B C30B 111.3(7)
C30B C27B C26B 104.5(6)
C30B C27B C28B 110.0(7)
O13B C31B C32B 117.1(6)
O13B C31B C32C 117.1(6)
O14B C31B O13B 125.0(6)
O14B C31B C32B 117.8(6)
O14B C31B C32C 117.8(6)
C31B C32B C33B 107.1(8)
C31B C32B C34B 106.1(8)
C34B C32B C33B 109.0(9)
C35B C32B C31B 112.4(8)
C35B C32B C33B 111.3(10)
C35B C32B C34B 110.7(10)
O15B C36B O16B 125.9(7)
O15B C36B C37B 116.7(7)
O15B C36B C37C 116.7(7)
O16B C36B C37B 117.3(6)
O16B C36B C37C 117.3(6)
C36B C37B C40B 106.3(10)
C38B C37B C36B 113.6(11)
C38B C37B C39B 112.1(12)
C38B C37B C40B 110.4(12)
C39B C37B C36B 109.2(10)
C39B C37B C40B 104.7(10)
O17B C41B O18B 125.1(6)
O17B C41B C42B 118.0(6)
O17B C41B C42C 118.0(6)
O18B C41B C42B 116.9(6)
O18B C41B C42C 116.9(6)
C41B C42B C43B 103.9(7)
C41B C42B C44B 109.8(8)
C43B C42B C44B 104.6(9)
C45B C42B C41B 113.6(7)
C45B C42B C43B 114.7(10)
C45B C42B C44B 109.8(9)
O19B C46B C47B 118.9(6)
O19B C46B C47C 118.9(6)
O20B C46B O19B 124.0(6)
O20B C46B C47B 117.2(7)
O20B C46B C47C 117.2(7)
C46B C47B C50B 105.8(8)
C48B C47B C46B 111.7(8)
C48B C47B C50B 107.0(9)
C49B C47B C46B 105.7(8)
C49B C47B C48B 116.1(10)
C49B C47B C50B 110.1(9)
O21B C51B C52B 117.5(6)
O21B C51B C52C 117.5(6)
O22B C51B O21B 125.5(6)
O22B C51B C52B 117.0(6)
O22B C51B C52C 117.0(6)
C51B C52B C55B 107.2(6)
C53B C52B C51B 114.4(7)
C53B C52B C54B 115.4(8)
C53B C52B C55B 107.2(8)
C54B C52B C51B 108.3(6)
C54B C52B C55B 103.5(7)
O23B C56B O24B 125.5(5)
O23B C56B C57B 118.4(8)
O23B C56B C57C 115.0(7)
O24B C56B C57B 116.1(7)
O24B C56B C57C 119.3(7)
C56B C57B C58B 111.7(13)
C56B C57B C59B 104.0(13)
C56B C57B C60B 112.4(14)
C59B C57B C58B 109.1(12)
C59B C57B C60B 109.5(13)
C60B C57B C58B 110.0(14)
O25B C61B O26B 123.2(6)
O25B C61B C62B 117.5(5)
O26B C61B C62B 119.0(5)
C61B C62B C63B 109.8(6)
C64B C62B C61B 106.0(6)
C64B C62B C63B 109.4(7)
C65B C62B C61B 110.4(5)
C65B C62B C63B 110.6(7)
C65B C62B C64B 110.5(7)
O27B C66B O28B 122.7(6)
O27B C66B C67B 118.6(5)
O28B C66B C67B 118.7(6)
C66B C67B C69B 106.5(6)
C66B C67B C70B 111.5(5)
C68B C67B C66B 108.8(6)
C68B C67B C69B 109.6(6)
C68B C67B C70B 110.7(6)
C70B C67B C69B 109.7(6)
O29B C71B Th1B 62.8(3)
O29B C71B C72B 121.8(7)
O30B C71B Th1B 56.4(4)
O30B C71B O29B 119.1(6)
O30B C71B C72B 119.0(7)
C72B C71B Th1B 175.0(6)
C73B C72B C71B 106.0(6)
C73B C72B C75B 109.0(9)
C74B C72B C71B 111.3(8)
C74B C72B C73B 111.5(8)
C74B C72B C75B 110.0(9)
C75B C72B C71B 108.9(7)
S1B O31B Th1B 160.3(3)
O31B S1B C76B 105.0(3)
O31B S1B C77B 104.9(4)
C77B S1B C76B 97.8(4)
C1D O1D C4D 94.8(12)
O1D C1D C2D 114.6(14)
C3D C2D C1D 101.9(15)
C4D C3D C2D 105.5(15)
C3D C4D O1D 112.9(14)
C5D O2D C8D 96.1(15)
C6D C5D O2D 115.4(19)
C7D C6D C5D 105.3(19)
C6D C7D C8D 108.5(18)
C7D C8D O2D 110.1(17)
C9D O3D C12D 95.0(19)
C10D C9D O3D 113(3)
C9D C10D C11D 101(3)
C12D C11D C10D 104(2)
C11D C12D O3D 109(2)
O1E C1E C2E 113.4(13)
O2E C1E O1E 120.5(16)
O2E C1E C2E 124.4(16)
C1E C2E C4E 109.1(16)
C3E C2E C1E 112.4(15)
C3E C2E C4E 114.0(18)
C3E C2E C5E 106.8(16)
C5E C2E C1E 106.5(14)
C5E C2E C4E 107.6(18)
O3E C6E C7E 114.6(12)
O4E C6E O3E 119.3(12)
O4E C6E C7E 126.1(12)
C6E C7E C9E 107.0(11)
C8E C7E C6E 108.0(11)
C8E C7E C9E 112.0(13)
C8E C7E C10E 110.5(13)
C10E C7E C6E 107.5(11)
C10E C7E C9E 111.6(13)
N1F C1F C2F 175(2)
N2F C3F C4F 178.3(12)
N3F C5F C6F 176.7(16)
N4F C7F C8F 177.9(11)
C1 C2A C3A 113.3(10)
C1 C2A C4A 100.1(11)
C3A C2A C4A 102.9(12)
C5A C2A C1 110.3(12)
C5A C2A C3A 116.9(13)
C5A C2A C4A 111.8(12)
C6 C7A C9A 103.9(10)
C6 C7A C10A 113.6(10)
C8A C7A C6 109.2(11)
C8A C7A C9A 110.6(12)
C8A C7A C10A 113.6(13)
C10A C7A C9A 105.4(12)
C11 C12A C13A 106.2(7)
C11 C12A C15A 110.2(6)
C14A C12A C11 109.6(8)
C14A C12A C13A 109.4(8)
C14A C12A C15A 115.9(8)
C15A C12A C13A 105.0(8)
C16 C17A C18A 103.1(9)
C16 C17A C19A 112.8(9)
C19A C17A C18A 106.9(10)
C20A C17A C16 112.8(9)
C20A C17A C18A 111.1(10)
C20A C17A C19A 109.8(11)
C31 C32A C33A 109.7(10)
C31 C32A C34A 101.7(9)
C31 C32A C35A 113.1(10)
C33A C32A C34A 107.5(11)
C35A C32A C33A 110.3(11)
C35A C32A C34A 114.1(12)
C38A C37A C36 102.4(11)
C39A C37A C36 113.1(10)
C39A C37A C38A 107.9(12)
C39A C37A C40A 111.9(13)
C40A C37A C36 109.1(11)
C40A C37A C38A 112.2(13)
C41 C42A C43A 101.9(8)
C41 C42A C45A 108.9(9)
C44A C42A C41 119.1(8)
C44A C42A C43A 107.6(11)
C44A C42A C45A 116.2(11)
C45A C42A C43A 100.2(10)
C46 C47A C48A 106.6(10)
C49A C47A C46 105.0(11)
C49A C47A C48A 105.0(12)
C50A C47A C46 109.6(11)
C50A C47A C48A 113.5(13)
C50A C47A C49A 116.4(14)
C56 C57A C59A 104.9(10)
C56 C57A C60A 109.9(10)
C58A C57A C56 116.4(11)
C58A C57A C59A 110.7(13)
C58A C57A C60A 112.9(13)
C60A C57A C59A 100.7(12)
C66 C67A C68A 102.8(7)
C66 C67A C70A 109.0(8)
C69A C67A C66 111.7(8)
C69A C67A C68A 111.6(9)
C69A C67A C70A 111.0(9)
C70A C67A C68A 110.5(9)
C6B C7C C8C 105.0(12)
C6B C7C C9C 112.0(12)
C9C C7C C8C 101.1(13)
C10C C7C C6B 115.6(13)
C10C C7C C8C 109.5(14)
C10C C7C C9C 112.4(14)
C11B C12C C14C 109.8(10)
C11B C12C C15C 104.4(9)
C13C C12C C11B 109.8(9)
C13C C12C C14C 110.5(12)
C13C C12C C15C 113.5(12)
C14C C12C C15C 108.7(11)
C16B C17C C18C 101.4(10)
C16B C17C C20C 112.6(10)
C19C C17C C16B 115.0(10)
C19C C17C C18C 107.1(12)
C19C C17C C20C 111.4(12)
C20C C17C C18C 108.4(12)
C21B C22C C25C 102.0(9)
C23C C22C C21B 113.0(10)
C23C C22C C25C 104.2(12)
C24C C22C C21B 116.6(11)
C24C C22C C23C 113.2(12)
C24C C22C C25C 106.0(13)
C31B C32C C33C 108.6(10)
C31B C32C C35C 107.5(10)
C33C C32C C35C 105.6(11)
C34C C32C C31B 114.3(10)
C34C C32C C33C 112.0(12)
C34C C32C C35C 108.3(12)
C36B C37C C38C 103.0(8)
C39C C37C C36B 112.6(9)
C39C C37C C38C 109.8(9)
C39C C37C C40C 113.1(11)
C40C C37C C36B 109.5(9)
C40C C37C C38C 108.3(10)
C41B C42C C44C 103.2(10)
C41B C42C C45C 108.2(10)
C43C C42C C41B 116.5(10)
C43C C42C C44C 112.4(13)
C43C C42C C45C 111.6(13)
C44C C42C C45C 103.8(12)
C46B C47C C49C 109.7(9)
C46B C47C C50C 107.9(9)
C48C C47C C46B 113.1(9)
C48C C47C C49C 106.3(11)
C48C C47C C50C 113.7(11)
C50C C47C C49C 106.0(10)
C51B C52C C54C 103.2(10)
C53C C52C C51B 107.0(11)
C53C C52C C54C 106.4(13)
C55C C52C C51B 113.0(11)
C55C C52C C53C 116.7(14)
C55C C52C C54C 109.5(13)
C58C C57C C56B 110.4(13)
C58C C57C C59C 109.9(13)
C58C C57C C60C 114.4(15)
C59C C57C C56B 107.4(13)
C59C C57C C60C 109.4(13)
C60C C57C C56B 105.0(14)

loop_
_geom_bond_atom_site_label_1
_geom_bond_atom_site_label_2
_geom_bond_distance
Cr1 F1 1.917(3)
Cr1 F2 1.929(3)
Cr1 O2 1.939(4)
Cr1 O4 1.952(5)
Cr1 O5 1.983(4)
Cr1 O7 1.979(4)
Cr2 F2 1.907(3)
Cr2 F3 1.919(3)
Cr2 O6 1.945(4)
Cr2 O8 1.961(4)
Cr2 O9 1.957(4)
Cr2 O11 1.958(4)
Cr3 F3 1.901(3)
Cr3 F4 1.921(3)
Cr3 O10 1.951(4)
Cr3 O12 1.957(4)
Cr3 O13 1.951(4)
Cr3 O15 1.952(4)
Cr4 F4 1.904(3)
Cr4 F5 1.919(3)
Cr4 O14 1.955(5)
Cr4 O16 1.950(4)
Cr4 O17 1.944(4)
Cr4 O19 1.958(5)
Cr5 F5 1.916(3)
Cr5 F6 1.909(3)
Cr5 O18 1.952(4)
Cr5 O20 1.943(4)
Cr5 O21 1.956(4)
Cr5 O23 1.953(4)
Cr6 F6 1.933(3)
Cr6 F7 1.913(3)
Cr6 O22 1.976(4)
Cr6 O24 1.975(4)
Cr6 O25 1.951(4)
Cr6 O27 1.946(4)
Th1 F1 2.396(3)
Th1 F7 2.416(3)
Th1 O1 2.444(5)
Th1 O3 2.416(4)
Th1 O26 2.402(4)
Th1 O28 2.439(4)
Th1 O29 2.386(4)
Th1 O30 2.543(4)
Th1 C71 2.875(7)
Th1 O31 2.461(5)
O1 C1 1.242(9)
O2 C1 1.267(8)
O3 C6 1.249(7)
O4 C6 1.258(8)
O5 C11 1.256(7)
O6 C11 1.269(7)
O7 C16 1.264(7)
O8 C16 1.268(7)
O9 C21 1.251(7)
O10 C21 1.262(7)
O11 C26 1.255(7)
O12 C26 1.259(7)
O13 C31 1.260(7)
O14 C31 1.254(7)
O15 C36 1.261(7)
O16 C36 1.255(7)
O17 C41 1.252(7)
O18 C41 1.247(7)
O19 C46 1.249(7)
O20 C46 1.246(7)
O21 C51 1.259(6)
O22 C51 1.261(6)
O23 C56 1.254(7)
O24 C56 1.257(7)
O25 C61 1.260(7)
O26 C61 1.250(7)
O27 C66 1.269(7)
O28 C66 1.250(7)
O29 S1 1.517(5)
O29 S1A 1.579(15)
O30 C71 1.255(10)
C1 C2 1.535(9)
C1 C2A 1.535(9)
C2 C3 1.539(11)
C2 C4 1.484(11)
C2 C5 1.552(11)
C6 C7 1.526(10)
C6 C7A 1.526(10)
C7 C8 1.515(10)
C7 C9 1.497(11)
C7 C10 1.548(11)
C11 C12 1.520(9)
C11 C12A 1.520(9)
C12 C13 1.504(13)
C12 C14 1.547(13)
C12 C15 1.543(12)
C16 C17 1.516(10)
C16 C17A 1.516(10)
C17 C18 1.526(11)
C17 C19 1.480(10)
C17 C20 1.561(11)
C21 C22 1.535(8)
C22 C23 1.518(9)
C22 C24 1.520(10)
C22 C25 1.513(10)
C26 C27 1.528(8)
C27 C28 1.526(9)
C27 C29 1.520(9)
C27 C30 1.537(9)
C31 C32 1.511(9)
C31 C32A 1.511(9)
C32 C33 1.553(10)
C32 C34 1.503(10)
C32 C35 1.535(10)
C36 C37 1.530(9)
C36 C37A 1.530(9)
C37 C38 1.500(10)
C37 C39 1.518(10)
C37 C40 1.539(11)
C41 C42 1.512(8)
C41 C42A 1.512(8)
C42 C43 1.527(11)
C42 C44 1.585(11)
C42 C45 1.471(10)
C46 C47 1.537(9)
C46 C47A 1.537(9)
C47 C48 1.506(9)
C47 C49 1.493(9)
C47 C50 1.556(10)
C51 C52 1.516(8)
C52 C53 1.507(8)
C52 C54 1.512(10)
C52 C55 1.542(10)
C56 C57 1.518(8)
C56 C57A 1.518(8)
C57 C58 1.533(9)
C57 C59 1.538(9)
C57 C60 1.487(9)
C61 C62 1.533(9)
C62 C63 1.543(10)
C62 C64 1.501(10)
C62 C65 1.497(11)
C66 C67 1.522(8)
C66 C67A 1.522(8)
C67 C68 1.550(10)
C67 C69 1.529(10)
C67 C70 1.519(10)
C71 C72 1.539(10)
C71 O31 1.266(9)
C72 C73 1.497(14)
C72 C74 1.548(14)
C72 C75 1.528(12)
S1 C76 1.760(8)
S1 C77 1.797(8)
S1A C76A 1.790(17)
S1A C77A 1.791(18)
Cr1B F1B 1.913(3)
Cr1B F2B 1.932(3)
Cr1B O2B 1.951(4)
Cr1B O4B 1.954(4)
Cr1B O5B 1.971(4)
Cr1B O7B 1.978(4)
Cr2B F2B 1.912(3)
Cr2B F3B 1.918(3)
Cr2B O6B 1.944(4)
Cr2B O8B 1.955(4)
Cr2B O9B 1.953(4)
Cr2B O11B 1.961(4)
Cr3B F3B 1.902(3)
Cr3B F4B 1.910(3)
Cr3B O10B 1.948(4)
Cr3B O12B 1.948(4)
Cr3B O13B 1.954(4)
Cr3B O15B 1.953(4)
Cr4B F4B 1.911(3)
Cr4B F5B 1.907(3)
Cr4B O14B 1.945(4)
Cr4B O16B 1.964(5)
Cr4B O17B 1.950(4)
Cr4B O19B 1.959(5)
Cr5B F5B 1.914(3)
Cr5B F6B 1.914(3)
Cr5B O18B 1.952(4)
Cr5B O20B 1.942(4)
Cr5B O21B 1.944(4)
Cr5B O23B 1.953(4)
Cr6B F6B 1.926(3)
Cr6B F7B 1.912(3)
Cr6B O22B 1.977(4)
Cr6B O24B 1.987(4)
Cr6B O25B 1.941(4)
Cr6B O27B 1.947(4)
Th1B F1B 2.394(3)
Th1B F7B 2.406(3)
Th1B O1B 2.448(4)
Th1B O3B 2.419(4)
Th1B O26B 2.433(4)
Th1B O28B 2.410(5)
Th1B O29B 2.586(4)
Th1B O30B 2.451(5)
Th1B C71B 2.908(7)
Th1B O31B 2.354(4)
O1B C1B 1.254(7)
O2B C1B 1.262(7)
O3B C6B 1.256(7)
O4B C6B 1.256(7)
O5B C11B 1.256(7)
O6B C11B 1.267(7)
O7B C16B 1.272(7)
O8B C16B 1.253(7)
O9B C21B 1.258(7)
O10B C21B 1.240(7)
O11B C26B 1.241(7)
O12B C26B 1.259(7)
O13B C31B 1.256(7)
O14B C31B 1.244(7)
O15B C36B 1.248(7)
O16B C36B 1.251(8)
O17B C41B 1.248(7)
O18B C41B 1.252(7)
O19B C46B 1.252(8)
O20B C46B 1.247(7)
O21B C51B 1.264(7)
O22B C51B 1.247(7)
O23B C56B 1.251(6)
O24B C56B 1.267(7)
O25B C61B 1.242(7)
O26B C61B 1.259(7)
O27B C66B 1.233(7)
O28B C66B 1.259(7)
O29B C71B 1.269(8)
O30B C71B 1.227(8)
C1B C2B 1.525(8)
C2B C3B 1.509(8)
C2B C4B 1.519(9)
C2B C5B 1.511(9)
C6B C7B 1.520(9)
C6B C7C 1.520(9)
C7B C8B 1.476(10)
C7B C9B 1.548(9)
C7B C10B 1.548(9)
C11B C12B 1.526(9)
C11B C12C 1.526(9)
C12B C13B 1.538(10)
C12B C14B 1.518(10)
C12B C15B 1.498(10)
C16B C17B 1.517(9)
C16B C17C 1.517(9)
C17B C18B 1.523(10)
C17B C19B 1.507(10)
C17B C20B 1.557(10)
C21B C22B 1.521(9)
C21B C22C 1.521(9)
C22B C23B 1.478(10)
C22B C24B 1.577(10)
C22B C25B 1.517(10)
C26B C27B 1.535(9)
C27B C28B 1.535(10)
C27B C29B 1.506(10)
C27B C30B 1.525(11)
C31B C32B 1.518(9)
C31B C32C 1.518(9)
C32B C33B 1.545(11)
C32B C34B 1.522(11)
C32B C35B 1.509(11)
C36B C37B 1.536(10)
C36B C37C 1.536(10)
C37B C38B 1.497(12)
C37B C39B 1.515(12)
C37B C40B 1.556(12)
C41B C42B 1.501(9)
C41B C42C 1.501(9)
C42B C43B 1.525(11)
C42B C44B 1.545(11)
C42B C45B 1.487(10)
C46B C47B 1.528(10)
C46B C47C 1.528(10)
C47B C48B 1.502(11)
C47B C49B 1.478(11)
C47B C50B 1.573(11)
C51B C52B 1.517(9)
C51B C52C 1.517(9)
C52B C53B 1.475(10)
C52B C54B 1.498(9)
C52B C55B 1.607(10)
C56B C57B 1.52(3)
C56B C57C 1.54(3)
C57B C58B 1.538(12)
C57B C59B 1.529(12)
C57B C60B 1.533(13)
C61B C62B 1.522(8)
C62B C63B 1.525(10)
C62B C64B 1.511(10)
C62B C65B 1.504(10)
C66B C67B 1.523(8)
C67B C68B 1.516(9)
C67B C69B 1.539(10)
C67B C70B 1.533(9)
C71B C72B 1.531(9)
C72B C73B 1.515(11)
C72B C74B 1.464(12)
C72B C75B 1.517(12)
O31B S1B 1.510(5)
S1B C76B 1.765(7)
S1B C77B 1.764(8)
O1D C1D 1.440(16)
O1D C4D 1.567(17)
C1D C2D 1.447(14)
C2D C3D 1.424(14)
C3D C4D 1.356(14)
O2D C5D 1.43(2)
O2D C8D 1.56(2)
C5D C6D 1.393(16)
C6D C7D 1.393(16)
C7D C8D 1.402(16)
O3D C9D 1.44(2)
O3D C12D 1.57(2)
C9D C10D 1.409(18)
C10D C11D 1.410(18)
C11D C12D 1.410(18)
O1E C1E 1.306(14)
O2E C1E 1.122(13)
C1E C2E 1.473(13)
C2E C3E 1.409(13)
C2E C4E 1.511(14)
C2E C5E 1.416(13)
O3E C6E 1.330(11)
O4E C6E 1.216(11)
C6E C7E 1.455(13)
C7E C8E 1.433(13)
C7E C9E 1.513(14)
C7E C10E 1.451(14)
N1F C1F 1.228(12)
C1F C2F 1.482(11)
N2F C3F 1.134(9)
C3F C4F 1.444(9)
N3F C5F 1.215(11)
C5F C6F 1.491(11)
N4F C7F 1.156(9)
C7F C8F 1.444(9)
C2A C3A 1.539(12)
C2A C4A 1.545(13)
C2A C5A 1.494(13)
C7A C8A 1.493(12)
C7A C9A 1.544(12)
C7A C10A 1.539(12)
C12A C13A 1.562(10)
C12A C14A 1.478(10)
C12A C15A 1.529(9)
C17A C18A 1.534(11)
C17A C19A 1.527(11)
C17A C20A 1.513(11)
C32A C33A 1.522(12)
C32A C34A 1.523(12)
C32A C35A 1.512(12)
C37A C38A 1.529(13)
C37A C39A 1.507(12)
C37A C40A 1.523(12)
C42A C43A 1.597(12)
C42A C44A 1.455(11)
C42A C45A 1.544(11)
C47A C48A 1.554(12)
C47A C49A 1.499(12)
C47A C50A 1.492(12)
C57A C58A 1.474(12)
C57A C59A 1.563(13)
C57A C60A 1.556(12)
C67A C68A 1.539(11)
C67A C69A 1.500(11)
C67A C70A 1.531(11)
C7C C8C 1.566(13)
C7C C9C 1.532(13)
C7C C10C 1.495(13)
C12C C13C 1.499(12)
C12C C14C 1.537(12)
C12C C15C 1.538(12)
C17C C18C 1.561(12)
C17C C19C 1.495(12)
C17C C20C 1.522(12)
C22C C23C 1.508(12)
C22C C24C 1.493(12)
C22C C25C 1.580(12)
C32C C33C 1.541(12)
C32C C34C 1.501(12)
C32C C35C 1.544(12)
C37C C38C 1.564(11)
C37C C39C 1.491(11)
C37C C40C 1.520(12)
C42C C43C 1.483(12)
C42C C44C 1.532(12)
C42C C45C 1.557(12)
C47C C48C 1.492(11)
C47C C49C 1.565(12)
C47C C50C 1.534(11)
C52C C53C 1.510(12)
C52C C54C 1.558(13)
C52C C55C 1.501(12)
C57C C58C 1.524(13)
C57C C59C 1.529(13)
C57C C60C 1.529(12)

loop_
_exptl_oxdiff_crystal_face_indexfrac_h
_exptl_oxdiff_crystal_face_indexfrac_k
_exptl_oxdiff_crystal_face_indexfrac_l
_exptl_oxdiff_crystal_face_x
_exptl_oxdiff_crystal_face_y
_exptl_oxdiff_crystal_face_z
9.0317 6.9940 -34.0001 -0.2920 -0.3769 0.8681
-9.0317 -6.9940 34.0001 0.2920 0.3769 -0.8681
6.0183 41.9715 0.0064 0.4925 0.6281 0.6190
-6.0183 -41.9715 -0.0064 -0.4925 -0.6281 -0.6190
-47.9721 7.9972 0.9899 0.7923 -0.6123 0.1006
47.9721 -7.9972 -0.9899 -0.7923 0.6123 -0.1006
